data_7131497
loop_
_publ_author_name
'Zhao, Jie'
'Zhang, Wenyao'
'Zheng, Yayun'
'Wang, Yue'
'Yang, Dong'

_publ_section_title
;
 Fluorescence "ON-OFF-ON" response in the formation of a tetrahedral
 anionocage and encapsulation of halogenated hydrocarbons.
;
_journal_issue 35
_journal_name_full 'Chemical communications (Cambridge, England)'
_journal_page_first 5229
_journal_page_last 5232
_journal_paper_doi 10.1039/d2cc06485e
_journal_volume 59
_journal_year 2023
_chemical_formula_sum 'C470.03 H676.06 N60 O40.68 P4'
_chemical_formula_weight 7941.81
_space_group_crystal_system orthorhombic
_space_group_IT_number 19
_space_group_name_Hall 'P 2ac 2ab'
_space_group_name_H-M_alt 'P 21 21 21'
_atom_sites_solution_hydrogens geom
_audit_creation_method SHELXL-2014/7
_audit_update_record
;
2022-11-09 deposited with the CCDC.	2023-03-30 downloaded from the CCDC.
;
_cell_angle_alpha 90
_cell_angle_beta 90
_cell_angle_gamma 90
_cell_formula_units_Z 4
_cell_length_a 31.4137(3)
_cell_length_b 32.1377(2)
_cell_length_c 50.4723(4)
_cell_measurement_reflns_used 73335
_cell_measurement_temperature 100(2)
_cell_measurement_theta_max 72.3580
_cell_measurement_theta_min 2.2010
_cell_volume 50955.0(7)
_computing_structure_refinement 'SHELXL-2014/7 (Sheldrick, 2014)'
_diffrn_ambient_temperature 100(2)
_diffrn_detector_area_resol_mean none
_diffrn_measured_fraction_theta_full 0.998
_diffrn_measured_fraction_theta_max 0.976
_diffrn_measurement_device_type 'XtaLAB Pro: Kappa single'
_diffrn_radiation_type CuK\a
_diffrn_radiation_wavelength 1.54184
_diffrn_reflns_av_R_equivalents 0.0633
_diffrn_reflns_av_unetI/netI 0.0761
_diffrn_reflns_Laue_measured_fraction_full 0.998
_diffrn_reflns_Laue_measured_fraction_max 0.976
_diffrn_reflns_limit_h_max 38
_diffrn_reflns_limit_h_min -27
_diffrn_reflns_limit_k_max 20
_diffrn_reflns_limit_k_min -39
_diffrn_reflns_limit_l_max 62
_diffrn_reflns_limit_l_min -57
_diffrn_reflns_number 241157
_diffrn_reflns_point_group_measured_fraction_full 0.998
_diffrn_reflns_point_group_measured_fraction_max 0.977
_diffrn_reflns_theta_full 67.684
_diffrn_reflns_theta_max 73.126
_diffrn_reflns_theta_min 2.153
_exptl_absorpt_coefficient_mu 0.636
_exptl_absorpt_correction_T_max 1.00000
_exptl_absorpt_correction_T_min 0.70820
_exptl_absorpt_correction_type multi-scan
_exptl_crystal_colour colorless
_exptl_crystal_density_diffrn 1.035
_exptl_crystal_density_meas ?
_exptl_crystal_density_method none
_exptl_crystal_description block
_exptl_crystal_F_000 17207
_exptl_crystal_size_max 0.100
_exptl_crystal_size_mid 0.100
_exptl_crystal_size_min 0.100
_refine_diff_density_max 1.461
_refine_diff_density_min -0.406
_refine_diff_density_rms 0.089
_refine_ls_abs_structure_details
;
 Refined as an inversion twin.
;
_refine_ls_abs_structure_Flack 0.432(10)
_refine_ls_extinction_method none
_refine_ls_goodness_of_fit_ref 1.058
_refine_ls_hydrogen_treatment constr
_refine_ls_matrix_type fullcycle
_refine_ls_number_parameters 5120
_refine_ls_number_reflns 97172
_refine_ls_number_restraints 5
_refine_ls_restrained_S_all 1.058
_refine_ls_R_factor_all 0.1023
_refine_ls_R_factor_gt 0.0909
_refine_ls_shift/su_max 0.136
_refine_ls_shift/su_mean 0.001
_refine_ls_structure_factor_coef Fsqd
_refine_ls_weighting_details 'w=1/[\s^2^(Fo^2^)+(0.2000P)^2^] where P=(Fo^2^+2Fc^2^)/3'
_refine_ls_weighting_scheme calc
_refine_ls_wR_factor_gt 0.2505
_refine_ls_wR_factor_ref 0.2663
_reflns_Friedel_coverage 0.907
_reflns_Friedel_fraction_full 0.999
_reflns_Friedel_fraction_max 0.977
_reflns_number_gt 80248
_reflns_number_total 97172
_reflns_threshold_expression 'I > 2\s(I)'
_cod_data_source_file d2cc06485e2.cif
_cod_data_source_block cage_1Me
_cod_depositor_comments
;
The following automatic conversions were performed:

data item '_exptl_crystal_density_meas' value 'none' was changed to
'?' -- the value is perceived as not measured.

Automatic conversion script
Id: cif_fix_values 7556 2019-12-06 15:28:31Z antanas 

 Adding full bibliography for 7131497.cif.
;
_cod_database_code 7131497
_shelx_shelxl_version_number 2014/7
_shelx_space_group_comment
;
The symmetry employed for this shelxl refinement is uniquely defined
by the following loop, which should always be used as a source of
symmetry information in preference to the above space-group names.
They are only intended as comments.
;
_shelx_estimated_absorpt_t_min 0.939
_shelx_estimated_absorpt_t_max 0.939

loop_
_space_group_symop_operation_xyz
'x, y, z'
'-x+1/2, -y, z+1/2'
'-x, y+1/2, -z+1/2'
'x+1/2, -y+1/2, -z'

loop_
_atom_site_label
_atom_site_type_symbol
_atom_site_fract_x
_atom_site_fract_y
_atom_site_fract_z
_atom_site_U_iso_or_equiv
_atom_site_adp_type
_atom_site_occupancy
_atom_site_site_symmetry_order
_atom_site_calc_flag
_atom_site_refinement_flags_posn
_atom_site_refinement_flags_adp
_atom_site_refinement_flags_occupancy
_atom_site_disorder_assembly
_atom_site_disorder_group
C1 C 0.42735(9) 0.24110(8) 0.44043(5) 0.047 Uani 1 1 d . . . . .
H1 H 0.4435 0.2495 0.4554 0.056 Uiso 1 1 calc R U . . .
C2 C 0.40557(10) 0.27131(8) 0.42589(5) 0.048 Uani 1 1 d . . . . .
C3 C 0.38115(11) 0.25827(9) 0.40419(6) 0.054 Uani 1 1 d . . . . .
H3 H 0.3657 0.2784 0.3943 0.065 Uiso 1 1 calc R U . . .
C4 C 0.37890(9) 0.21688(8) 0.39665(6) 0.046 Uani 1 1 d . . . . .
C5 C 0.40164(9) 0.18765(9) 0.41112(5) 0.047 Uani 1 1 d . . . . .
H5 H 0.4009 0.1593 0.4058 0.056 Uiso 1 1 calc R U . . .
C6 C 0.42620(9) 0.19928(8) 0.43379(5) 0.045 Uani 1 1 d . . . . .
C7 C 0.45062(9) 0.16866(8) 0.44909(5) 0.043 Uani 1 1 d . . . . .
C8 C 0.43821(10) 0.12654(9) 0.45209(6) 0.054 Uani 1 1 d . . . . .
H8 H 0.4130 0.1172 0.4435 0.065 Uiso 1 1 calc R U . . .
C9 C 0.46120(10) 0.09874(8) 0.46689(6) 0.052 Uani 1 1 d . . . . .
H9 H 0.4517 0.0708 0.4685 0.063 Uiso 1 1 calc R U . . .
C10 C 0.49885(8) 0.11119(7) 0.47979(5) 0.041 Uani 1 1 d . . . . .
C11 C 0.51037(8) 0.15293(8) 0.47759(6) 0.047 Uani 1 1 d . . . . .
H11 H 0.5350 0.1627 0.4865 0.056 Uiso 1 1 calc R U . . .
C12 C 0.48683(9) 0.17979(9) 0.46283(6) 0.052 Uani 1 1 d . . . . .
H12 H 0.4959 0.2080 0.4619 0.062 Uiso 1 1 calc R U . . .
C13 C 0.55347(8) 0.08800(8) 0.51182(5) 0.042 Uani 1 1 d . . . . .
C14 C 0.60224(8) 0.05083(8) 0.54245(5) 0.043 Uani 1 1 d . . . . .
C15 C 0.61556(11) 0.08579(10) 0.55626(6) 0.057 Uani 1 1 d . . . . .
H15 H 0.6044 0.1123 0.5516 0.069 Uiso 1 1 calc R U . . .
C16 C 0.64513(11) 0.08284(11) 0.57692(6) 0.062 Uani 1 1 d . . . . .
H16 H 0.6544 0.1073 0.5858 0.074 Uiso 1 1 calc R U . . .
C17 C 0.66034(10) 0.04568(11) 0.58419(6) 0.058 Uani 1 1 d . . . . .
H17 H 0.6797 0.0436 0.5986 0.069 Uiso 1 1 calc R U . . .
C18 C 0.64784(10) 0.01004(10) 0.57064(6) 0.056 Uani 1 1 d . . . . .
H18 H 0.6585 -0.0162 0.5762 0.067 Uiso 1 1 calc R U . . .
C19 C 0.62002(9) 0.01175(9) 0.54899(5) 0.047 Uani 1 1 d . . . . .
C20 C 0.63787(10) -0.05539(9) 0.52978(6) 0.056 Uani 1 1 d . . . . .
C21 C 0.64381(9) -0.12180(9) 0.50641(7) 0.059 Uani 1 1 d . . . . .
C22 C 0.63888(12) -0.13852(11) 0.48198(7) 0.069 Uani 1 1 d . . . . .
H22 H 0.6212 -0.1247 0.4695 0.082 Uiso 1 1 calc R U . . .
C23 C 0.65848(14) -0.17455(12) 0.47467(8) 0.077 Uani 1 1 d . . . . .
H23 H 0.6540 -0.1851 0.4573 0.092 Uiso 1 1 calc R U . . .
C24 C 0.68462(12) -0.19623(11) 0.49167(9) 0.072 Uani 1 1 d . . . . .
C25 C 0.69036(14) -0.17975(13) 0.51613(10) 0.092 Uani 1 1 d . . . . .
H25 H 0.7085 -0.1937 0.5283 0.110 Uiso 1 1 calc R U . . .
C26 C 0.67027(14) -0.14256(12) 0.52417(8) 0.084 Uani 1 1 d . . . . .
H26 H 0.6747 -0.1318 0.5415 0.101 Uiso 1 1 calc R U . . .
C27 C 0.70670(15) -0.23584(13) 0.48441(11) 0.089 Uani 1 1 d . . . . .
H27A H 0.6859 -0.2586 0.4838 0.133 Uiso 1 1 calc R U . . .
H27B H 0.7285 -0.2422 0.4977 0.133 Uiso 1 1 calc R U . . .
H27C H 0.7202 -0.2327 0.4670 0.133 Uiso 1 1 calc R U . . .
C28 C 0.35176(9) 0.20548(8) 0.37340(5) 0.046 Uani 1 1 d . . . . .
C29 C 0.33447(8) 0.16605(8) 0.37018(5) 0.042 Uani 1 1 d . . . . .
H29 H 0.3414 0.1450 0.3827 0.050 Uiso 1 1 calc R U . . .
C30 C 0.30727(8) 0.15622(8) 0.34929(5) 0.042 Uani 1 1 d . . . . .
H30 H 0.2965 0.1287 0.3474 0.051 Uiso 1 1 calc R U . . .
C31 C 0.29595(8) 0.18693(8) 0.33110(5) 0.040 Uani 1 1 d . . . . .
C32 C 0.31321(8) 0.22638(8) 0.33378(5) 0.043 Uani 1 1 d . . . . .
H32 H 0.3059 0.2475 0.3214 0.051 Uiso 1 1 calc R U . . .
C33 C 0.34104(9) 0.23542(8) 0.35424(5) 0.046 Uani 1 1 d . . . . .
H33 H 0.3532 0.2625 0.3554 0.055 Uiso 1 1 calc R U . . .
C34 C 0.25788(8) 0.14224(7) 0.29868(5) 0.042 Uani 1 1 d . . . . .
C35 C 0.22050(8) 0.11262(7) 0.25959(6) 0.044 Uani 1 1 d . . . . .
C36 C 0.21757(9) 0.07182(9) 0.26922(7) 0.055 Uani 1 1 d . . . . .
H36 H 0.2278 0.0652 0.2864 0.065 Uiso 1 1 calc R U . . .
C37 C 0.19939(10) 0.04071(9) 0.25319(7) 0.058 Uani 1 1 d . . . . .
H37 H 0.1983 0.0129 0.2596 0.070 Uiso 1 1 calc R U . . .
C38 C 0.18327(10) 0.04961(9) 0.22857(7) 0.059 Uani 1 1 d . . . . .
H38 H 0.1702 0.0285 0.2182 0.071 Uiso 1 1 calc R U . . .
C39 C 0.18631(11) 0.09000(10) 0.21904(7) 0.058 Uani 1 1 d . . . . .
H39 H 0.1754 0.0964 0.2020 0.070 Uiso 1 1 calc R U . . .
C40 C 0.20507(8) 0.12128(8) 0.23401(6) 0.046 Uani 1 1 d . . . . .
C41 C 0.21701(9) 0.17160(9) 0.19788(5) 0.050 Uani 1 1 d . . . . .
C42 C 0.23403(12) 0.22837(10) 0.16816(6) 0.061 Uani 1 1 d . . . . .
C43 C 0.20980(14) 0.21789(13) 0.14584(8) 0.078 Uani 1 1 d . . . . .
H43 H 0.1846 0.2018 0.1477 0.094 Uiso 1 1 calc R U . . .
C44 C 0.22303(16) 0.23129(14) 0.12053(8) 0.090 Uani 1 1 d . . . . .
H44 H 0.2074 0.2226 0.1054 0.108 Uiso 1 1 calc R U . . .
C45 C 0.25723(19) 0.25605(17) 0.11733(10) 0.103 Uani 1 1 d . . . . .
C46 C 0.2809(2) 0.26793(18) 0.13970(10) 0.111 Uani 1 1 d . . . . .
H46 H 0.3049 0.2857 0.1377 0.134 Uiso 1 1 calc R U . . .
C47 C 0.26908(15) 0.25349(12) 0.16511(8) 0.082 Uani 1 1 d . . . . .
H47 H 0.2854 0.2612 0.1802 0.099 Uiso 1 1 calc R U . . .
C48 C 0.2748(3) 0.2667(2) 0.08960(12) 0.142 Uani 1 1 d . . . . .
H48A H 0.2673 0.2445 0.0772 0.214 Uiso 1 1 calc R U . . .
H48B H 0.3058 0.2695 0.0905 0.214 Uiso 1 1 calc R U . . .
H48C H 0.2624 0.2930 0.0835 0.214 Uiso 1 1 calc R U . . .
C49 C 0.40969(9) 0.31616(8) 0.43188(5) 0.048 Uani 1 1 d . . . . .
C50 C 0.41257(12) 0.34476(9) 0.41155(6) 0.059 Uani 1 1 d . . . . .
H50 H 0.4121 0.3351 0.3938 0.071 Uiso 1 1 calc R U . . .
C51 C 0.41612(10) 0.38704(8) 0.41616(6) 0.052 Uani 1 1 d . . . . .
H51 H 0.4174 0.4059 0.4017 0.062 Uiso 1 1 calc R U . . .
C52 C 0.41778(8) 0.40174(7) 0.44188(5) 0.041 Uani 1 1 d . . . . .
C53 C 0.41471(8) 0.37341(8) 0.46262(5) 0.042 Uani 1 1 d . . . . .
H53 H 0.4152 0.3833 0.4803 0.050 Uiso 1 1 calc R U . . .
C54 C 0.41094(8) 0.33134(8) 0.45806(5) 0.045 Uani 1 1 d . . . . .
H54 H 0.4092 0.3126 0.4726 0.053 Uiso 1 1 calc R U . . .
C55 C 0.41576(8) 0.47668(7) 0.43224(5) 0.040 Uani 1 1 d . . . . .
C56 C 0.42970(9) 0.55257(8) 0.43055(5) 0.045 Uani 1 1 d . . . . .
C57 C 0.39641(9) 0.56381(9) 0.41330(5) 0.048 Uani 1 1 d . . . . .
H57 H 0.3765 0.5434 0.4077 0.058 Uiso 1 1 calc R U . . .
C58 C 0.39248(10) 0.60360(10) 0.40465(6) 0.058 Uani 1 1 d . . . . .
H58 H 0.3691 0.6109 0.3936 0.069 Uiso 1 1 calc R U . . .
C59 C 0.42140(11) 0.63322(10) 0.41149(7) 0.063 Uani 1 1 d . . . . .
H59 H 0.4190 0.6607 0.4047 0.075 Uiso 1 1 calc R U . . .
C60 C 0.45422(11) 0.62295(9) 0.42844(6) 0.059 Uani 1 1 d . . . . .
H60 H 0.4737 0.6439 0.4340 0.070 Uiso 1 1 calc R U . . .
C61 C 0.45922(9) 0.58263(8) 0.43748(6) 0.049 Uani 1 1 d . . . . .
C62 C 0.53347(9) 0.58772(8) 0.45300(6) 0.050 Uani 1 1 d . . . . .
C63 C 0.59935(8) 0.59290(8) 0.47957(6) 0.046 Uani 1 1 d . . . . .
C64 C 0.62366(9) 0.57371(9) 0.49874(6) 0.051 Uani 1 1 d . . . . .
H64 H 0.6136 0.5487 0.5066 0.061 Uiso 1 1 calc R U . . .
C65 C 0.66236(10) 0.58984(9) 0.50693(7) 0.055 Uani 1 1 d . . . . .
H65 H 0.6780 0.5758 0.5203 0.066 Uiso 1 1 calc R U . . .
C66 C 0.67880(9) 0.62598(9) 0.49606(7) 0.057 Uani 1 1 d . . . . .
C67 C 0.65444(12) 0.64409(10) 0.47564(8) 0.071 Uani 1 1 d . . . . .
H67 H 0.6653 0.6681 0.4670 0.086 Uiso 1 1 calc R U . . .
C68 C 0.61628(11) 0.62888(10) 0.46775(7) 0.066 Uani 1 1 d . . . . .
H68 H 0.6008 0.6426 0.4541 0.080 Uiso 1 1 calc R U . . .
C69 C 0.71935(11) 0.64478(12) 0.50538(9) 0.072 Uani 1 1 d . . . . .
H69A H 0.7372 0.6517 0.4901 0.108 Uiso 1 1 calc R U . . .
H69B H 0.7344 0.6249 0.5168 0.108 Uiso 1 1 calc R U . . .
H69C H 0.7132 0.6702 0.5154 0.108 Uiso 1 1 calc R U . . .
C70 C 0.51599(8) 0.34699(8) 0.30516(5) 0.040 Uani 1 1 d . . . . .
C71 C 0.53213(8) 0.36656(7) 0.32773(5) 0.038 Uani 1 1 d . . . . .
H71 H 0.5620 0.3659 0.3308 0.046 Uiso 1 1 calc R U . . .
C72 C 0.50616(8) 0.38705(7) 0.34588(5) 0.040 Uani 1 1 d . . . . .
C73 C 0.46212(8) 0.38743(7) 0.34127(5) 0.040 Uani 1 1 d . . . . .
H73 H 0.4440 0.4015 0.3534 0.048 Uiso 1 1 calc R U . . .
C74 C 0.44440(8) 0.36754(7) 0.31935(5) 0.039 Uani 1 1 d . . . . .
C75 C 0.47190(8) 0.34848(8) 0.30097(5) 0.040 Uani 1 1 d . . . . .
H75 H 0.4603 0.3364 0.2854 0.048 Uiso 1 1 calc R U . . .
C76 C 0.54341(8) 0.32112(7) 0.28763(5) 0.039 Uani 1 1 d . . . . .
C77 C 0.52713(8) 0.28713(8) 0.27396(6) 0.045 Uani 1 1 d . . . . .
H77 H 0.4974 0.2820 0.2747 0.054 Uiso 1 1 calc R U . . .
C78 C 0.55258(9) 0.26053(8) 0.25935(5) 0.047 Uani 1 1 d . . . . .
H78 H 0.5403 0.2374 0.2505 0.056 Uiso 1 1 calc R U . . .
C79 C 0.59606(8) 0.26765(7) 0.25770(5) 0.039 Uani 1 1 d . . . . .
C80 C 0.61288(8) 0.30200(8) 0.27037(5) 0.044 Uani 1 1 d . . . . .
H80 H 0.6425 0.3077 0.2689 0.052 Uiso 1 1 calc R U . . .
C81 C 0.58722(8) 0.32826(8) 0.28511(5) 0.044 Uani 1 1 d . . . . .
H81 H 0.5996 0.3516 0.2937 0.052 Uiso 1 1 calc R U . . .
C82 C 0.61366(8) 0.21186(7) 0.22555(5) 0.041 Uani 1 1 d . . . . .
C83 C 0.64831(10) 0.15756(9) 0.19772(5) 0.049 Uani 1 1 d . . . . .
C84 C 0.61044(12) 0.14432(12) 0.18527(7) 0.069 Uani 1 1 d . . . . .
H84 H 0.5843 0.1579 0.1892 0.083 Uiso 1 1 calc R U . . .
C85 C 0.61108(15) 0.11156(13) 0.16721(7) 0.083 Uani 1 1 d . . . . .
H85 H 0.5854 0.1020 0.1593 0.099 Uiso 1 1 calc R U . . .
C86 C 0.64916(14) 0.09324(11) 0.16091(7) 0.071 Uani 1 1 d . . . . .
H86 H 0.6496 0.0714 0.1482 0.085 Uiso 1 1 calc R U . . .
C87 C 0.68681(12) 0.10570(9) 0.17251(6) 0.058 Uani 1 1 d . . . . .
H87 H 0.7129 0.0927 0.1677 0.070 Uiso 1 1 calc R U . . .
C88 C 0.68643(10) 0.13790(8) 0.19161(5) 0.049 Uani 1 1 d . . . . .
C89 C 0.76042(10) 0.12605(8) 0.20792(6) 0.050 Uani 1 1 d . . . . .
C90 C 0.83020(11) 0.12554(10) 0.22973(7) 0.058 Uani 1 1 d . . . . .
C91 C 0.85164(11) 0.09758(12) 0.21411(8) 0.069 Uani 1 1 d . . . . .
H91 H 0.8401 0.0900 0.1974 0.082 Uiso 1 1 calc R U . . .
C92 C 0.88964(13) 0.08034(13) 0.22219(8) 0.078 Uani 1 1 d . . . . .
H92 H 0.9033 0.0604 0.2112 0.094 Uiso 1 1 calc R U . . .
C93 C 0.90908(12) 0.09176(11) 0.24682(7) 0.068 Uani 1 1 d . . . . .
C94 C 0.88560(13) 0.11943(13) 0.26253(8) 0.074 Uani 1 1 d . . . . .
H94 H 0.8965 0.1274 0.2793 0.089 Uiso 1 1 calc R U . . .
C95 C 0.84722(12) 0.13526(11) 0.25424(7) 0.066 Uani 1 1 d . . . . .
H95 H 0.8319 0.1534 0.2657 0.079 Uiso 1 1 calc R U . . .
C96 C 0.95025(15) 0.07319(15) 0.25493(10) 0.086 Uani 1 1 d . . . . .
H96A H 0.9475 0.0613 0.2727 0.128 Uiso 1 1 calc R U . . .
H96B H 0.9723 0.0948 0.2550 0.128 Uiso 1 1 calc R U . . .
H96C H 0.9582 0.0512 0.2424 0.128 Uiso 1 1 calc R U . . .
C97 C 0.39756(8) 0.36125(7) 0.31657(5) 0.040 Uani 1 1 d . . . . .
C98 C 0.37799(8) 0.35542(8) 0.29216(5) 0.043 Uani 1 1 d . . . . .
H98 H 0.3943 0.3576 0.2764 0.052 Uiso 1 1 calc R U . . .
C99 C 0.33501(8) 0.34651(8) 0.29053(6) 0.044 Uani 1 1 d . . . . .
H99 H 0.3224 0.3426 0.2736 0.053 Uiso 1 1 calc R U . . .
C100 C 0.30991(8) 0.34319(7) 0.31312(6) 0.045 Uani 1 1 d . . . . .
C101 C 0.32917(8) 0.34872(8) 0.33778(6) 0.044 Uani 1 1 d . . . . .
H101 H 0.3130 0.3460 0.3536 0.053 Uiso 1 1 calc R U . . .
C102 C 0.37245(9) 0.35833(8) 0.33897(6) 0.046 Uani 1 1 d . . . . .
H102 H 0.3851 0.3630 0.3558 0.055 Uiso 1 1 calc R U . . .
C103 C 0.23511(9) 0.34892(8) 0.32675(6) 0.049 Uani 1 1 d . . . . .
C104 C 0.15739(9) 0.34151(9) 0.33332(6) 0.053 Uani 1 1 d . . . . .
C105 C 0.15108(10) 0.37513(10) 0.35030(7) 0.058 Uani 1 1 d . . . . .
H105 H 0.1742 0.3931 0.3545 0.070 Uiso 1 1 calc R U . . .
C106 C 0.11150(12) 0.38247(12) 0.36107(7) 0.069 Uani 1 1 d . . . . .
H106 H 0.1077 0.4058 0.3724 0.083 Uiso 1 1 calc R U . . .
C107 C 0.07792(11) 0.35744(12) 0.35602(8) 0.073 Uani 1 1 d . . . . .
H107 H 0.0510 0.3628 0.3639 0.087 Uiso 1 1 calc R U . . .
C108 C 0.08339(11) 0.32342(11) 0.33900(8) 0.064 Uani 1 1 d . . . . .
H108 H 0.0599 0.3059 0.3350 0.077 Uiso 1 1 calc R U . . .
C109 C 0.12303(9) 0.31520(10) 0.32793(6) 0.054 Uani 1 1 d . . . . .
C110 C 0.10981(9) 0.24315(9) 0.31409(6) 0.053 Uani 1 1 d . . . . .
C111 C 0.10148(9) 0.17549(8) 0.29277(6) 0.048 Uani 1 1 d . . . . .
C112 C 0.06394(13) 0.16374(14) 0.30350(10) 0.098 Uani 1 1 d . . . . .
H112 H 0.0475 0.1834 0.3131 0.118 Uiso 1 1 calc R U . . .
C113 C 0.04913(15) 0.12351(16) 0.30069(11) 0.109 Uani 1 1 d . . . . .
H113 H 0.0239 0.1156 0.3098 0.130 Uiso 1 1 calc R U . . .
C114 C 0.06924(10) 0.09472(10) 0.28541(7) 0.059 Uani 1 1 d . . . . .
C115 C 0.10707(10) 0.10630(10) 0.27561(8) 0.066 Uani 1 1 d . . . . .
H115 H 0.1236 0.0865 0.2661 0.079 Uiso 1 1 calc R U . . .
C116 C 0.12263(10) 0.14569(11) 0.27885(9) 0.070 Uani 1 1 d . . . . .
H116 H 0.1493 0.1525 0.2711 0.085 Uiso 1 1 calc R U . . .
C117 C 0.05358(12) 0.05054(11) 0.28271(9) 0.070 Uani 1 1 d . . . . .
H11B H 0.0775 0.0323 0.2782 0.105 Uiso 1 1 calc R U . . .
H11C H 0.0321 0.0491 0.2687 0.105 Uiso 1 1 calc R U . . .
H11D H 0.0410 0.0415 0.2995 0.105 Uiso 1 1 calc R U . . .
C118 C 0.52357(8) 0.40395(8) 0.37109(5) 0.040 Uani 1 1 d . . . . .
C119 C 0.55923(8) 0.38663(9) 0.38247(5) 0.045 Uani 1 1 d . . . . .
H119 H 0.5740 0.3655 0.3731 0.055 Uiso 1 1 calc R U . . .
C120 C 0.57464(8) 0.39883(8) 0.40719(5) 0.043 Uani 1 1 d . . . . .
H120 H 0.5991 0.3857 0.4145 0.052 Uiso 1 1 calc R U . . .
C121 C 0.55392(8) 0.43046(9) 0.42119(5) 0.043 Uani 1 1 d . . . . .
C122 C 0.51890(8) 0.44896(9) 0.40956(5) 0.043 Uani 1 1 d . . . . .
H122 H 0.5049 0.4711 0.4185 0.052 Uiso 1 1 calc R U . . .
C123 C 0.50368(8) 0.43587(8) 0.38510(5) 0.042 Uani 1 1 d . . . . .
H123 H 0.4792 0.4489 0.3778 0.051 Uiso 1 1 calc R U . . .
C124 C 0.60612(8) 0.43866(11) 0.45758(5) 0.052 Uani 1 1 d . . . . .
C125 C 0.64577(8) 0.46253(9) 0.49736(5) 0.046 Uani 1 1 d . . . . .
C126 C 0.68600(8) 0.46141(10) 0.48593(6) 0.052 Uani 1 1 d . . . . .
H126 H 0.6887 0.4553 0.4676 0.062 Uiso 1 1 calc R U . . .
C127 C 0.72247(9) 0.46903(10) 0.50090(6) 0.055 Uani 1 1 d . . . . .
H127 H 0.7497 0.4683 0.4928 0.065 Uiso 1 1 calc R U . . .
C128 C 0.71877(9) 0.47763(10) 0.52748(6) 0.053 Uani 1 1 d . . . . .
H128 H 0.7436 0.4823 0.5378 0.063 Uiso 1 1 calc R U . . .
C129 C 0.67941(8) 0.47961(9) 0.53925(5) 0.046 Uani 1 1 d . . . . .
H129 H 0.6772 0.4868 0.5575 0.056 Uiso 1 1 calc R U . . .
C130 C 0.64253(7) 0.47105(8) 0.52469(5) 0.039 Uani 1 1 d . . . . .
C131 C 0.59239(8) 0.46424(9) 0.56245(5) 0.045 Uani 1 1 d . . . . .
C132 C 0.53075(9) 0.46016(10) 0.59249(5) 0.050 Uani 1 1 d . . . . .
C133 C 0.54895(12) 0.47136(15) 0.61623(7) 0.072 Uani 1 1 d . . . . .
H133 H 0.5769 0.4827 0.6167 0.087 Uiso 1 1 calc R U . . .
C134 C 0.52573(12) 0.46580(18) 0.63996(7) 0.083 Uani 1 1 d . . . . .
H134 H 0.5387 0.4734 0.6563 0.100 Uiso 1 1 calc R U . . .
C135 C 0.48545(10) 0.45001(12) 0.64043(6) 0.064 Uani 1 1 d . . . . .
C136 C 0.46787(11) 0.43913(14) 0.61659(6) 0.067 Uani 1 1 d . . . . .
H136 H 0.4399 0.4279 0.6164 0.080 Uiso 1 1 calc R U . . .
C137 C 0.48929(9) 0.44381(11) 0.59279(6) 0.059 Uani 1 1 d . . . . .
H137 H 0.4759 0.4360 0.5767 0.070 Uiso 1 1 calc R U . . .
C138 C 0.46072(13) 0.44538(17) 0.66584(8) 0.082 Uani 1 1 d . . . . .
H13A H 0.4308 0.4524 0.6627 0.123 Uiso 1 1 calc R U . . .
H13B H 0.4725 0.4641 0.6793 0.123 Uiso 1 1 calc R U . . .
H13C H 0.4628 0.4166 0.6721 0.123 Uiso 1 1 calc R U . . .
C139 C 0.63534(9) 0.20170(8) 0.39799(6) 0.047 Uani 1 1 d . . . . .
H139 H 0.6520 0.1848 0.3865 0.056 Uiso 1 1 calc R U . . .
C140 C 0.63348(9) 0.24380(8) 0.39361(5) 0.047 Uani 1 1 d . . . . .
C141 C 0.60969(10) 0.26832(8) 0.41120(6) 0.051 Uani 1 1 d . . . . .
H141 H 0.6086 0.2976 0.4086 0.062 Uiso 1 1 calc R U . . .
C142 C 0.58745(9) 0.25071(8) 0.43245(5) 0.047 Uani 1 1 d . . . . .
C143 C 0.59003(9) 0.20839(8) 0.43617(6) 0.048 Uani 1 1 d . . . . .
H143 H 0.5756 0.1962 0.4508 0.057 Uiso 1 1 calc R U . . .
C144 C 0.61309(9) 0.18288(8) 0.41912(5) 0.046 Uani 1 1 d . . . . .
C145 C 0.65599(8) 0.26382(7) 0.37114(5) 0.043 Uani 1 1 d . . . . .
C146 C 0.69423(8) 0.24931(8) 0.36106(5) 0.042 Uani 1 1 d . . . . .
H146 H 0.7080 0.2263 0.3692 0.050 Uiso 1 1 calc R U . . .
C147 C 0.71268(8) 0.26846(7) 0.33887(5) 0.040 Uani 1 1 d . . . . .
H147 H 0.7387 0.2579 0.3320 0.047 Uiso 1 1 calc R U . . .
C148 C 0.69391(8) 0.30229(7) 0.32687(5) 0.039 Uani 1 1 d . . . . .
C149 C 0.65732(8) 0.31813(8) 0.33757(5) 0.044 Uani 1 1 d . . . . .
H149 H 0.6450 0.3425 0.3303 0.053 Uiso 1 1 calc R U . . .
C150 C 0.63811(10) 0.29857(8) 0.35915(6) 0.051 Uani 1 1 d . . . . .
H150 H 0.6121 0.3093 0.3658 0.061 Uiso 1 1 calc R U . . .
C151 C 0.70400(7) 0.35364(7) 0.29146(5) 0.039 Uani 1 1 d . . . . .
C152 C 0.72266(8) 0.39108(7) 0.24972(5) 0.040 Uani 1 1 d . . . . .
C153 C 0.72138(9) 0.43110(8) 0.26045(6) 0.046 Uani 1 1 d . . . . .
H153 H 0.7176 0.4345 0.2790 0.055 Uiso 1 1 calc R U . . .
C154 C 0.72554(10) 0.46583(9) 0.24446(6) 0.053 Uani 1 1 d . . . . .
H154 H 0.7249 0.4928 0.2521 0.064 Uiso 1 1 calc R U . . .
C155 C 0.73065(11) 0.46144(8) 0.21738(6) 0.057 Uani 1 1 d . . . . .
H155 H 0.7329 0.4853 0.2063 0.068 Uiso 1 1 calc R U . . .
C156 C 0.73237(11) 0.42238(8) 0.20672(6) 0.055 Uani 1 1 d . . . . .
H156 H 0.7368 0.4196 0.1882 0.066 Uiso 1 1 calc R U . . .
C157 C 0.72792(9) 0.38665(8) 0.22197(5) 0.045 Uani 1 1 d . . . . .
C158 C 0.71963(10) 0.33530(8) 0.18553(5) 0.050 Uani 1 1 d . . . . .
C159 C 0.71287(12) 0.27400(9) 0.15725(6) 0.058 Uani 1 1 d . . . . .
C160 C 0.69496(12) 0.23505(10) 0.15728(6) 0.062 Uani 1 1 d . . . . .
H160 H 0.6875 0.2228 0.1738 0.074 Uiso 1 1 calc R U . . .
C161 C 0.68732(14) 0.21268(10) 0.13392(7) 0.068 Uani 1 1 d . . . . .
H161 H 0.6749 0.1858 0.1348 0.082 Uiso 1 1 calc R U . . .
C162 C 0.69766(14) 0.22931(10) 0.10989(6) 0.069 Uani 1 1 d . . . . .
C163 C 0.71518(14) 0.26877(12) 0.10958(6) 0.070 Uani 1 1 d . . . . .
H163 H 0.7219 0.2810 0.0930 0.084 Uiso 1 1 calc R U . . .
C164 C 0.72345(14) 0.29131(11) 0.13247(6) 0.068 Uani 1 1 d . . . . .
H164 H 0.7361 0.3181 0.1314 0.081 Uiso 1 1 calc R U . . .
C165 C 0.68991(17) 0.20630(13) 0.08414(8) 0.082 Uani 1 1 d . . . . .
H16B H 0.6875 0.1764 0.0877 0.123 Uiso 1 1 calc R U . . .
H16C H 0.7138 0.2113 0.0720 0.123 Uiso 1 1 calc R U . . .
H16D H 0.6635 0.2163 0.0760 0.123 Uiso 1 1 calc R U . . .
C166 C 0.61195(8) 0.13672(8) 0.42310(5) 0.045 Uani 1 1 d . . . . .
C167 C 0.61448(8) 0.10988(8) 0.40145(5) 0.043 Uani 1 1 d . . . . .
H167 H 0.6203 0.1212 0.3844 0.052 Uiso 1 1 calc R U . . .
C168 C 0.60878(8) 0.06768(7) 0.40385(5) 0.042 Uani 1 1 d . . . . .
H168 H 0.6105 0.0503 0.3887 0.050 Uiso 1 1 calc R U . . .
C169 C 0.60040(8) 0.05029(7) 0.42906(5) 0.039 Uani 1 1 d . . . . .
C170 C 0.60106(9) 0.07684(8) 0.45095(5) 0.043 Uani 1 1 d . . . . .
H170 H 0.5977 0.0656 0.4682 0.052 Uiso 1 1 calc R U . . .
C171 C 0.60650(9) 0.11925(8) 0.44793(5) 0.046 Uani 1 1 d . . . . .
H171 H 0.6065 0.1367 0.4631 0.055 Uiso 1 1 calc R U . . .
C172 C 0.60531(8) -0.02420(7) 0.41883(5) 0.039 Uani 1 1 d . . . . .
C173 C 0.59971(8) -0.10126(8) 0.41763(5) 0.040 Uani 1 1 d . . . . .
C174 C 0.63575(9) -0.10901(8) 0.40224(5) 0.047 Uani 1 1 d . . . . .
H174 H 0.6544 -0.0867 0.3980 0.057 Uiso 1 1 calc R U . . .
C175 C 0.64467(10) -0.14840(9) 0.39312(6) 0.054 Uani 1 1 d . . . . .
H175 H 0.6696 -0.1531 0.3829 0.065 Uiso 1 1 calc R U . . .
C176 C 0.61843(11) -0.18029(10) 0.39848(7) 0.061 Uani 1 1 d . . . . .
H176 H 0.6243 -0.2072 0.3916 0.074 Uiso 1 1 calc R U . . .
C177 C 0.58251(10) -0.17380(9) 0.41412(7) 0.057 Uani 1 1 d . . . . .
H177 H 0.5645 -0.1966 0.4184 0.068 Uiso 1 1 calc R U . . .
C178 C 0.57274(8) -0.13402(8) 0.42367(5) 0.044 Uani 1 1 d . . . . .
C179 C 0.49969(8) -0.14861(8) 0.43773(5) 0.045 Uani 1 1 d . . . . .
C180 C 0.42988(8) -0.15584(8) 0.45963(5) 0.043 Uani 1 1 d . . . . .
C181 C 0.42439(9) -0.19873(8) 0.45706(6) 0.049 Uani 1 1 d . . . . .
H181 H 0.4477 -0.2157 0.4519 0.059 Uiso 1 1 calc R U . . .
C182 C 0.38517(9) -0.21656(9) 0.46203(6) 0.052 Uani 1 1 d . . . . .
H182 H 0.3820 -0.2458 0.4601 0.063 Uiso 1 1 calc R U . . .
C183 C 0.35044(9) -0.19309(9) 0.46973(6) 0.052 Uani 1 1 d . . . . .
C184 C 0.35625(9) -0.15060(9) 0.47256(6) 0.050 Uani 1 1 d . . . . .
H184 H 0.3331 -0.1337 0.4781 0.060 Uiso 1 1 calc R U . . .
C185 C 0.39541(9) -0.13238(8) 0.46741(5) 0.047 Uani 1 1 d . . . . .
H185 H 0.3985 -0.1031 0.4693 0.056 Uiso 1 1 calc R U . . .
C186 C 0.30750(10) -0.21237(11) 0.47565(8) 0.067 Uani 1 1 d . . . . .
H18B H 0.2979 -0.2035 0.4932 0.100 Uiso 1 1 calc R U . . .
H18C H 0.3100 -0.2428 0.4753 0.100 Uiso 1 1 calc R U . . .
H18D H 0.2868 -0.2034 0.4623 0.100 Uiso 1 1 calc R U . . .
C187 C 0.56300(9) 0.27840(8) 0.45053(6) 0.046 Uani 1 1 d . . . . .
C188 C 0.54347(10) 0.31414(8) 0.44102(6) 0.052 Uani 1 1 d . . . . .
H188 H 0.5447 0.3200 0.4226 0.062 Uiso 1 1 calc R U . . .
C189 C 0.52213(9) 0.34153(8) 0.45762(5) 0.048 Uani 1 1 d . . . . .
H189 H 0.5091 0.3657 0.4505 0.057 Uiso 1 1 calc R U . . .
C190 C 0.51978(7) 0.33377(7) 0.48480(5) 0.039 Uani 1 1 d . . . . .
C191 C 0.53845(9) 0.29775(8) 0.49458(5) 0.044 Uani 1 1 d . . . . .
H191 H 0.5365 0.2915 0.5129 0.053 Uiso 1 1 calc R U . . .
C192 C 0.55999(9) 0.27080(8) 0.47783(5) 0.046 Uani 1 1 d . . . . .
H192 H 0.5730 0.2466 0.4850 0.055 Uiso 1 1 calc R U . . .
C193 C 0.47118(8) 0.35143(7) 0.52066(5) 0.041 Uani 1 1 d . . . . .
C194 C 0.42130(9) 0.38391(8) 0.55282(5) 0.048 Uani 1 1 d . . . . .
C195 C 0.41596(11) 0.34931(10) 0.56886(7) 0.067 Uani 1 1 d . . . . .
H195 H 0.4340 0.3259 0.5665 0.080 Uiso 1 1 calc R U . . .
C196 C 0.38504(12) 0.34828(11) 0.58804(7) 0.070 Uani 1 1 d . . . . .
H196 H 0.3811 0.3239 0.5984 0.083 Uiso 1 1 calc R U . . .
C197 C 0.35959(11) 0.38280(13) 0.59232(7) 0.070 Uani 1 1 d . . . . .
H197 H 0.3385 0.3823 0.6058 0.084 Uiso 1 1 calc R U . . .
C198 C 0.36477(9) 0.41766(10) 0.57715(6) 0.054 Uani 1 1 d . . . . .
H198 H 0.3476 0.4414 0.5804 0.065 Uiso 1 1 calc R U . . .
C199 C 0.39513(9) 0.41891(9) 0.55679(6) 0.048 Uani 1 1 d . . . . .
C200 C 0.37051(9) 0.48275(9) 0.53469(6) 0.050 Uani 1 1 d . . . . .
C201 C 0.36233(10) 0.54958(10) 0.51012(7) 0.063 Uani 1 1 d . . . . .
C202 C 0.32161(13) 0.56019(15) 0.51931(10) 0.103 Uani 1 1 d . . . . .
H202 H 0.3077 0.5434 0.5322 0.123 Uiso 1 1 calc R U . . .
C203 C 0.30201(17) 0.59552(17) 0.50936(12) 0.134 Uani 1 1 d . . . . .
H203 H 0.2732 0.6009 0.5139 0.161 Uiso 1 1 calc R U . . .
C204 C 0.32360(18) 0.6240(2) 0.49250(13) 0.147 Uani 1 1 d . . . . .
C205 C 0.36247(15) 0.61119(16) 0.48351(10) 0.105 Uani 1 1 d . . . . .
H205 H 0.3767 0.6276 0.4706 0.126 Uiso 1 1 calc R U . . .
C206 C 0.38175(12) 0.57565(12) 0.49245(8) 0.072 Uani 1 1 d . . . . .
H206 H 0.4094 0.5689 0.4862 0.086 Uiso 1 1 calc R U . . .
C207 C 0.3044(2) 0.6628(2) 0.48266(17) 0.182 Uani 1 1 d . . . . .
H20A H 0.3239 0.6762 0.4701 0.274 Uiso 1 1 calc R U . . .
H20B H 0.2991 0.6816 0.4976 0.274 Uiso 1 1 calc R U . . .
H20C H 0.2774 0.6565 0.4738 0.274 Uiso 1 1 calc R U . . .
C208 C 0.51885(8) 0.12327(9) 0.35280(5) 0.046 Uani 1 1 d . . . . .
H208 H 0.5400 0.1093 0.3629 0.055 Uiso 1 1 calc R U . . .
C209 C 0.47630(9) 0.11466(9) 0.35796(5) 0.050 Uani 1 1 d . . . . .
C210 C 0.44513(9) 0.13471(9) 0.34289(5) 0.050 Uani 1 1 d . . . . .
H210 H 0.4159 0.1285 0.3458 0.060 Uiso 1 1 calc R U . . .
C211 C 0.45670(9) 0.16383(9) 0.32365(5) 0.047 Uani 1 1 d . . . . .
C212 C 0.50042(9) 0.17165(8) 0.31927(5) 0.045 Uani 1 1 d . . . . .
H212 H 0.5086 0.1913 0.3062 0.054 Uiso 1 1 calc R U . . .
C213 C 0.53156(9) 0.15127(9) 0.33363(5) 0.046 Uani 1 1 d . . . . .
C214 C 0.57768(8) 0.15937(8) 0.32762(5) 0.044 Uani 1 1 d . . . . .
C215 C 0.60843(9) 0.12847(8) 0.33069(5) 0.047 Uani 1 1 d . . . . .
H215 H 0.6001 0.1020 0.3373 0.056 Uiso 1 1 calc R U . . .
C216 C 0.65078(9) 0.13526(8) 0.32445(5) 0.045 Uani 1 1 d . . . . .
H216 H 0.6711 0.1137 0.3267 0.054 Uiso 1 1 calc R U . . .
C217 C 0.66339(8) 0.17406(8) 0.31482(5) 0.041 Uani 1 1 d . . . . .
C218 C 0.63261(9) 0.20495(8) 0.31159(5) 0.044 Uani 1 1 d . . . . .
H218 H 0.6408 0.2313 0.3047 0.053 Uiso 1 1 calc R U . . .
C219 C 0.59091(8) 0.19816(8) 0.31805(5) 0.042 Uani 1 1 d . . . . .
H219 H 0.5707 0.2200 0.3160 0.051 Uiso 1 1 calc R U . . .
C220 C 0.74127(9) 0.16869(8) 0.31951(5) 0.044 Uani 1 1 d . . . . .
C221 C 0.81939(9) 0.17951(10) 0.31756(6) 0.054 Uani 1 1 d . . . . .
C222 C 0.83148(11) 0.14868(12) 0.33519(7) 0.065 Uani 1 1 d . . . . .
H222 H 0.8104 0.1309 0.3425 0.078 Uiso 1 1 calc R U . . .
C223 C 0.87404(12) 0.14311(13) 0.34251(8) 0.073 Uani 1 1 d . . . . .
H223 H 0.8815 0.1208 0.3540 0.088 Uiso 1 1 calc R U . . .
C224 C 0.90397(12) 0.16852(13) 0.33363(9) 0.079 Uani 1 1 d . . . . .
H224 H 0.9327 0.1651 0.3390 0.094 Uiso 1 1 calc R U . . .
C225 C 0.89246(11) 0.20098(12) 0.31590(10) 0.082 Uani 1 1 d . . . . .
H225 H 0.9139 0.2187 0.3089 0.099 Uiso 1 1 calc R U . . .
C226 C 0.85070(10) 0.20700(9) 0.30876(7) 0.061 Uani 1 1 d . . . . .
C227 C 0.85757(14) 0.27690(13) 0.29146(12) 0.105 Uani 1 1 d . . . . .
C228 C 0.85737(13) 0.34229(13) 0.26608(15) 0.117 Uani 1 1 d . . . . .
C229 C 0.8971(2) 0.3563(2) 0.2740(2) 0.167 Uani 1 1 d . . . . .
H229 H 0.9148 0.3392 0.2847 0.201 Uiso 1 1 calc R U . . .
C230 C 0.9108(3) 0.3950(2) 0.2664(3) 0.208 Uani 1 1 d . . . . .
H230 H 0.9399 0.4020 0.2691 0.250 Uiso 1 1 calc R U . . .
C231 C 0.8848(2) 0.42390(17) 0.25520(18) 0.127 Uani 1 1 d . . . . .
C232 C 0.84593(16) 0.40880(16) 0.24647(18) 0.126 Uani 1 1 d . . . . .
H232 H 0.8282 0.4258 0.2357 0.151 Uiso 1 1 calc R U . . .
C233 C 0.83312(15) 0.36984(14) 0.25324(15) 0.112 Uani 1 1 d . . . . .
H233 H 0.8051 0.3616 0.2485 0.135 Uiso 1 1 calc R U . . .
C234 C 0.9028(3) 0.4650(2) 0.2464(3) 0.190 Uani 1 1 d . . . . .
H23B H 0.8992 0.4680 0.2273 0.286 Uiso 1 1 calc R U . . .
H23C H 0.9332 0.4662 0.2509 0.286 Uiso 1 1 calc R U . . .
H23D H 0.8878 0.4876 0.2555 0.286 Uiso 1 1 calc R U . . .
C235 C 0.42506(9) 0.18636(9) 0.30762(5) 0.047 Uani 1 1 d . . . . .
C236 C 0.43040(9) 0.22786(9) 0.30167(6) 0.048 Uani 1 1 d . . . . .
H236 H 0.4536 0.2425 0.3094 0.058 Uiso 1 1 calc R U . . .
C237 C 0.40313(9) 0.24914(8) 0.28476(5) 0.047 Uani 1 1 d . . . . .
H237 H 0.4084 0.2775 0.2807 0.057 Uiso 1 1 calc R U . . .
C238 C 0.36827(8) 0.22922(8) 0.27374(5) 0.041 Uani 1 1 d . . . . .
C239 C 0.36156(8) 0.18685(8) 0.27980(5) 0.043 Uani 1 1 d . . . . .
H239 H 0.3380 0.1725 0.2723 0.051 Uiso 1 1 calc R U . . .
C240 C 0.38937(8) 0.16592(8) 0.29677(5) 0.046 Uani 1 1 d . . . . .
H240 H 0.3842 0.1376 0.3011 0.055 Uiso 1 1 calc R U . . .
C241 C 0.35061(8) 0.27832(7) 0.23868(5) 0.040 Uani 1 1 d . . . . .
C242 C 0.31942(8) 0.33014(7) 0.20823(5) 0.038 Uani 1 1 d . . . . .
C243 C 0.35482(8) 0.33440(8) 0.19172(5) 0.044 Uani 1 1 d . . . . .
H243 H 0.3780 0.3156 0.1933 0.053 Uiso 1 1 calc R U . . .
C244 C 0.35631(10) 0.36601(9) 0.17290(6) 0.052 Uani 1 1 d . . . . .
H244 H 0.3809 0.3695 0.1622 0.062 Uiso 1 1 calc R U . . .
C245 C 0.32205(10) 0.39204(9) 0.16993(5) 0.050 Uani 1 1 d . . . . .
H245 H 0.3228 0.4130 0.1567 0.060 Uiso 1 1 calc R U . . .
C246 C 0.28629(9) 0.38831(8) 0.18584(5) 0.047 Uani 1 1 d . . . . .
H246 H 0.2628 0.4066 0.1834 0.057 Uiso 1 1 calc R U . . .
C247 C 0.28478(8) 0.35738(8) 0.20565(5) 0.041 Uani 1 1 d . . . . .
C248 C 0.22184(9) 0.38430(9) 0.22907(5) 0.048 Uani 1 1 d . . . . .
C249 C 0.15257(10) 0.39456(11) 0.25190(8) 0.064 Uani 1 1 d . . . . .
C250 C 0.14211(14) 0.43328(13) 0.24221(11) 0.103 Uani 1 1 d . . . . .
H250 H 0.1606 0.4463 0.2299 0.123 Uiso 1 1 calc R U . . .
C251 C 0.10592(17) 0.45339(15) 0.24985(15) 0.125 Uani 1 1 d . . . . .
H251 H 0.0993 0.4794 0.2419 0.150 Uiso 1 1 calc R U . . .
C252 C 0.07808(14) 0.43709(15) 0.26896(12) 0.108 Uani 1 1 d . . . . .
C253 C 0.08991(13) 0.39860(14) 0.27884(11) 0.086 Uani 1 1 d . . . . .
H253 H 0.0726 0.3861 0.2921 0.103 Uiso 1 1 calc R U . . .
C254 C 0.12462(10) 0.37824(11) 0.27057(8) 0.064 Uani 1 1 d . . . . .
H254 H 0.1304 0.3515 0.2778 0.077 Uiso 1 1 calc R U . . .
C255 C 0.04046(18) 0.4601(2) 0.27815(16) 0.140 Uani 1 1 d . . . . .
H25B H 0.0214 0.4412 0.2876 0.211 Uiso 1 1 calc R U . . .
H25C H 0.0255 0.4720 0.2629 0.211 Uiso 1 1 calc R U . . .
H25D H 0.0494 0.4826 0.2901 0.211 Uiso 1 1 calc R U . . .
C256 C 0.46417(9) 0.08355(9) 0.37907(5) 0.049 Uani 1 1 d . . . . .
C257 C 0.42203(8) 0.07442(8) 0.38503(5) 0.043 Uani 1 1 d . . . . .
H257 H 0.4001 0.0873 0.3750 0.052 Uiso 1 1 calc R U . . .
C258 C 0.41089(9) 0.04739(8) 0.40496(5) 0.046 Uani 1 1 d . . . . .
H258 H 0.3817 0.0419 0.4084 0.055 Uiso 1 1 calc R U . . .
C259 C 0.44197(8) 0.02809(8) 0.42003(5) 0.041 Uani 1 1 d . . . . .
C260 C 0.48390(11) 0.03569(13) 0.41384(7) 0.075 Uani 1 1 d . . . . .
H260 H 0.5059 0.0221 0.4235 0.091 Uiso 1 1 calc R U . . .
C261 C 0.49425(11) 0.06296(14) 0.39371(7) 0.080 Uani 1 1 d . . . . .
H261 H 0.5235 0.0676 0.3898 0.096 Uiso 1 1 calc R U . . .
C262 C 0.39613(8) -0.00699(7) 0.45286(5) 0.042 Uani 1 1 d . . . . .
C263 C 0.36554(8) -0.03979(8) 0.49354(5) 0.042 Uani 1 1 d . . . . .
C264 C 0.32291(9) -0.03736(9) 0.48617(6) 0.050 Uani 1 1 d . . . . .
H264 H 0.3156 -0.0238 0.4701 0.060 Uiso 1 1 calc R U . . .
C265 C 0.29074(10) -0.05424(10) 0.50175(7) 0.060 Uani 1 1 d . . . . .
H265 H 0.2618 -0.0519 0.4965 0.072 Uiso 1 1 calc R U . . .
C266 C 0.30136(9) -0.07429(11) 0.52486(7) 0.059 Uani 1 1 d . . . . .
H266 H 0.2797 -0.0858 0.5357 0.070 Uiso 1 1 calc R U . . .
C267 C 0.34324(9) -0.07772(10) 0.53226(6) 0.052 Uani 1 1 d . . . . .
H267 H 0.3500 -0.0927 0.5479 0.063 Uiso 1 1 calc R U . . .
C268 C 0.37606(8) -0.06003(8) 0.51771(5) 0.042 Uani 1 1 d . . . . .
C269 C 0.43172(10) -0.06220(12) 0.55162(6) 0.062 Uani 1 1 d . . . . .
C270 C 0.49858(9) -0.06910(10) 0.57825(5) 0.091 Uani 1 1 d G . . . .
C271 C 0.47946(11) -0.07984(14) 0.60212(6) 0.117 Uani 1 1 d G . . . .
H271 H 0.4494 -0.0824 0.6032 0.141 Uiso 1 1 calc R U . . .
C272 C 0.50434(16) -0.08687(19) 0.62445(6) 0.161 Uani 1 1 d G . . . .
H272 H 0.4913 -0.0942 0.6408 0.194 Uiso 1 1 calc R U . . .
C273 C 0.54836(16) -0.0832(2) 0.62290(8) 0.152 Uani 1 1 d G . . . .
C274 C 0.56748(11) -0.0724(2) 0.59903(9) 0.274 Uani 1 1 d G . . . .
H274 H 0.5976 -0.0699 0.5980 0.328 Uiso 1 1 calc R U . . .
C275 C 0.54260(9) -0.06539(15) 0.57670(7) 0.291 Uani 1 1 d G . . . .
H275 H 0.5557 -0.0580 0.5604 0.349 Uiso 1 1 calc R U . . .
C276 C 0.5788(4) -0.0905(3) 0.64730(15) 0.186 Uani 1 1 d . . . . .
H27D H 0.6074 -0.0803 0.6430 0.280 Uiso 1 1 calc R U . . .
H27E H 0.5802 -0.1203 0.6513 0.280 Uiso 1 1 calc R U . . .
H27F H 0.5679 -0.0755 0.6627 0.280 Uiso 1 1 calc R U . . .
C277 C 0.22294(13) 0.08718(14) 0.10781(8) 0.076 Uani 1 1 d . . . . .
H27G H 0.2375 0.0626 0.1001 0.091 Uiso 1 1 calc R U . . .
H27H H 0.2080 0.1014 0.0931 0.091 Uiso 1 1 calc R U . . .
C278 C 0.25663(17) 0.11612(17) 0.11796(9) 0.092 Uani 1 1 d . . . . .
H27I H 0.2760 0.1007 0.1300 0.110 Uiso 1 1 calc R U . . .
H27J H 0.2431 0.1388 0.1282 0.110 Uiso 1 1 calc R U . . .
C279 C 0.28224(19) 0.1347(2) 0.09529(12) 0.107 Uani 1 1 d . . . . .
H27K H 0.2637 0.1535 0.0849 0.128 Uiso 1 1 calc R U . . .
H27L H 0.2918 0.1121 0.0834 0.128 Uiso 1 1 calc R U . . .
C280 C 0.3211(2) 0.1590(3) 0.10503(15) 0.129 Uani 1 1 d . . . . .
H28A H 0.3387 0.1670 0.0898 0.193 Uiso 1 1 calc R U . . .
H28B H 0.3377 0.1416 0.1171 0.193 Uiso 1 1 calc R U . . .
H28C H 0.3116 0.1841 0.1144 0.193 Uiso 1 1 calc R U . . .
C281 C 0.16094(14) 0.10526(15) 0.13630(9) 0.080 Uani 1 1 d . . . . .
H28D H 0.1782 0.1243 0.1474 0.096 Uiso 1 1 calc R U . . .
H28E H 0.1392 0.0926 0.1480 0.096 Uiso 1 1 calc R U . . .
C282 C 0.13841(16) 0.13081(16) 0.11612(9) 0.088 Uani 1 1 d . . . . .
H28F H 0.1593 0.1491 0.1072 0.105 Uiso 1 1 calc R U . . .
H28G H 0.1261 0.1121 0.1026 0.105 Uiso 1 1 calc R U . . .
C283 C 0.10415(18) 0.1567(2) 0.12750(11) 0.100 Uani 1 1 d . . . . .
H28H H 0.0825 0.1379 0.1353 0.120 Uiso 1 1 calc R U . . .
H28I H 0.1164 0.1735 0.1421 0.120 Uiso 1 1 calc R U . . .
C284 C 0.0828(3) 0.1847(3) 0.1091(2) 0.159 Uani 1 1 d . . . . .
H28J H 0.0830 0.1726 0.0913 0.239 Uiso 1 1 calc R U . . .
H28K H 0.0977 0.2115 0.1089 0.239 Uiso 1 1 calc R U . . .
H28L H 0.0533 0.1889 0.1149 0.239 Uiso 1 1 calc R U . . .
C285 C 0.16493(17) 0.03720(18) 0.11293(10) 0.096 Uani 1 1 d . . . . .
H28M H 0.1547 0.0481 0.0957 0.116 Uiso 1 1 calc R U . . .
H28N H 0.1848 0.0141 0.1091 0.116 Uiso 1 1 calc R U . . .
C286 C 0.12769(19) 0.0201(2) 0.12768(13) 0.110 Uani 1 1 d . . . . .
H28O H 0.1051 0.0415 0.1288 0.133 Uiso 1 1 calc R U . . .
H28P H 0.1364 0.0128 0.1459 0.133 Uiso 1 1 calc R U . . .
C287 C 0.1101(3) -0.0190(2) 0.11369(14) 0.138 Uani 1 1 d . . . . .
H28Q H 0.0824 -0.0263 0.1218 0.166 Uiso 1 1 calc R U . . .
H28R H 0.1047 -0.0120 0.0949 0.166 Uiso 1 1 calc R U . . .
C288 C 0.1390(5) -0.0572(4) 0.1147(2) 0.203 Uani 1 1 d . . . . .
H28S H 0.1629 -0.0534 0.1025 0.304 Uiso 1 1 calc R U . . .
H28T H 0.1227 -0.0819 0.1096 0.304 Uiso 1 1 calc R U . . .
H28U H 0.1498 -0.0607 0.1328 0.304 Uiso 1 1 calc R U . . .
C289 C 0.21052(14) 0.05370(13) 0.15215(8) 0.076 Uani 1 1 d . . . . .
H28V H 0.2251 0.0768 0.1614 0.091 Uiso 1 1 calc R U . . .
H28W H 0.1878 0.0433 0.1640 0.091 Uiso 1 1 calc R U . . .
C290 C 0.24206(17) 0.01940(17) 0.14801(10) 0.092 Uani 1 1 d . . . . .
H29B H 0.2644 0.0286 0.1355 0.111 Uiso 1 1 calc R U . . .
H29C H 0.2276 -0.0052 0.1404 0.111 Uiso 1 1 calc R U . . .
C291 C 0.26295(17) 0.00747(19) 0.17538(12) 0.102 Uani 1 1 d . . . . .
H29D H 0.2401 0.0007 0.1882 0.123 Uiso 1 1 calc R U . . .
H29E H 0.2805 -0.0178 0.1729 0.123 Uiso 1 1 calc R U . . .
C292 C 0.28990(18) 0.0406(2) 0.18673(12) 0.110 Uani 1 1 d . . . . .
H29F H 0.3115 0.0489 0.1737 0.165 Uiso 1 1 calc R U . . .
H29G H 0.3040 0.0302 0.2028 0.165 Uiso 1 1 calc R U . . .
H29H H 0.2722 0.0647 0.1912 0.165 Uiso 1 1 calc R U . . .
C293 C 0.77733(11) 0.03905(11) 0.35932(7) 0.064 Uani 1 1 d . . . . .
H29I H 0.8000 0.0470 0.3720 0.077 Uiso 1 1 calc R U . . .
H29J H 0.7644 0.0651 0.3526 0.077 Uiso 1 1 calc R U . . .
C294 C 0.79810(11) 0.01690(12) 0.33612(8) 0.068 Uani 1 1 d . . . . .
H29K H 0.8101 -0.0099 0.3423 0.082 Uiso 1 1 calc R U . . .
H29L H 0.7763 0.0108 0.3225 0.082 Uiso 1 1 calc R U . . .
C295 C 0.83302(13) 0.04278(15) 0.32396(9) 0.078 Uani 1 1 d . . . . .
H29M H 0.8205 0.0689 0.3171 0.094 Uiso 1 1 calc R U . . .
H29N H 0.8537 0.0503 0.3380 0.094 Uiso 1 1 calc R U . . .
C296 C 0.85619(14) 0.02146(16) 0.30197(10) 0.089 Uani 1 1 d . . . . .
H29O H 0.8372 0.0184 0.2867 0.133 Uiso 1 1 calc R U . . .
H29P H 0.8656 -0.0061 0.3079 0.133 Uiso 1 1 calc R U . . .
H29Q H 0.8810 0.0381 0.2969 0.133 Uiso 1 1 calc R U . . .
C297 C 0.71079(12) -0.00307(11) 0.35604(8) 0.069 Uani 1 1 d . . . . .
H29R H 0.6882 -0.0159 0.3670 0.082 Uiso 1 1 calc R U . . .
H29S H 0.7244 -0.0256 0.3457 0.082 Uiso 1 1 calc R U . . .
C298 C 0.69002(12) 0.02712(13) 0.33675(9) 0.077 Uani 1 1 d . . . . .
H29T H 0.6767 0.0499 0.3470 0.092 Uiso 1 1 calc R U . . .
H29U H 0.7126 0.0396 0.3256 0.092 Uiso 1 1 calc R U . . .
C299 C 0.65782(13) 0.00901(13) 0.31940(7) 0.073 Uani 1 1 d . . . . .
H29V H 0.6709 -0.0146 0.3098 0.088 Uiso 1 1 calc R U . . .
H29W H 0.6499 0.0301 0.3060 0.088 Uiso 1 1 calc R U . . .
C300 C 0.61762(11) -0.00635(12) 0.33245(7) 0.065 Uani 1 1 d . . . . .
H30B H 0.6019 -0.0240 0.3200 0.097 Uiso 1 1 calc R U . . .
H30C H 0.5999 0.0175 0.3375 0.097 Uiso 1 1 calc R U . . .
H30D H 0.6249 -0.0225 0.3483 0.097 Uiso 1 1 calc R U . . .
C301 C 0.76642(14) -0.01973(14) 0.38825(10) 0.084 Uani 1 1 d . . . . .
H30E H 0.7845 -0.0076 0.4023 0.100 Uiso 1 1 calc R U . . .
H30F H 0.7856 -0.0332 0.3753 0.100 Uiso 1 1 calc R U . . .
C302 C 0.73896(15) -0.05312(15) 0.40061(11) 0.089 Uani 1 1 d . . . . .
H30G H 0.7157 -0.0400 0.4109 0.107 Uiso 1 1 calc R U . . .
H30H H 0.7259 -0.0702 0.3865 0.107 Uiso 1 1 calc R U . . .
C303 C 0.76498(18) -0.08059(19) 0.41864(12) 0.103 Uani 1 1 d . . . . .
H30I H 0.7895 -0.0916 0.4086 0.123 Uiso 1 1 calc R U . . .
H30J H 0.7764 -0.0635 0.4333 0.123 Uiso 1 1 calc R U . . .
C304 C 0.7405(3) -0.1165(2) 0.43018(19) 0.210 Uani 1 1 d . . . . .
H30K H 0.7124 -0.1181 0.4218 0.315 Uiso 1 1 calc R U . . .
H30L H 0.7371 -0.1124 0.4493 0.315 Uiso 1 1 calc R U . . .
H30M H 0.7560 -0.1425 0.4269 0.315 Uiso 1 1 calc R U . . .
C305 C 0.72285(11) 0.04365(11) 0.39463(8) 0.066 Uani 1 1 d . . . . .
H30N H 0.7123 0.0685 0.3851 0.079 Uiso 1 1 calc R U . . .
H30O H 0.6976 0.0288 0.4015 0.079 Uiso 1 1 calc R U . . .
C306 C 0.74705(13) 0.05842(14) 0.41744(10) 0.082 Uani 1 1 d . . . . .
H30P H 0.7760 0.0665 0.4116 0.098 Uiso 1 1 calc R U . . .
H30Q H 0.7500 0.0355 0.4304 0.098 Uiso 1 1 calc R U . . .
C307 C 0.72552(12) 0.09587(13) 0.43098(8) 0.072 Uani 1 1 d . . . . .
H30R H 0.6946 0.0902 0.4324 0.086 Uiso 1 1 calc R U . . .
H30S H 0.7369 0.0985 0.4492 0.086 Uiso 1 1 calc R U . . .
C308 C 0.73142(16) 0.13658(17) 0.41703(13) 0.098 Uani 1 1 d . . . . .
H30T H 0.7146 0.1367 0.4007 0.147 Uiso 1 1 calc R U . . .
H30U H 0.7616 0.1404 0.4127 0.147 Uiso 1 1 calc R U . . .
H30V H 0.7219 0.1593 0.4286 0.147 Uiso 1 1 calc R U . . .
C309 C 0.69352(12) 0.32521(12) 0.43310(8) 0.070 Uani 1 1 d . . . . .
H30W H 0.6892 0.3067 0.4177 0.083 Uiso 1 1 calc R U . . .
H30X H 0.6650 0.3344 0.4391 0.083 Uiso 1 1 calc R U . . .
C310 C 0.71768(11) 0.36272(12) 0.42397(7) 0.065 Uani 1 1 d . . . . .
H31A H 0.7484 0.3560 0.4229 0.078 Uiso 1 1 calc R U . . .
H31B H 0.7141 0.3856 0.4369 0.078 Uiso 1 1 calc R U . . .
C311 C 0.70181(13) 0.37667(13) 0.39714(9) 0.075 Uani 1 1 d . . . . .
H31C H 0.6719 0.3859 0.3988 0.089 Uiso 1 1 calc R U . . .
H31D H 0.7024 0.3527 0.3848 0.089 Uiso 1 1 calc R U . . .
C312 C 0.72803(19) 0.41196(17) 0.38531(11) 0.100 Uani 1 1 d . . . . .
H31E H 0.7137 0.4227 0.3695 0.149 Uiso 1 1 calc R U . . .
H31F H 0.7563 0.4016 0.3805 0.149 Uiso 1 1 calc R U . . .
H31G H 0.7309 0.4344 0.3984 0.149 Uiso 1 1 calc R U . . .
C313 C 0.71470(14) 0.32743(13) 0.48044(8) 0.078 Uani 1 1 d . . . . .
H31H H 0.7328 0.3131 0.4937 0.094 Uiso 1 1 calc R U . . .
H31I H 0.7295 0.3536 0.4757 0.094 Uiso 1 1 calc R U . . .
C314 C 0.67469(18) 0.33917(17) 0.49394(9) 0.095 Uani 1 1 d . . . . .
H31J H 0.6589 0.3585 0.4823 0.114 Uiso 1 1 calc R U . . .
H31K H 0.6571 0.3138 0.4960 0.114 Uiso 1 1 calc R U . . .
C315 C 0.6790(2) 0.35826(14) 0.51934(11) 0.102 Uani 1 1 d . . . . .
H31L H 0.6938 0.3852 0.5172 0.122 Uiso 1 1 calc R U . . .
H31M H 0.6968 0.3403 0.5307 0.122 Uiso 1 1 calc R U . . .
C316 C 0.63546(18) 0.36588(13) 0.53334(10) 0.089 Uani 1 1 d . . . . .
H31N H 0.6134 0.3709 0.5200 0.134 Uiso 1 1 calc R U . . .
H31O H 0.6377 0.3902 0.5450 0.134 Uiso 1 1 calc R U . . .
H31P H 0.6279 0.3414 0.5439 0.134 Uiso 1 1 calc R U . . .
C317 C 0.68641(13) 0.26241(14) 0.45966(9) 0.077 Uani 1 1 d . . . . .
H31Q H 0.6855 0.2463 0.4429 0.092 Uiso 1 1 calc R U . . .
H31R H 0.6571 0.2721 0.4633 0.092 Uiso 1 1 calc R U . . .
C318 C 0.69966(17) 0.2329(2) 0.48201(12) 0.110 Uani 1 1 d . . . . .
H31S H 0.7279 0.2209 0.4778 0.133 Uiso 1 1 calc R U . . .
H31T H 0.7024 0.2489 0.4987 0.133 Uiso 1 1 calc R U . . .
C319 C 0.66842(15) 0.19859(15) 0.48589(10) 0.087 Uani 1 1 d . . . . .
H31U H 0.6648 0.1835 0.4689 0.104 Uiso 1 1 calc R U . . .
H31V H 0.6405 0.2107 0.4908 0.104 Uiso 1 1 calc R U . . .
C320 C 0.68175(19) 0.1685(2) 0.50677(14) 0.122 Uani 1 1 d . . . . .
H32M H 0.7082 0.1548 0.5014 0.183 Uiso 1 1 calc R U . . .
H32N H 0.6594 0.1476 0.5092 0.183 Uiso 1 1 calc R U . . .
H32O H 0.6863 0.1834 0.5235 0.183 Uiso 1 1 calc R U . . .
C321 C 0.75845(14) 0.28711(16) 0.44766(9) 0.085 Uani 1 1 d . . . . .
H32P H 0.7697 0.2681 0.4614 0.101 Uiso 1 1 calc R U . . .
H32Q H 0.7767 0.3122 0.4476 0.101 Uiso 1 1 calc R U . . .
C322 C 0.76228(15) 0.26588(18) 0.42094(11) 0.093 Uani 1 1 d . . . . .
H32R H 0.7543 0.2855 0.4069 0.140 Uiso 1 1 calc R U . . .
H32S H 0.7432 0.2417 0.4204 0.140 Uiso 1 1 calc R U . . .
H32T H 0.7917 0.2567 0.4183 0.140 Uiso 1 1 calc R U . . .
C325 C 0.45700(17) 0.20872(12) 0.53763(9) 0.086 Uani 1 1 d . . . . .
H32B H 0.4685 0.1910 0.5233 0.103 Uiso 1 1 calc R U . . .
H32C H 0.4691 0.2369 0.5354 0.103 Uiso 1 1 calc R U . . .
C326 C 0.40928(17) 0.21144(15) 0.53434(9) 0.089 Uani 1 1 d . . . . .
H32D H 0.3965 0.1835 0.5364 0.107 Uiso 1 1 calc R U . . .
H32E H 0.3972 0.2298 0.5482 0.107 Uiso 1 1 calc R U . . .
C327 C 0.3990(2) 0.22846(18) 0.50753(10) 0.102 Uani 1 1 d . . . . .
H32F H 0.4098 0.2574 0.5064 0.122 Uiso 1 1 calc R U . . .
H32G H 0.4141 0.2118 0.4940 0.122 Uiso 1 1 calc R U . . .
C328 C 0.3532(2) 0.2283(3) 0.50153(15) 0.129 Uani 1 1 d . . . . .
H32H H 0.3470 0.2500 0.4885 0.193 Uiso 1 1 calc R U . . .
H32I H 0.3371 0.2337 0.5178 0.193 Uiso 1 1 calc R U . . .
H32J H 0.3452 0.2011 0.4943 0.193 Uiso 1 1 calc R U . . .
C329 C 0.44967(15) 0.15006(12) 0.56937(9) 0.082 Uani 1 1 d . . . . .
H32K H 0.4603 0.1392 0.5865 0.099 Uiso 1 1 calc R U . . .
H32L H 0.4188 0.1555 0.5715 0.099 Uiso 1 1 calc R U . . .
C330 C 0.45531(16) 0.11706(11) 0.54889(9) 0.082 Uani 1 1 d . . . . .
H33B H 0.4857 0.1092 0.5479 0.099 Uiso 1 1 calc R U . . .
H33C H 0.4466 0.1281 0.5314 0.099 Uiso 1 1 calc R U . . .
C331 C 0.42916(13) 0.07914(12) 0.55533(9) 0.074 Uani 1 1 d . . . . .
H33D H 0.4386 0.0680 0.5727 0.089 Uiso 1 1 calc R U . . .
H33E H 0.3990 0.0876 0.5572 0.089 Uiso 1 1 calc R U . . .
C332 C 0.43177(19) 0.04498(14) 0.53516(12) 0.102 Uani 1 1 d . . . . .
H33F H 0.4287 0.0568 0.5174 0.153 Uiso 1 1 calc R U . . .
H33G H 0.4089 0.0248 0.5383 0.153 Uiso 1 1 calc R U . . .
H33H H 0.4594 0.0310 0.5366 0.153 Uiso 1 1 calc R U . . .
C333 C 0.51997(16) 0.18513(13) 0.56237(10) 0.087 Uani 1 1 d . . . . .
H33I H 0.5291 0.1714 0.5790 0.105 Uiso 1 1 calc R U . . .
H33J H 0.5261 0.1657 0.5476 0.105 Uiso 1 1 calc R U . . .
C334 C 0.54703(16) 0.22349(12) 0.55855(10) 0.084 Uani 1 1 d . . . . .
H33K H 0.5392 0.2372 0.5417 0.101 Uiso 1 1 calc R U . . .
H33L H 0.5416 0.2433 0.5732 0.101 Uiso 1 1 calc R U . . .
C335 C 0.59356(16) 0.21214(13) 0.55807(11) 0.090 Uani 1 1 d . . . . .
H33M H 0.5986 0.1917 0.5437 0.108 Uiso 1 1 calc R U . . .
H33N H 0.6012 0.1987 0.5751 0.108 Uiso 1 1 calc R U . . .
C336 C 0.6220(2) 0.24932(18) 0.55375(12) 0.104 Uani 1 1 d . . . . .
H33O H 0.6233 0.2558 0.5348 0.157 Uiso 1 1 calc R U . . .
H33P H 0.6506 0.2431 0.5603 0.157 Uiso 1 1 calc R U . . .
H33Q H 0.6105 0.2733 0.5634 0.157 Uiso 1 1 calc R U . . .
C337 C 0.46061(18) 0.22263(14) 0.58522(10) 0.097 Uani 1 1 d . . . . .
H33R H 0.4696 0.2506 0.5792 0.116 Uiso 1 1 calc R U . . .
H33S H 0.4292 0.2231 0.5869 0.116 Uiso 1 1 calc R U . . .
C338 C 0.47845(19) 0.21572(18) 0.61145(12) 0.110 Uani 1 1 d . . . . .
H33T H 0.5097 0.2191 0.6107 0.132 Uiso 1 1 calc R U . . .
H33U H 0.4722 0.1869 0.6172 0.132 Uiso 1 1 calc R U . . .
C339 C 0.4603(2) 0.2456(2) 0.63117(13) 0.147 Uani 1 1 d . . . . .
H33V H 0.4598 0.2736 0.6235 0.220 Uiso 1 1 calc R U . . .
H33W H 0.4780 0.2457 0.6472 0.220 Uiso 1 1 calc R U . . .
H33X H 0.4312 0.2372 0.6357 0.220 Uiso 1 1 calc R U . . .
C341 C 0.39817(11) 0.20328(11) 0.17974(8) 0.066 Uani 1 1 d . . . . .
H34A H 0.3887 0.2122 0.1976 0.079 Uiso 1 1 calc R U . . .
H34B H 0.3844 0.2220 0.1667 0.079 Uiso 1 1 calc R U . . .
C342 C 0.38154(13) 0.16049(14) 0.17511(10) 0.082 Uani 1 1 d . . . . .
H34C H 0.3865 0.1527 0.1564 0.098 Uiso 1 1 calc R U . . .
H34D H 0.3975 0.1407 0.1864 0.098 Uiso 1 1 calc R U . . .
C343 C 0.33556(13) 0.15673(14) 0.18100(9) 0.082 Uani 1 1 d . . . . .
H34E H 0.3199 0.1774 0.1702 0.098 Uiso 1 1 calc R U . . .
H34F H 0.3258 0.1287 0.1756 0.098 Uiso 1 1 calc R U . . .
C344 C 0.32487(17) 0.1630(2) 0.20876(11) 0.102 Uani 1 1 d . . . . .
H34G H 0.2946 0.1571 0.2115 0.152 Uiso 1 1 calc R U . . .
H34H H 0.3308 0.1919 0.2137 0.152 Uiso 1 1 calc R U . . .
H34I H 0.3420 0.1443 0.2198 0.152 Uiso 1 1 calc R U . . .
C345 C 0.46889(10) 0.18459(11) 0.19889(7) 0.058 Uani 1 1 d . . . . .
H34J H 0.4646 0.1548 0.1947 0.069 Uiso 1 1 calc R U . . .
H34K H 0.4997 0.1904 0.1975 0.069 Uiso 1 1 calc R U . . .
C346 C 0.45540(11) 0.19196(12) 0.22708(7) 0.065 Uani 1 1 d . . . . .
H34L H 0.4246 0.1862 0.2291 0.078 Uiso 1 1 calc R U . . .
H34M H 0.4606 0.2213 0.2320 0.078 Uiso 1 1 calc R U . . .
C347 C 0.48151(12) 0.16253(13) 0.24553(7) 0.069 Uani 1 1 d . . . . .
H34N H 0.5121 0.1653 0.2411 0.082 Uiso 1 1 calc R U . . .
H34O H 0.4778 0.1718 0.2641 0.082 Uiso 1 1 calc R U . . .
C348 C 0.46961(15) 0.11859(14) 0.24372(9) 0.083 Uani 1 1 d . . . . .
H34P H 0.4763 0.1081 0.2260 0.124 Uiso 1 1 calc R U . . .
H34Q H 0.4390 0.1156 0.2470 0.124 Uiso 1 1 calc R U . . .
H34R H 0.4855 0.1026 0.2570 0.124 Uiso 1 1 calc R U . . .
C349 C 0.45349(11) 0.25572(11) 0.18170(7) 0.062 Uani 1 1 d . . . . .
H34S H 0.4400 0.2643 0.1986 0.074 Uiso 1 1 calc R U . . .
H34T H 0.4386 0.2707 0.1672 0.074 Uiso 1 1 calc R U . . .
C350 C 0.49928(12) 0.27020(11) 0.18211(8) 0.068 Uani 1 1 d . . . . .
H35G H 0.5144 0.2593 0.1664 0.081 Uiso 1 1 calc R U . . .
H35H H 0.5137 0.2593 0.1981 0.081 Uiso 1 1 calc R U . . .
C351 C 0.50119(15) 0.31773(13) 0.18212(9) 0.081 Uani 1 1 d . . . . .
H35I H 0.5312 0.3266 0.1803 0.098 Uiso 1 1 calc R U . . .
H35J H 0.4853 0.3284 0.1666 0.098 Uiso 1 1 calc R U . . .
C352 C 0.48288(12) 0.33668(14) 0.20693(9) 0.079 Uani 1 1 d . . . . .
H35K H 0.4916 0.3659 0.2082 0.119 Uiso 1 1 calc R U . . .
H35L H 0.4934 0.3215 0.2224 0.119 Uiso 1 1 calc R U . . .
H35M H 0.4517 0.3350 0.2063 0.119 Uiso 1 1 calc R U . . .
C353 C 0.46321(11) 0.19616(11) 0.15133(7) 0.061 Uani 1 1 d . . . . .
H35N H 0.4946 0.1988 0.1519 0.074 Uiso 1 1 calc R U . . .
H35O H 0.4567 0.1662 0.1494 0.074 Uiso 1 1 calc R U . . .
C354 C 0.44807(14) 0.21775(12) 0.12693(8) 0.072 Uani 1 1 d . . . . .
H35P H 0.4601 0.2462 0.1263 0.087 Uiso 1 1 calc R U . . .
H35Q H 0.4167 0.2201 0.1274 0.087 Uiso 1 1 calc R U . . .
C355 C 0.46166(14) 0.19347(11) 0.10205(8) 0.072 Uani 1 1 d . . . . .
H35R H 0.4558 0.2102 0.0862 0.109 Uiso 1 1 calc R U . . .
H35S H 0.4457 0.1673 0.1011 0.109 Uiso 1 1 calc R U . . .
H35T H 0.4922 0.1874 0.1030 0.109 Uiso 1 1 calc R U . . .
C357 C 0.59850(10) 0.44842(9) 0.29611(6) 0.050 Uani 1 1 d . . . . .
H35A H 0.5779 0.4268 0.3018 0.059 Uiso 1 1 calc R U . . .
H35B H 0.6251 0.4340 0.2911 0.059 Uiso 1 1 calc R U . . .
C358 C 0.60799(12) 0.47600(10) 0.31973(7) 0.064 Uani 1 1 d . . . . .
H35C H 0.6287 0.4977 0.3145 0.077 Uiso 1 1 calc R U . . .
H35D H 0.5815 0.4901 0.3254 0.077 Uiso 1 1 calc R U . . .
C359 C 0.62583(11) 0.45144(10) 0.34254(6) 0.056 Uani 1 1 d . . . . .
H35E H 0.6066 0.4278 0.3464 0.067 Uiso 1 1 calc R U . . .
H35F H 0.6538 0.4398 0.3374 0.067 Uiso 1 1 calc R U . . .
C360 C 0.63111(13) 0.47692(13) 0.36693(7) 0.068 Uani 1 1 d . . . . .
H36B H 0.6549 0.4963 0.3646 0.102 Uiso 1 1 calc R U . . .
H36C H 0.6369 0.4586 0.3820 0.102 Uiso 1 1 calc R U . . .
H36D H 0.6049 0.4927 0.3703 0.102 Uiso 1 1 calc R U . . .
C361 C 0.54179(11) 0.49564(10) 0.27799(7) 0.061 Uani 1 1 d . . . . .
H36E H 0.5511 0.5203 0.2883 0.073 Uiso 1 1 calc R U . . .
H36F H 0.5296 0.5059 0.2611 0.073 Uiso 1 1 calc R U . . .
C362 C 0.50687(12) 0.47392(12) 0.29334(7) 0.069 Uani 1 1 d . . . . .
H36G H 0.5170 0.4662 0.3113 0.083 Uiso 1 1 calc R U . . .
H36H H 0.4977 0.4483 0.2840 0.083 Uiso 1 1 calc R U . . .
C363 C 0.46939(15) 0.50534(16) 0.29521(10) 0.088 Uani 1 1 d . . . . .
H36I H 0.4807 0.5330 0.3002 0.106 Uiso 1 1 calc R U . . .
H36J H 0.4557 0.5079 0.2776 0.106 Uiso 1 1 calc R U . . .
C364 C 0.43770(16) 0.49249(16) 0.31463(10) 0.088 Uani 1 1 d . . . . .
H36K H 0.4131 0.5112 0.3137 0.132 Uiso 1 1 calc R U . . .
H36L H 0.4501 0.4937 0.3324 0.132 Uiso 1 1 calc R U . . .
H36M H 0.4286 0.4639 0.3108 0.132 Uiso 1 1 calc R U . . .
C365 C 0.61521(11) 0.49824(10) 0.26029(7) 0.059 Uani 1 1 d . . . . .
H36N H 0.6225 0.5193 0.2738 0.071 Uiso 1 1 calc R U . . .
H36O H 0.6411 0.4814 0.2570 0.071 Uiso 1 1 calc R U . . .
C366 C 0.60349(13) 0.52063(12) 0.23487(7) 0.069 Uani 1 1 d . . . . .
H36P H 0.5942 0.5000 0.2215 0.083 Uiso 1 1 calc R U . . .
H36Q H 0.5794 0.5398 0.2383 0.083 Uiso 1 1 calc R U . . .
C367 C 0.64055(14) 0.54497(11) 0.22416(7) 0.071 Uani 1 1 d . . . . .
H36R H 0.6634 0.5251 0.2194 0.085 Uiso 1 1 calc R U . . .
H36S H 0.6314 0.5589 0.2076 0.085 Uiso 1 1 calc R U . . .
C368 C 0.65857(13) 0.57629(13) 0.24170(10) 0.079 Uani 1 1 d . . . . .
H36T H 0.6797 0.5927 0.2320 0.118 Uiso 1 1 calc R U . . .
H36U H 0.6723 0.5626 0.2568 0.118 Uiso 1 1 calc R U . . .
H36V H 0.6359 0.5946 0.2481 0.118 Uiso 1 1 calc R U . . .
C369 C 0.56822(10) 0.43621(9) 0.25171(6) 0.054 Uani 1 1 d . . . . .
H36W H 0.5514 0.4496 0.2375 0.065 Uiso 1 1 calc R U . . .
H36X H 0.5493 0.4160 0.2607 0.065 Uiso 1 1 calc R U . . .
C370 C 0.60505(10) 0.41191(10) 0.23878(6) 0.055 Uani 1 1 d . . . . .
H37B H 0.6227 0.4310 0.2280 0.066 Uiso 1 1 calc R U . . .
H37C H 0.6233 0.3994 0.2526 0.066 Uiso 1 1 calc R U . . .
C371 C 0.58639(10) 0.37793(9) 0.22131(6) 0.053 Uani 1 1 d . . . . .
H37D H 0.5686 0.3592 0.2322 0.064 Uiso 1 1 calc R U . . .
H37E H 0.5680 0.3907 0.2076 0.064 Uiso 1 1 calc R U . . .
C372 C 0.62091(12) 0.35314(11) 0.20810(6) 0.062 Uani 1 1 d . . . . .
H37F H 0.6372 0.3713 0.1962 0.093 Uiso 1 1 calc R U . . .
H37G H 0.6081 0.3304 0.1979 0.093 Uiso 1 1 calc R U . . .
H37H H 0.6399 0.3416 0.2216 0.093 Uiso 1 1 calc R U . . .
C373 C 0.4524(2) 0.5683(2) 0.56354(14) 0.116 Uani 1 1 d . . . . .
H37I H 0.4271 0.5688 0.5519 0.139 Uiso 1 1 calc R U . . .
H37J H 0.4710 0.5455 0.5572 0.139 Uiso 1 1 calc R U . . .
C374 C 0.4377(3) 0.5570(2) 0.59060(14) 0.136 Uani 1 1 d . . . . .
H37K H 0.4622 0.5454 0.6004 0.164 Uiso 1 1 calc R U . . .
H37L H 0.4290 0.5829 0.5998 0.164 Uiso 1 1 calc R U . . .
C375 C 0.4038(2) 0.5285(2) 0.59238(13) 0.118 Uani 1 1 d . . . . .
H37M H 0.4117 0.5024 0.5833 0.141 Uiso 1 1 calc R U . . .
H37N H 0.3784 0.5402 0.5835 0.141 Uiso 1 1 calc R U . . .
C376 C 0.3934(3) 0.5194(3) 0.62089(18) 0.150 Uani 1 1 d . . . . .
H37O H 0.3777 0.4932 0.6220 0.224 Uiso 1 1 calc R U . . .
H37P H 0.3760 0.5420 0.6281 0.224 Uiso 1 1 calc R U . . .
H37Q H 0.4199 0.5172 0.6311 0.224 Uiso 1 1 calc R U . . .
C377 C 0.4847(2) 0.6146(2) 0.52678(12) 0.114 Uani 1 1 d . . . . .
H37R H 0.4979 0.5887 0.5201 0.137 Uiso 1 1 calc R U . . .
H37S H 0.4567 0.6176 0.5179 0.137 Uiso 1 1 calc R U . . .
C378 C 0.5106(3) 0.6485(3) 0.51940(15) 0.149 Uani 1 1 d . . . . .
H37T H 0.5404 0.6388 0.5176 0.179 Uiso 1 1 calc R U . . .
H37U H 0.5098 0.6698 0.5336 0.179 Uiso 1 1 calc R U . . .
C379 C 0.4960(3) 0.6683(2) 0.49302(13) 0.133 Uani 1 1 d . . . . .
H37V H 0.4918 0.6453 0.4803 0.160 Uiso 1 1 calc R U . . .
H37W H 0.5201 0.6851 0.4864 0.160 Uiso 1 1 calc R U . . .
C380 C 0.4551(4) 0.6967(3) 0.4913(2) 0.170 Uani 1 1 d . . . . .
H38D H 0.4582 0.7163 0.4766 0.255 Uiso 1 1 calc R U . . .
H38E H 0.4518 0.7122 0.5079 0.255 Uiso 1 1 calc R U . . .
H38F H 0.4300 0.6793 0.4884 0.255 Uiso 1 1 calc R U . . .
C381 C 0.45138(19) 0.6474(3) 0.56929(17) 0.142 Uani 1 1 d D . . . .
H38G H 0.4515 0.6464 0.5889 0.170 Uiso 1 1 calc R U . . .
H38H H 0.4675 0.6725 0.5641 0.170 Uiso 1 1 calc R U . . .
C382 C 0.4058(2) 0.6537(8) 0.5607(4) 0.393 Uani 1 1 d D . . . .
H38I H 0.3901 0.6683 0.5746 0.589 Uiso 1 1 calc R U . . .
H38J H 0.3925 0.6266 0.5574 0.589 Uiso 1 1 calc R U . . .
H38K H 0.4052 0.6703 0.5444 0.589 Uiso 1 1 calc R U . . .
C385 C 0.5173(2) 0.6090(2) 0.57035(18) 0.133 Uani 1 1 d . . . . .
H38L H 0.5144 0.6044 0.5897 0.160 Uiso 1 1 calc R U . . .
H38M H 0.5300 0.6369 0.5679 0.160 Uiso 1 1 calc R U . . .
C386 C 0.54898(19) 0.5769(2) 0.55977(16) 0.114 Uani 1 1 d . . . . .
H38N H 0.5537 0.5827 0.5407 0.137 Uiso 1 1 calc R U . . .
H38O H 0.5357 0.5491 0.5611 0.137 Uiso 1 1 calc R U . . .
C387 C 0.5976(6) 0.5749(4) 0.5750(2) 0.261 Uani 1 1 d . . . . .
H38P H 0.6148 0.5989 0.5695 0.391 Uiso 1 1 calc R U . . .
H38Q H 0.6122 0.5492 0.5700 0.391 Uiso 1 1 calc R U . . .
H38R H 0.5937 0.5755 0.5943 0.391 Uiso 1 1 calc R U . . .
C389 C 0.57741(10) 0.41497(9) 0.10938(6) 0.051 Uani 1 1 d . . . . .
H38B H 0.5717 0.4012 0.0922 0.061 Uiso 1 1 calc R U . . .
H38C H 0.5785 0.4453 0.1062 0.061 Uiso 1 1 calc R U . . .
C390 C 0.54024(11) 0.40568(11) 0.12824(7) 0.061 Uani 1 1 d . . . . .
H39B H 0.5334 0.3756 0.1277 0.073 Uiso 1 1 calc R U . . .
H39C H 0.5484 0.4129 0.1466 0.073 Uiso 1 1 calc R U . . .
C391 C 0.50160(13) 0.43078(13) 0.12009(8) 0.074 Uani 1 1 d . . . . .
H39D H 0.4950 0.4252 0.1012 0.089 Uiso 1 1 calc R U . . .
H39E H 0.5080 0.4608 0.1219 0.089 Uiso 1 1 calc R U . . .
C392 C 0.46253(14) 0.41991(16) 0.13720(9) 0.087 Uani 1 1 d . . . . .
H39F H 0.4523 0.3920 0.1325 0.130 Uiso 1 1 calc R U . . .
H39G H 0.4399 0.4403 0.1340 0.130 Uiso 1 1 calc R U . . .
H39H H 0.4705 0.4205 0.1560 0.130 Uiso 1 1 calc R U . . .
C393 C 0.61939(10) 0.35704(8) 0.13023(6) 0.049 Uani 1 1 d . . . . .
H39I H 0.6005 0.3570 0.1459 0.058 Uiso 1 1 calc R U . . .
H39J H 0.6483 0.3496 0.1365 0.058 Uiso 1 1 calc R U . . .
C394 C 0.60428(10) 0.32288(9) 0.11151(6) 0.054 Uani 1 1 d . . . . .
H39K H 0.5789 0.3324 0.1016 0.064 Uiso 1 1 calc R U . . .
H39L H 0.6270 0.3161 0.0986 0.064 Uiso 1 1 calc R U . . .
C395 C 0.59340(12) 0.28490(10) 0.12757(7) 0.062 Uani 1 1 d . . . . .
H39M H 0.6192 0.2756 0.1372 0.074 Uiso 1 1 calc R U . . .
H39N H 0.5717 0.2925 0.1409 0.074 Uiso 1 1 calc R U . . .
C396 C 0.57691(15) 0.24936(11) 0.11130(9) 0.079 Uani 1 1 d . . . . .
H39O H 0.5991 0.2401 0.0990 0.119 Uiso 1 1 calc R U . . .
H39P H 0.5519 0.2585 0.1013 0.119 Uiso 1 1 calc R U . . .
H39Q H 0.5690 0.2263 0.1230 0.119 Uiso 1 1 calc R U . . .
C397 C 0.65045(11) 0.40337(11) 0.09602(6) 0.061 Uani 1 1 d . . . . .
H39R H 0.6481 0.4316 0.0883 0.073 Uiso 1 1 calc R U . . .
H39S H 0.6405 0.3834 0.0824 0.073 Uiso 1 1 calc R U . . .
C398 C 0.69762(14) 0.39460(17) 0.10155(9) 0.088 Uani 1 1 d . . . . .
H39T H 0.7077 0.4140 0.1154 0.106 Uiso 1 1 calc R U . . .
H39U H 0.7004 0.3660 0.1086 0.106 Uiso 1 1 calc R U . . .
C399 C 0.72557(14) 0.39885(16) 0.07792(9) 0.086 Uani 1 1 d . . . . .
H39V H 0.7171 0.3778 0.0646 0.104 Uiso 1 1 calc R U . . .
H39W H 0.7211 0.4267 0.0700 0.104 Uiso 1 1 calc R U . . .
C400 C 0.7699(4) 0.3939(5) 0.0836(2) 0.189 Uani 1 1 d . . . . .
H40A H 0.7820 0.3730 0.0717 0.283 Uiso 1 1 calc R U . . .
H40B H 0.7733 0.3847 0.1020 0.283 Uiso 1 1 calc R U . . .
H40C H 0.7845 0.4205 0.0811 0.283 Uiso 1 1 calc R U . . .
C401 C 0.63570(10) 0.42796(9) 0.14223(6) 0.053 Uani 1 1 d . . . . .
H40D H 0.6141 0.4262 0.1565 0.064 Uiso 1 1 calc R U . . .
H40E H 0.6624 0.4160 0.1493 0.064 Uiso 1 1 calc R U . . .
C402 C 0.64353(15) 0.47317(10) 0.13646(7) 0.074 Uani 1 1 d . . . . .
H40F H 0.6613 0.4758 0.1203 0.089 Uiso 1 1 calc R U . . .
H40G H 0.6161 0.4873 0.1331 0.089 Uiso 1 1 calc R U . . .
C403 C 0.66547(14) 0.49360(11) 0.15916(8) 0.076 Uani 1 1 d . . . . .
H40H H 0.6483 0.4889 0.1753 0.091 Uiso 1 1 calc R U . . .
H40I H 0.6933 0.4797 0.1618 0.091 Uiso 1 1 calc R U . . .
C404 C 0.6730(2) 0.53907(15) 0.15628(10) 0.109 Uani 1 1 d . . . . .
H40J H 0.6851 0.5448 0.1388 0.164 Uiso 1 1 calc R U . . .
H40K H 0.6928 0.5484 0.1700 0.164 Uiso 1 1 calc R U . . .
H40L H 0.6459 0.5540 0.1582 0.164 Uiso 1 1 calc R U . . .
C405 C 0.76844(12) 0.07771(15) 0.55812(9) 0.081 Uani 1 1 d . . . . .
H40M H 0.7548 0.1037 0.5520 0.097 Uiso 1 1 calc R U . . .
H40N H 0.7483 0.0638 0.5703 0.097 Uiso 1 1 calc R U . . .
C406 C 0.80751(12) 0.08865(14) 0.57312(8) 0.075 Uani 1 1 d . . . . .
H40O H 0.8284 0.1015 0.5609 0.090 Uiso 1 1 calc R U . . .
H40P H 0.8204 0.0630 0.5804 0.090 Uiso 1 1 calc R U . . .
C407 C 0.79824(16) 0.11855(17) 0.59560(10) 0.090 Uani 1 1 d . . . . .
H40Q H 0.8235 0.1202 0.6073 0.108 Uiso 1 1 calc R U . . .
H40R H 0.7743 0.1075 0.6063 0.108 Uiso 1 1 calc R U . . .
C408 C 0.78662(19) 0.16338(18) 0.58569(11) 0.101 Uani 1 1 d . . . . .
H40S H 0.7617 0.1619 0.5740 0.151 Uiso 1 1 calc R U . . .
H40T H 0.8108 0.1751 0.5759 0.151 Uiso 1 1 calc R U . . .
H40U H 0.7801 0.1811 0.6009 0.151 Uiso 1 1 calc R U . . .
C409 C 0.80719(11) 0.06896(15) 0.51551(9) 0.078 Uani 1 1 d . . . . .
H40V H 0.8356 0.0686 0.5239 0.093 Uiso 1 1 calc R U . . .
H40W H 0.8086 0.0510 0.4996 0.093 Uiso 1 1 calc R U . . .
C410 C 0.79790(15) 0.11201(18) 0.50695(8) 0.090 Uani 1 1 d . . . . .
H41A H 0.8014 0.1312 0.5222 0.107 Uiso 1 1 calc R U . . .
H41B H 0.7680 0.1138 0.5009 0.107 Uiso 1 1 calc R U . . .
C411 C 0.82709(13) 0.12500(19) 0.48488(9) 0.091 Uani 1 1 d . . . . .
H41C H 0.8569 0.1201 0.4905 0.109 Uiso 1 1 calc R U . . .
H41D H 0.8215 0.1072 0.4693 0.109 Uiso 1 1 calc R U . . .
C412 C 0.8226(3) 0.1679(3) 0.47721(15) 0.145 Uani 1 1 d . . . . .
H41E H 0.8422 0.1740 0.4627 0.218 Uiso 1 1 calc R U . . .
H41F H 0.8291 0.1858 0.4924 0.218 Uiso 1 1 calc R U . . .
H41G H 0.7933 0.1729 0.4714 0.218 Uiso 1 1 calc R U . . .
C413 C 0.73192(11) 0.04378(15) 0.52144(9) 0.082 Uani 1 1 d . . . . .
H41H H 0.7111 0.0354 0.5352 0.098 Uiso 1 1 calc R U . . .
H41I H 0.7224 0.0708 0.5141 0.098 Uiso 1 1 calc R U . . .
C414 C 0.73114(13) 0.01240(17) 0.49998(10) 0.093 Uani 1 1 d . . . . .
H41J H 0.7361 -0.0156 0.5075 0.112 Uiso 1 1 calc R U . . .
H41K H 0.7542 0.0183 0.4871 0.112 Uiso 1 1 calc R U . . .
C415 C 0.68847(14) 0.0132(2) 0.48588(10) 0.107 Uani 1 1 d . . . . .
H41L H 0.6858 0.0389 0.4752 0.128 Uiso 1 1 calc R U . . .
H41M H 0.6650 0.0126 0.4990 0.128 Uiso 1 1 calc R U . . .
C416 C 0.68581(19) -0.0253(3) 0.46771(12) 0.142 Uani 1 1 d . . . . .
H41N H 0.6613 -0.0225 0.4558 0.213 Uiso 1 1 calc R U . . .
H41O H 0.6825 -0.0503 0.4785 0.213 Uiso 1 1 calc R U . . .
H41P H 0.7119 -0.0274 0.4572 0.213 Uiso 1 1 calc R U . . .
C417 C 0.79299(12) 0.00758(17) 0.54321(10) 0.096 Uani 1 1 d . . . . .
H41Q H 0.7980 -0.0093 0.5271 0.115 Uiso 1 1 calc R U . . .
H41R H 0.8210 0.0121 0.5518 0.115 Uiso 1 1 calc R U . . .
C418 C 0.76546(14) -0.01734(15) 0.56186(11) 0.101 Uani 1 1 d . . . . .
H41S H 0.7640 -0.0024 0.5790 0.121 Uiso 1 1 calc R U . . .
H41T H 0.7363 -0.0182 0.5545 0.121 Uiso 1 1 calc R U . . .
C419 C 0.7789(2) -0.0594(3) 0.5670(2) 0.196 Uani 1 1 d . . . . .
H41U H 0.8087 -0.0581 0.5733 0.235 Uiso 1 1 calc R U . . .
H41V H 0.7792 -0.0741 0.5498 0.235 Uiso 1 1 calc R U . . .
C420 C 0.7551(3) -0.0859(2) 0.5860(2) 0.198 Uani 1 1 d . . . . .
H42A H 0.7257 -0.0892 0.5798 0.297 Uiso 1 1 calc R U . . .
H42B H 0.7551 -0.0727 0.6035 0.297 Uiso 1 1 calc R U . . .
H42C H 0.7687 -0.1132 0.5871 0.297 Uiso 1 1 calc R U . . .
C421 C 0.31131(10) 0.48848(8) 0.30663(5) 0.049 Uani 1 1 d . . . . .
H42D H 0.3389 0.5009 0.3014 0.059 Uiso 1 1 calc R U . . .
H42E H 0.2954 0.5098 0.3168 0.059 Uiso 1 1 calc R U . . .
C422 C 0.32015(12) 0.45183(9) 0.32489(6) 0.058 Uani 1 1 d . . . . .
H42F H 0.3407 0.4327 0.3163 0.069 Uiso 1 1 calc R U . . .
H42G H 0.2934 0.4363 0.3281 0.069 Uiso 1 1 calc R U . . .
C423 C 0.33834(11) 0.46716(10) 0.35139(6) 0.058 Uani 1 1 d . . . . .
H42H H 0.3504 0.4431 0.3611 0.070 Uiso 1 1 calc R U . . .
H42I H 0.3618 0.4869 0.3478 0.070 Uiso 1 1 calc R U . . .
C424 C 0.30588(14) 0.48817(12) 0.36865(7) 0.070 Uani 1 1 d . . . . .
H42J H 0.2944 0.5125 0.3594 0.105 Uiso 1 1 calc R U . . .
H42K H 0.3193 0.4971 0.3852 0.105 Uiso 1 1 calc R U . . .
H42L H 0.2827 0.4687 0.3726 0.105 Uiso 1 1 calc R U . . .
C425 C 0.24344(10) 0.45985(9) 0.28799(6) 0.053 Uani 1 1 d . . . . .
H42M H 0.2481 0.4324 0.2965 0.063 Uiso 1 1 calc R U . . .
H42N H 0.2280 0.4549 0.2712 0.063 Uiso 1 1 calc R U . . .
C426 C 0.21501(13) 0.48577(12) 0.30609(8) 0.074 Uani 1 1 d . . . . .
H42O H 0.2304 0.4915 0.3228 0.088 Uiso 1 1 calc R U . . .
H42P H 0.2090 0.5128 0.2974 0.088 Uiso 1 1 calc R U . . .
C427 C 0.17532(17) 0.46550(17) 0.31215(15) 0.113 Uani 1 1 d . . . . .
H42Q H 0.1818 0.4379 0.3198 0.135 Uiso 1 1 calc R U . . .
H42R H 0.1599 0.4607 0.2953 0.135 Uiso 1 1 calc R U . . .
C428 C 0.14567(17) 0.48814(16) 0.33096(12) 0.098 Uani 1 1 d . . . . .
H42S H 0.1279 0.5077 0.3209 0.146 Uiso 1 1 calc R U . . .
H42T H 0.1625 0.5035 0.3441 0.146 Uiso 1 1 calc R U . . .
H42U H 0.1274 0.4679 0.3400 0.146 Uiso 1 1 calc R U . . .
C429 C 0.28173(10) 0.52001(9) 0.26730(6) 0.053 Uani 1 1 d . . . . .
H42V H 0.2645 0.5388 0.2786 0.063 Uiso 1 1 calc R U . . .
H42W H 0.3104 0.5326 0.2656 0.063 Uiso 1 1 calc R U . . .
C430 C 0.26149(11) 0.51828(10) 0.24005(6) 0.059 Uani 1 1 d . . . . .
H43B H 0.2362 0.4999 0.2405 0.070 Uiso 1 1 calc R U . . .
H43C H 0.2820 0.5067 0.2271 0.070 Uiso 1 1 calc R U . . .
C431 C 0.24830(12) 0.56181(11) 0.23150(7) 0.064 Uani 1 1 d . . . . .
H43D H 0.2368 0.5604 0.2133 0.077 Uiso 1 1 calc R U . . .
H43E H 0.2252 0.5716 0.2433 0.077 Uiso 1 1 calc R U . . .
C432 C 0.28434(16) 0.59342(13) 0.23211(8) 0.081 Uani 1 1 d . . . . .
H43F H 0.3077 0.5838 0.2208 0.122 Uiso 1 1 calc R U . . .
H43G H 0.2946 0.5966 0.2503 0.122 Uiso 1 1 calc R U . . .
H43H H 0.2739 0.6203 0.2256 0.122 Uiso 1 1 calc R U . . .
C433 C 0.30981(10) 0.44720(9) 0.26450(6) 0.052 Uani 1 1 d . . . . .
H43I H 0.3091 0.4200 0.2737 0.063 Uiso 1 1 calc R U . . .
H43J H 0.2940 0.4440 0.2476 0.063 Uiso 1 1 calc R U . . .
C434 C 0.35538(10) 0.45718(10) 0.25798(6) 0.055 Uani 1 1 d . . . . .
H43K H 0.3732 0.4538 0.2740 0.066 Uiso 1 1 calc R U . . .
H43L H 0.3576 0.4864 0.2520 0.066 Uiso 1 1 calc R U . . .
C435 C 0.37150(11) 0.42816(10) 0.23612(6) 0.060 Uani 1 1 d . . . . .
H43M H 0.3646 0.3990 0.2409 0.072 Uiso 1 1 calc R U . . .
H43N H 0.3566 0.4348 0.2193 0.072 Uiso 1 1 calc R U . . .
C436 C 0.41933(12) 0.43210(13) 0.23191(8) 0.072 Uani 1 1 d . . . . .
H43O H 0.4272 0.4190 0.2151 0.108 Uiso 1 1 calc R U . . .
H43P H 0.4344 0.4183 0.2465 0.108 Uiso 1 1 calc R U . . .
H43Q H 0.4272 0.4616 0.2315 0.108 Uiso 1 1 calc R U . . .
C437 C 0.8826(2) 0.2423(3) 0.18608(12) 0.151 Uani 1 1 d D . . . .
H43R H 0.9068 0.2621 0.1862 0.181 Uiso 1 1 calc R U . . .
H43S H 0.8925 0.2166 0.1773 0.181 Uiso 1 1 calc R U . . .
C438 C 0.8718(3) 0.2321(3) 0.21399(12) 0.156 Uani 1 1 d D . . . .
C439 C 0.9094(4) 0.2255(5) 0.2271(3) 0.196 Uani 1 1 d . . . . .
H43T H 0.9262 0.2047 0.2176 0.294 Uiso 1 1 calc R U . . .
H43U H 0.9034 0.2155 0.2451 0.294 Uiso 1 1 calc R U . . .
H43V H 0.9254 0.2517 0.2281 0.294 Uiso 1 1 calc R U . . .
C441 C 0.8265(8) 0.2212(4) 0.1732(4) 0.288 Uani 1 1 d . . . . .
H44B H 0.7962 0.2293 0.1749 0.345 Uiso 1 1 calc R U . . .
H44C H 0.8351 0.2118 0.1912 0.345 Uiso 1 1 calc R U . . .
C442 C 0.8252(5) 0.1827(4) 0.1577(3) 0.215 Uani 1 1 d . . . . .
H44D H 0.8492 0.1861 0.1452 0.258 Uiso 1 1 calc R U . . .
H44E H 0.8347 0.1613 0.1706 0.258 Uiso 1 1 calc R U . . .
C443 C 0.7940(4) 0.1613(6) 0.1423(3) 0.232 Uani 1 1 d . . . . .
H44F H 0.7662 0.1634 0.1511 0.348 Uiso 1 1 calc R U . . .
H44G H 0.8021 0.1319 0.1407 0.348 Uiso 1 1 calc R U . . .
H44H H 0.7923 0.1738 0.1247 0.348 Uiso 1 1 calc R U . . .
C445 C 0.8332(3) 0.29877(16) 0.18461(18) 0.236 Uani 1 1 d D . . . .
H44I H 0.8018 0.2978 0.1830 0.284 Uiso 1 1 calc R U . . .
H44J H 0.8395 0.2929 0.2035 0.284 Uiso 1 1 calc R U . . .
C446 C 0.8442(3) 0.3441(2) 0.18117(15) 0.350 Uani 1 1 d D . . . .
H44K H 0.8363 0.3586 0.1978 0.420 Uiso 1 1 calc R U . . .
H44L H 0.8755 0.3462 0.1794 0.420 Uiso 1 1 calc R U . . .
C447 C 0.8248(4) 0.3679(3) 0.15859(19) 0.371 Uani 1 1 d D . . . .
H44M H 0.8340 0.3971 0.1595 0.556 Uiso 1 1 calc R U . . .
H44N H 0.7937 0.3666 0.1598 0.556 Uiso 1 1 calc R U . . .
H44O H 0.8341 0.3558 0.1418 0.556 Uiso 1 1 calc R U . . .
C453 C 0.68068(11) 0.33251(13) 0.64124(8) 0.069 Uani 1 1 d . . . . .
H45A H 0.6672 0.3248 0.6583 0.083 Uiso 1 1 calc R U . . .
H45B H 0.7112 0.3377 0.6449 0.083 Uiso 1 1 calc R U . . .
C454 C 0.67779(14) 0.29562(14) 0.62318(9) 0.080 Uani 1 1 d . . . . .
H45C H 0.6899 0.3031 0.6057 0.095 Uiso 1 1 calc R U . . .
H45D H 0.6474 0.2884 0.6205 0.095 Uiso 1 1 calc R U . . .
C455 C 0.70087(13) 0.25816(14) 0.63379(9) 0.078 Uani 1 1 d . . . . .
H45E H 0.6906 0.2520 0.6519 0.093 Uiso 1 1 calc R U . . .
H45F H 0.7317 0.2643 0.6348 0.093 Uiso 1 1 calc R U . . .
C456 C 0.6936(2) 0.21934(19) 0.61580(11) 0.108 Uani 1 1 d . . . . .
H45G H 0.6989 0.2269 0.5973 0.162 Uiso 1 1 calc R U . . .
H45H H 0.6642 0.2097 0.6178 0.162 Uiso 1 1 calc R U . . .
H45I H 0.7132 0.1971 0.6211 0.162 Uiso 1 1 calc R U . . .
C457 C 0.61339(14) 0.36785(15) 0.62672(12) 0.105 Uani 1 1 d . . . . .
H45J H 0.6017 0.3510 0.6414 0.127 Uiso 1 1 calc R U . . .
H45K H 0.6009 0.3960 0.6286 0.127 Uiso 1 1 calc R U . . .
C458 C 0.59780(19) 0.3524(2) 0.60509(12) 0.109 Uani 1 1 d . . . . .
H45L H 0.6143 0.3270 0.6009 0.131 Uiso 1 1 calc R U . . .
H45M H 0.6034 0.3726 0.5907 0.131 Uiso 1 1 calc R U . . .
C459 C 0.54901(18) 0.3404(2) 0.60377(13) 0.112 Uani 1 1 d . . . . .
H45N H 0.5450 0.3125 0.6117 0.134 Uiso 1 1 calc R U . . .
H45O H 0.5326 0.3606 0.6145 0.134 Uiso 1 1 calc R U . . .
C460 C 0.5333(2) 0.3402(3) 0.57882(18) 0.136 Uani 1 1 d . . . . .
H46B H 0.5430 0.3651 0.5694 0.204 Uiso 1 1 calc R U . . .
H46C H 0.5021 0.3401 0.5795 0.204 Uiso 1 1 calc R U . . .
H46D H 0.5433 0.3153 0.5695 0.204 Uiso 1 1 calc R U . . .
C461 C 0.66587(16) 0.40313(14) 0.65526(10) 0.086 Uani 1 1 d . . . . .
H46E H 0.6516 0.3909 0.6709 0.103 Uiso 1 1 calc R U . . .
H46F H 0.6965 0.4057 0.6596 0.103 Uiso 1 1 calc R U . . .
C462 C 0.6484(2) 0.44598(17) 0.65120(15) 0.118 Uani 1 1 d . . . . .
H46G H 0.6577 0.4564 0.6337 0.141 Uiso 1 1 calc R U . . .
H46H H 0.6169 0.4446 0.6511 0.141 Uiso 1 1 calc R U . . .
C463 C 0.6623(2) 0.47588(19) 0.67206(15) 0.119 Uani 1 1 d . . . . .
H46I H 0.6938 0.4758 0.6719 0.143 Uiso 1 1 calc R U . . .
H46J H 0.6535 0.4638 0.6893 0.143 Uiso 1 1 calc R U . . .
C464 C 0.6488(6) 0.5208(4) 0.6725(3) 0.230 Uani 1 1 d . . . . .
H46K H 0.6437 0.5303 0.6543 0.344 Uiso 1 1 calc R U . . .
H46L H 0.6713 0.5377 0.6806 0.344 Uiso 1 1 calc R U . . .
H46M H 0.6225 0.5236 0.6828 0.344 Uiso 1 1 calc R U . . .
C465 C 0.68254(13) 0.38863(15) 0.60787(9) 0.083 Uani 1 1 d . . . . .
H46N H 0.6676 0.4143 0.6022 0.100 Uiso 1 1 calc R U . . .
H46O H 0.6790 0.3678 0.5936 0.100 Uiso 1 1 calc R U . . .
C466 C 0.72994(17) 0.39847(17) 0.61057(10) 0.109 Uani 1 1 d . . . . .
H46P H 0.7458 0.3729 0.6153 0.130 Uiso 1 1 calc R U . . .
H46Q H 0.7344 0.4193 0.6248 0.130 Uiso 1 1 calc R U . . .
C467 C 0.7462(2) 0.4157(3) 0.58407(14) 0.138 Uani 1 1 d . . . . .
H46R H 0.7427 0.3939 0.5704 0.166 Uiso 1 1 calc R U . . .
H46S H 0.7281 0.4396 0.5789 0.166 Uiso 1 1 calc R U . . .
C468 C 0.7895(2) 0.4289(3) 0.58414(14) 0.148 Uani 1 1 d . . . . .
H46T H 0.7939 0.4492 0.5699 0.222 Uiso 1 1 calc R U . . .
H46U H 0.8081 0.4048 0.5813 0.222 Uiso 1 1 calc R U . . .
H46V H 0.7962 0.4418 0.6012 0.222 Uiso 1 1 calc R U . . .
C469 C 0.51100(16) 0.25637(11) 0.36784(8) 0.054 Uani 0.6766 1 d . . P . .
C470 C 0.50881(16) 0.22115(13) 0.38550(8) 0.053 Uani 0.6766 1 d . . P . .
H47E H 0.5095 0.2309 0.4039 0.079 Uiso 0.6766 1 calc R U P . .
H47F H 0.5332 0.2028 0.3823 0.079 Uiso 0.6766 1 calc R U P . .
H47G H 0.4823 0.2059 0.3823 0.079 Uiso 0.6766 1 calc R U P . .
C471 C 0.4705(4) 0.2778(2) 0.36242(19) 0.116 Uani 0.6766 1 d . . P . .
H47H H 0.4717 0.2907 0.3448 0.174 Uiso 0.6766 1 calc R U P . .
H47I H 0.4658 0.2994 0.3758 0.174 Uiso 0.6766 1 calc R U P . .
H47J H 0.4471 0.2577 0.3630 0.174 Uiso 0.6766 1 calc R U P . .
C472 C 0.8660(5) 0.2699(6) 0.1402(3) 0.305 Uani 1 1 d . . . . .
H47B H 0.8940 0.2570 0.1379 0.457 Uiso 1 1 calc R U . . .
H47C H 0.8684 0.3000 0.1376 0.457 Uiso 1 1 calc R U . . .
H47D H 0.8461 0.2583 0.1271 0.457 Uiso 1 1 calc R U . . .
N1 N 0.52134(6) 0.08038(6) 0.49393(4) 0.039 Uani 1 1 d . . . . .
H1A H 0.5143 0.0543 0.4911 0.047 Uiso 1 1 calc R U . . .
N2 N 0.57062(7) 0.05252(6) 0.52221(4) 0.042 Uani 1 1 d . . . . .
H2 H 0.5614 0.0287 0.5159 0.050 Uiso 1 1 calc R U . . .
N3 N 0.61070(7) -0.02327(7) 0.53433(5) 0.048 Uani 1 1 d . . . . .
H3A H 0.5851 -0.0250 0.5273 0.057 Uiso 1 1 calc R U . . .
N4 N 0.62241(8) -0.08530(8) 0.51296(6) 0.060 Uani 1 1 d . . . . .
H4 H 0.5972 -0.0811 0.5058 0.072 Uiso 1 1 calc R U . . .
N5 N 0.26856(6) 0.18003(6) 0.30939(4) 0.041 Uani 1 1 d . . . . .
H5A H 0.2572 0.2022 0.3020 0.049 Uiso 1 1 calc R U . . .
N6 N 0.23681(7) 0.14549(7) 0.27488(4) 0.043 Uani 1 1 d . . . . .
H6 H 0.2332 0.1708 0.2686 0.052 Uiso 1 1 calc R U . . .
N7 N 0.20806(8) 0.16200(7) 0.22360(5) 0.048 Uani 1 1 d . . . . .
H7 H 0.2038 0.1828 0.2346 0.058 Uiso 1 1 calc R U . . .
N8 N 0.22209(9) 0.21327(8) 0.19346(5) 0.056 Uani 1 1 d . . . . .
H8A H 0.2179 0.2310 0.2065 0.068 Uiso 1 1 calc R U . . .
N9 N 0.42448(7) 0.44373(6) 0.44831(4) 0.040 Uani 1 1 d . . . . .
H9A H 0.4352 0.4492 0.4640 0.048 Uiso 1 1 calc R U . . .
N10 N 0.43349(7) 0.51284(6) 0.44127(4) 0.043 Uani 1 1 d . . . . .
H10 H 0.4492 0.5107 0.4556 0.052 Uiso 1 1 calc R U . . .
N11 N 0.49327(7) 0.57163(7) 0.45467(5) 0.048 Uani 1 1 d . . . . .
H11A H 0.4881 0.5533 0.4672 0.058 Uiso 1 1 calc R U . . .
N12 N 0.55966(7) 0.57601(7) 0.47347(5) 0.046 Uani 1 1 d . . . . .
H12A H 0.5505 0.5558 0.4838 0.055 Uiso 1 1 calc R U . . .
N13 N 0.56609(6) 0.44258(8) 0.44655(4) 0.044 Uani 1 1 d . . . . .
H13 H 0.5463 0.4539 0.4566 0.053 Uiso 1 1 calc R U . . .
N14 N 0.60845(7) 0.45567(8) 0.48246(4) 0.046 Uani 1 1 d . . . . .
H14 H 0.5842 0.4630 0.4899 0.055 Uiso 1 1 calc R U . . .
N15 N 0.60166(6) 0.47262(7) 0.53643(4) 0.041 Uani 1 1 d . . . . .
H15A H 0.5802 0.4796 0.5261 0.049 Uiso 1 1 calc R U . . .
N16 N 0.54956(7) 0.46617(8) 0.56762(4) 0.050 Uani 1 1 d . . . . .
H16A H 0.5325 0.4716 0.5542 0.060 Uiso 1 1 calc R U . . .
N17 N 0.26717(7) 0.33265(7) 0.31076(5) 0.048 Uani 1 1 d . . . . .
H17A H 0.2599 0.3146 0.2984 0.058 Uiso 1 1 calc R U . . .
N18 N 0.19657(7) 0.33216(7) 0.32132(5) 0.049 Uani 1 1 d . . . . .
H18A H 0.1960 0.3131 0.3088 0.059 Uiso 1 1 calc R U . . .
N19 N 0.12822(8) 0.28060(7) 0.31063(5) 0.051 Uani 1 1 d . . . . .
H19 H 0.1446 0.2839 0.2967 0.061 Uiso 1 1 calc R U . . .
N20 N 0.11909(8) 0.21480(8) 0.29482(5) 0.053 Uani 1 1 d . . . . .
H20 H 0.1378 0.2221 0.2827 0.064 Uiso 1 1 calc R U . . .
N21 N 0.62478(7) 0.24148(7) 0.24415(4) 0.042 Uani 1 1 d . . . . .
H21 H 0.6520 0.2442 0.2478 0.051 Uiso 1 1 calc R U . . .
N22 N 0.64874(7) 0.19090(7) 0.21632(4) 0.047 Uani 1 1 d . . . . .
H22A H 0.6737 0.1988 0.2224 0.056 Uiso 1 1 calc R U . . .
N23 N 0.72472(7) 0.15036(7) 0.20418(5) 0.047 Uani 1 1 d . . . . .
H23A H 0.7258 0.1761 0.2102 0.056 Uiso 1 1 calc R U . . .
N24 N 0.79139(8) 0.14477(7) 0.22261(5) 0.054 Uani 1 1 d . . . . .
H24 H 0.7869 0.1704 0.2280 0.065 Uiso 1 1 calc R U . . .
N25 N 0.59025(7) 0.00863(6) 0.43310(4) 0.042 Uani 1 1 d . . . . .
H25A H 0.5725 0.0030 0.4461 0.050 Uiso 1 1 calc R U . . .
N26 N 0.59005(6) -0.06159(6) 0.42762(4) 0.039 Uani 1 1 d . . . . .
H26A H 0.5722 -0.0607 0.4410 0.047 Uiso 1 1 calc R U . . .
N27 N 0.53669(7) -0.12726(7) 0.43966(4) 0.044 Uani 1 1 d . . . . .
H27 H 0.5383 -0.1077 0.4518 0.053 Uiso 1 1 calc R U . . .
N28 N 0.46914(7) -0.13628(7) 0.45601(5) 0.046 Uani 1 1 d . . . . .
H28 H 0.4749 -0.1146 0.4660 0.056 Uiso 1 1 calc R U . . .
N29 N 0.49909(6) 0.36279(6) 0.50118(4) 0.039 Uani 1 1 d . . . . .
H29A H 0.5043 0.3894 0.4988 0.046 Uiso 1 1 calc R U . . .
N30 N 0.45292(7) 0.38549(7) 0.53264(4) 0.042 Uani 1 1 d . . . . .
H30A H 0.4615 0.4102 0.5274 0.050 Uiso 1 1 calc R U . . .
N31 N 0.40056(7) 0.45442(7) 0.54055(4) 0.044 Uani 1 1 d . . . . .
H31 H 0.4260 0.4583 0.5336 0.052 Uiso 1 1 calc R U . . .
N32 N 0.38413(7) 0.51406(7) 0.51877(5) 0.051 Uani 1 1 d . . . . .
H32A H 0.4105 0.5117 0.5131 0.061 Uiso 1 1 calc R U . . .
N33 N 0.71210(7) 0.31590(6) 0.30263(4) 0.039 Uani 1 1 d . . . . .
H33A H 0.7296 0.2990 0.2943 0.047 Uiso 1 1 calc R U . . .
N34 N 0.71996(7) 0.35543(6) 0.26546(4) 0.041 Uani 1 1 d . . . . .
H34 H 0.7291 0.3320 0.2585 0.049 Uiso 1 1 calc R U . . .
N35 N 0.73019(8) 0.34660(6) 0.21126(4) 0.047 Uani 1 1 d . . . . .
H35 H 0.7392 0.3267 0.2218 0.057 Uiso 1 1 calc R U . . .
N36 N 0.72092(10) 0.29383(7) 0.18147(5) 0.058 Uani 1 1 d . . . . .
H36A H 0.7273 0.2780 0.1951 0.069 Uiso 1 1 calc R U . . .
N37 N 0.33867(7) 0.25000(6) 0.25755(4) 0.042 Uani 1 1 d . . . . .
H37A H 0.3114 0.2446 0.2596 0.051 Uiso 1 1 calc R U . . .
N38 N 0.31649(7) 0.29795(6) 0.22757(4) 0.040 Uani 1 1 d . . . . .
H38A H 0.2909 0.2902 0.2327 0.048 Uiso 1 1 calc R U . . .
N39 N 0.24852(7) 0.35369(7) 0.22221(4) 0.044 Uani 1 1 d . . . . .
H39A H 0.2430 0.3288 0.2286 0.053 Uiso 1 1 calc R U . . .
N40 N 0.18743(7) 0.37141(7) 0.24379(5) 0.049 Uani 1 1 d . . . . .
H40 H 0.1876 0.3451 0.2487 0.059 Uiso 1 1 calc R U . . .
N41 N 0.43499(7) 0.00194(6) 0.44214(4) 0.040 Uani 1 1 d . . . . .
H41 H 0.4575 -0.0095 0.4496 0.049 Uiso 1 1 calc R U . . .
N42 N 0.39921(7) -0.02385(6) 0.47776(4) 0.041 Uani 1 1 d . . . . .
H42 H 0.4249 -0.0249 0.4847 0.049 Uiso 1 1 calc R U . . .
N43 N 0.41879(7) -0.06257(7) 0.52619(4) 0.043 Uani 1 1 d . . . . .
H43A H 0.4385 -0.0645 0.5139 0.052 Uiso 1 1 calc R U . . .
N44 N 0.47436(8) -0.06024(11) 0.55482(5) 0.071 Uani 1 1 d . . . . .
H44A H 0.4891 -0.0526 0.5408 0.085 Uiso 1 1 calc R U . . .
N45 N 0.70553(7) 0.18249(6) 0.30693(4) 0.042 Uani 1 1 d . . . . .
H45 H 0.7091 0.1979 0.2927 0.051 Uiso 1 1 calc R U . . .
N46 N 0.77739(7) 0.18440(7) 0.30874(4) 0.049 Uani 1 1 d . . . . .
H46A H 0.7740 0.1996 0.2944 0.058 Uiso 1 1 calc R U . . .
N47 N 0.83885(9) 0.23896(9) 0.29121(7) 0.069 Uani 1 1 d . . . . .
H47A H 0.8185 0.2341 0.2796 0.083 Uiso 1 1 calc R U . . .
N48 N 0.84266(11) 0.30226(10) 0.27157(10) 0.100 Uani 1 1 d . . . . .
H48 H 0.8222 0.2924 0.2615 0.120 Uiso 1 1 calc R U . . .
N49 N 0.18938(11) 0.07136(11) 0.12687(7) 0.078 Uani 1 1 d . . . . .
N50 N 0.74368(8) 0.01550(8) 0.37436(6) 0.060 Uani 1 1 d . . . . .
N51 N 0.71385(11) 0.29977(12) 0.45531(7) 0.082 Uani 1 1 d . . . . .
N52 N 0.47206(12) 0.19163(9) 0.56366(7) 0.077 Uani 1 1 d . . . . .
N53 N 0.44579(8) 0.21025(8) 0.17810(6) 0.059 Uani 1 1 d . . . . .
N54 N 0.58078(8) 0.46962(7) 0.27165(5) 0.052 Uani 1 1 d . . . . .
N55 N 0.4766(2) 0.60970(18) 0.55947(14) 0.131 Uani 1 1 d . . . . .
N56 N 0.62099(8) 0.40077(7) 0.11943(5) 0.049 Uani 1 1 d . . . . .
N57 N 0.77536(8) 0.05012(12) 0.53468(7) 0.078 Uani 1 1 d . . . . .
N58 N 0.28626(8) 0.47853(7) 0.28151(4) 0.049 Uani 1 1 d . . . . .
N59 N 0.8485(3) 0.2604(2) 0.1700(2) 0.255 Uani 1 1 d D . . . .
N60 N 0.66143(10) 0.37252(11) 0.63226(7) 0.073 Uani 1 1 d . . . . .
O1 O 0.56520(7) 0.12349(6) 0.51740(4) 0.052 Uani 1 1 d . . . . .
O2 O 0.67405(7) -0.05663(7) 0.53878(5) 0.065 Uani 1 1 d . . . . .
O3 O 0.26719(7) 0.10894(6) 0.30921(4) 0.054 Uani 1 1 d . . . . .
O4 O 0.22227(8) 0.14499(7) 0.18039(4) 0.060 Uani 1 1 d . . . . .
O5 O 0.39445(6) 0.47455(6) 0.41169(4) 0.051 Uani 1 1 d . . . . .
O6 O 0.54501(7) 0.61078(7) 0.43450(4) 0.064 Uani 1 1 d . . . . .
O7 O 0.63603(6) 0.42297(9) 0.44589(4) 0.067 Uani 1 1 d . . . . .
O8 O 0.61908(6) 0.45614(7) 0.57943(4) 0.052 Uani 1 1 d . . . . .
O9 O 0.24236(7) 0.37548(6) 0.34392(5) 0.059 Uani 1 1 d . . . . .
O10 O 0.08653(9) 0.23468(8) 0.33331(5) 0.074 Uani 1 1 d . . . . .
O11 O 0.57666(6) 0.20548(6) 0.21855(4) 0.052 Uani 1 1 d . . . . .
O12 O 0.76428(7) 0.09040(6) 0.19887(4) 0.056 Uani 1 1 d . . . . .
O13 O 0.62982(6) -0.02036(6) 0.39986(4) 0.045 Uani 1 1 d . . . . .
O14 O 0.49240(7) -0.17624(6) 0.42141(4) 0.054 Uani 1 1 d . . . . .
O15 O 0.46285(7) 0.31534(6) 0.52587(4) 0.052 Uani 1 1 d . . . . .
O16 O 0.33281(6) 0.48044(7) 0.54239(5) 0.062 Uani 1 1 d . . . . .
O17 O 0.68594(6) 0.38281(5) 0.30208(4) 0.048 Uani 1 1 d . . . . .
O18 O 0.71073(7) 0.36081(6) 0.16799(4) 0.054 Uani 1 1 d . . . . .
O19 O 0.38809(6) 0.28423(7) 0.23287(4) 0.053 Uani 1 1 d . . . . .
O20 O 0.22705(7) 0.42121(6) 0.22295(4) 0.055 Uani 1 1 d . . . . .
O21 O 0.74015(7) 0.14523(6) 0.33915(4) 0.053 Uani 1 1 d . . . . .
O22 O 0.88416(12) 0.28709(12) 0.30780(11) 0.151 Uani 1 1 d . . . . .
O23 O 0.36219(6) -0.00142(7) 0.44082(4) 0.052 Uani 1 1 d . . . . .
O24 O 0.40659(9) -0.06348(12) 0.57038(4) 0.094 Uani 1 1 d . . . . .
O25 O 0.72515(6) 0.23276(5) 0.22073(3) 0.044 Uani 1 1 d . . . . .
O26 O 0.76472(6) 0.28790(5) 0.24571(3) 0.042 Uani 1 1 d . . . . .
O27 O 0.70869(5) 0.24652(5) 0.26868(3) 0.041 Uani 1 1 d . . . . .
O28 O 0.77747(6) 0.21276(5) 0.25607(4) 0.044 Uani 1 1 d . . . . .
O29 O 0.54136(5) 0.50310(5) 0.50175(3) 0.038 Uani 1 1 d . . . . .
O30 O 0.46407(5) 0.51591(5) 0.49319(3) 0.041 Uani 1 1 d . . . . .
O31 O 0.49576(5) 0.44714(5) 0.48130(3) 0.037 Uani 1 1 d . . . . .
O32 O 0.48581(5) 0.46634(5) 0.52905(3) 0.039 Uani 1 1 d . . . . .
O33 O 0.52789(5) 0.97494(5) 0.51600(3) 0.041 Uani 1 1 d . . . . .
O34 O 0.51772(5) 1.00142(5) 0.46957(3) 0.039 Uani 1 1 d . . . . .
O35 O 0.55538(5) 0.93360(5) 0.47742(3) 0.041 Uani 1 1 d . . . . .
O36 O 0.47711(5) 0.93879(5) 0.48528(3) 0.040 Uani 1 1 d . . . . .
O37 O 0.18984(6) 0.29593(5) 0.27180(4) 0.047 Uani 1 1 d . . . . .
O38 O 0.25768(5) 0.25741(5) 0.28082(4) 0.043 Uani 1 1 d . . . . .
O39 O 0.23402(6) 0.26991(5) 0.23404(4) 0.044 Uani 1 1 d . . . . .
O40 O 0.19451(6) 0.21955(6) 0.26302(4) 0.045 Uani 1 1 d . . . . .
O43 O 0.5357(3) 0.27364(18) 0.35418(15) 0.134 Uani 0.6766 1 d . . P . .
P1 P 0.74401(2) 0.24498(2) 0.24788(2) 0.039 Uani 1 1 d . . . . .
P2 P 0.49679(2) 0.48297(2) 0.50135(2) 0.034 Uani 1 1 d . . . . .
P3 P 0.51968(2) 0.96241(2) 0.48708(2) 0.036 Uani 1 1 d . . . . .
P4 P 0.21881(2) 0.26035(2) 0.26245(2) 0.039 Uani 1 1 d . . . . .

loop_
_atom_site_aniso_label
_atom_site_aniso_U_11
_atom_site_aniso_U_22
_atom_site_aniso_U_33
_atom_site_aniso_U_23
_atom_site_aniso_U_13
_atom_site_aniso_U_12
C1 0.055 0.037 0.049 0.003 -0.006 0.008
C2 0.064 0.033 0.048 0.004 -0.007 0.000
C3 0.077 0.036 0.049 0.003 -0.016 0.004
C4 0.051 0.034 0.054 0.002 -0.004 -0.001
C5 0.059 0.040 0.041 0.002 -0.004 0.006
C6 0.050 0.035 0.048 0.004 0.001 0.002
C7 0.052 0.034 0.043 -0.002 0.002 0.003
C8 0.058 0.043 0.061 -0.006 -0.009 0.002
C9 0.058 0.035 0.064 0.001 -0.009 -0.002
C10 0.047 0.033 0.044 -0.001 0.003 0.007
C11 0.043 0.039 0.059 0.001 0.001 0.001
C12 0.051 0.040 0.064 0.006 -0.001 0.000
C13 0.038 0.042 0.046 -0.002 0.000 0.006
C14 0.045 0.040 0.044 0.000 -0.004 0.004
C15 0.077 0.049 0.046 -0.003 -0.013 -0.001
C16 0.071 0.059 0.056 -0.008 -0.019 -0.002
C17 0.059 0.070 0.044 -0.010 -0.011 0.002
C18 0.056 0.057 0.055 0.000 -0.010 0.008
C19 0.045 0.047 0.048 -0.003 -0.004 -0.004
C20 0.057 0.048 0.063 -0.002 -0.017 0.017
C21 0.049 0.044 0.083 -0.003 -0.015 0.011
C22 0.079 0.063 0.064 0.000 -0.018 0.025
C23 0.092 0.062 0.077 -0.011 -0.014 0.020
C24 0.061 0.055 0.099 -0.010 -0.005 0.005
C25 0.096 0.070 0.110 -0.013 -0.040 0.038
C26 0.108 0.062 0.083 -0.013 -0.042 0.024
C27 0.089 0.062 0.116 -0.017 -0.013 0.019
C28 0.059 0.037 0.043 -0.002 -0.004 0.009
C29 0.047 0.033 0.046 0.007 0.002 -0.001
C30 0.044 0.034 0.049 0.003 0.002 -0.004
C31 0.043 0.033 0.044 0.003 0.002 0.003
C32 0.046 0.033 0.049 0.003 -0.003 0.001
C33 0.057 0.031 0.050 0.004 0.000 -0.002
C34 0.037 0.032 0.057 0.000 0.001 0.000
C35 0.034 0.028 0.069 -0.006 -0.002 -0.001
C36 0.047 0.041 0.075 -0.001 -0.004 -0.002
C37 0.056 0.035 0.084 -0.007 -0.004 0.001
C38 0.056 0.038 0.083 -0.019 -0.001 -0.005
C39 0.065 0.048 0.061 -0.013 -0.002 -0.012
C40 0.044 0.034 0.059 -0.008 0.002 -0.005
C41 0.057 0.047 0.047 -0.008 -0.006 -0.010
C42 0.081 0.048 0.053 -0.002 -0.002 -0.013
C43 0.096 0.067 0.072 0.003 -0.021 -0.024
C44 0.121 0.083 0.066 0.004 -0.013 -0.043
C45 0.130 0.104 0.076 0.008 -0.016 -0.046
C46 0.141 0.114 0.078 0.009 -0.006 -0.064
C47 0.115 0.068 0.064 -0.002 -0.011 -0.037
C48 0.207 0.134 0.087 0.018 -0.009 -0.070
C49 0.060 0.033 0.051 0.003 -0.006 -0.001
C50 0.085 0.046 0.045 0.004 -0.009 -0.007
C51 0.074 0.034 0.047 0.003 -0.009 -0.005
C52 0.041 0.033 0.047 0.006 -0.004 0.002
C53 0.046 0.038 0.042 0.002 -0.004 0.001
C54 0.050 0.035 0.049 0.003 -0.005 -0.004
C55 0.037 0.032 0.051 0.005 -0.002 -0.002
C56 0.049 0.039 0.048 0.009 -0.008 0.001
C57 0.052 0.040 0.052 0.007 -0.012 0.000
C58 0.061 0.051 0.062 0.014 -0.016 -0.006
C59 0.069 0.045 0.074 0.023 -0.015 -0.011
C60 0.069 0.043 0.064 0.017 -0.019 -0.010
C61 0.052 0.041 0.055 0.015 -0.008 -0.011
C62 0.050 0.044 0.057 0.014 -0.005 -0.017
C63 0.045 0.037 0.057 0.003 -0.005 -0.010
C64 0.051 0.041 0.062 0.007 -0.007 -0.006
C65 0.052 0.041 0.072 0.004 -0.010 -0.004
C66 0.050 0.046 0.075 0.000 -0.009 -0.008
C67 0.080 0.048 0.087 0.016 -0.015 -0.022
C68 0.070 0.055 0.074 0.025 -0.018 -0.018
C69 0.055 0.062 0.100 -0.001 -0.005 -0.013
C70 0.045 0.035 0.040 0.000 -0.001 0.001
C71 0.037 0.034 0.044 -0.001 0.000 0.000
C72 0.042 0.033 0.043 0.002 0.001 -0.002
C73 0.043 0.032 0.044 -0.001 -0.003 0.000
C74 0.043 0.032 0.044 0.001 -0.004 -0.004
C75 0.042 0.036 0.042 -0.002 -0.003 -0.001
C76 0.040 0.032 0.045 -0.001 -0.003 -0.003
C77 0.041 0.038 0.056 -0.006 0.001 -0.003
C78 0.050 0.040 0.050 -0.008 0.000 -0.005
C79 0.044 0.035 0.039 0.001 0.000 -0.005
C80 0.041 0.042 0.048 -0.002 0.002 -0.002
C81 0.045 0.037 0.050 -0.005 -0.001 -0.001
C82 0.042 0.033 0.047 -0.001 -0.004 -0.005
C83 0.060 0.044 0.044 -0.009 -0.003 -0.002
C84 0.071 0.076 0.061 -0.026 -0.010 0.005
C85 0.097 0.082 0.069 -0.036 -0.021 0.014
C86 0.100 0.061 0.052 -0.018 -0.014 0.011
C87 0.083 0.046 0.047 -0.008 -0.004 0.011
C88 0.068 0.038 0.043 0.000 -0.001 0.002
C89 0.067 0.032 0.052 0.002 0.009 0.003
C90 0.064 0.047 0.062 -0.002 0.003 0.002
C91 0.060 0.067 0.079 -0.011 -0.004 0.007
C92 0.083 0.078 0.074 -0.019 0.004 0.033
C93 0.077 0.061 0.066 -0.007 -0.002 0.013
C94 0.079 0.073 0.070 -0.010 -0.006 0.017
C95 0.074 0.060 0.063 -0.007 0.003 0.012
C96 0.085 0.085 0.087 -0.013 0.001 0.012
C97 0.043 0.030 0.047 0.001 -0.005 0.002
C98 0.043 0.038 0.049 -0.002 -0.002 0.005
C99 0.042 0.031 0.059 -0.006 -0.008 0.003
C100 0.046 0.027 0.061 -0.003 -0.005 0.001
C101 0.045 0.032 0.056 0.004 -0.005 0.002
C102 0.048 0.038 0.052 0.003 -0.001 -0.001
C103 0.048 0.036 0.064 -0.001 -0.006 0.000
C104 0.052 0.050 0.056 -0.006 -0.003 0.004
C105 0.055 0.049 0.072 -0.012 -0.002 0.005
C106 0.070 0.065 0.072 -0.023 0.002 0.013
C107 0.058 0.072 0.088 -0.011 0.020 0.011
C108 0.053 0.058 0.081 -0.011 0.008 -0.004
C109 0.051 0.050 0.062 -0.008 0.009 0.003
C110 0.053 0.049 0.056 -0.005 0.008 -0.008
C111 0.046 0.040 0.059 -0.004 0.001 -0.007
C112 0.076 0.088 0.132 -0.053 0.046 -0.023
C113 0.082 0.100 0.144 -0.055 0.051 -0.032
C114 0.053 0.051 0.072 -0.007 0.005 -0.013
C115 0.050 0.046 0.101 -0.004 0.010 0.006
C116 0.049 0.056 0.107 -0.012 0.021 -0.005
C117 0.061 0.061 0.089 -0.012 0.006 -0.010
C118 0.041 0.035 0.043 0.004 0.002 -0.002
C119 0.045 0.047 0.045 0.000 -0.001 -0.003
C120 0.044 0.047 0.039 0.004 -0.004 0.000
C121 0.041 0.050 0.037 -0.001 0.002 -0.003
C122 0.040 0.050 0.040 -0.002 0.001 -0.003
C123 0.039 0.041 0.047 0.000 0.001 0.004
C124 0.039 0.073 0.044 -0.003 -0.002 -0.002
C125 0.036 0.053 0.049 0.006 -0.002 -0.005
C126 0.039 0.070 0.046 0.004 0.001 -0.005
C127 0.037 0.069 0.057 0.003 -0.001 -0.008
C128 0.038 0.066 0.055 0.011 -0.006 -0.010
C129 0.043 0.051 0.044 0.009 -0.005 -0.006
C130 0.035 0.041 0.043 0.003 -0.003 -0.002
C131 0.043 0.048 0.042 0.005 -0.003 -0.002
C132 0.048 0.064 0.038 0.006 0.003 0.002
C133 0.058 0.107 0.051 -0.001 -0.001 -0.001
C134 0.062 0.144 0.044 -0.003 -0.001 0.001
C135 0.055 0.085 0.052 0.010 0.008 0.013
C136 0.052 0.095 0.054 0.005 0.005 -0.005
C137 0.047 0.076 0.053 0.007 0.001 0.004
C138 0.066 0.115 0.065 0.007 0.010 0.017
C139 0.050 0.034 0.056 0.005 0.011 0.004
C140 0.053 0.038 0.051 0.007 0.007 0.005
C141 0.066 0.034 0.055 0.007 0.013 0.004
C142 0.055 0.032 0.054 0.008 0.013 0.003
C143 0.059 0.032 0.052 0.007 0.009 0.003
C144 0.049 0.036 0.054 0.006 0.009 0.004
C145 0.051 0.030 0.048 0.005 0.003 0.003
C146 0.046 0.032 0.047 0.004 0.002 0.000
C147 0.040 0.033 0.046 0.001 0.001 -0.002
C148 0.042 0.030 0.045 -0.002 -0.004 -0.003
C149 0.048 0.035 0.049 0.005 -0.001 0.004
C150 0.062 0.038 0.054 0.006 0.008 0.014
C151 0.038 0.029 0.050 0.003 -0.005 -0.005
C152 0.042 0.031 0.047 0.000 -0.002 -0.006
C153 0.053 0.032 0.052 0.003 0.002 -0.003
C154 0.056 0.036 0.067 0.002 -0.007 -0.002
C155 0.071 0.032 0.066 0.009 -0.009 -0.007
C156 0.076 0.034 0.056 0.008 -0.009 -0.006
C157 0.061 0.032 0.043 0.006 -0.003 -0.006
C158 0.072 0.035 0.042 0.001 0.000 -0.001
C159 0.087 0.044 0.042 0.001 0.001 0.005
C160 0.089 0.047 0.048 0.002 -0.005 0.002
C161 0.104 0.042 0.059 -0.005 -0.007 -0.003
C162 0.106 0.051 0.050 -0.007 -0.007 0.019
C163 0.103 0.062 0.044 -0.004 0.005 -0.007
C164 0.106 0.054 0.043 0.003 -0.005 -0.007
C165 0.116 0.061 0.068 -0.012 -0.007 0.009
C166 0.047 0.036 0.051 0.006 0.006 0.007
C167 0.045 0.039 0.046 0.009 0.002 -0.001
C168 0.047 0.032 0.047 0.007 0.002 0.001
C169 0.040 0.034 0.042 0.003 0.006 -0.001
C170 0.054 0.033 0.042 0.004 0.007 0.003
C171 0.058 0.031 0.049 0.002 0.010 0.005
C172 0.038 0.035 0.044 0.003 0.003 0.003
C173 0.039 0.038 0.044 -0.001 0.007 0.002
C174 0.052 0.037 0.052 0.003 0.010 0.000
C175 0.055 0.047 0.060 0.002 0.013 0.013
C176 0.065 0.042 0.077 -0.007 0.014 0.006
C177 0.058 0.038 0.074 -0.003 0.015 0.005
C178 0.048 0.033 0.052 0.001 0.006 0.003
C179 0.048 0.034 0.052 0.003 0.007 0.002
C180 0.044 0.039 0.047 0.001 0.004 -0.004
C181 0.046 0.034 0.067 -0.001 0.013 0.000
C182 0.049 0.041 0.067 -0.006 0.007 -0.002
C183 0.049 0.047 0.058 0.002 0.003 -0.002
C184 0.049 0.046 0.056 -0.007 0.008 0.005
C185 0.051 0.037 0.053 -0.002 0.006 0.003
C186 0.054 0.059 0.087 -0.010 0.015 0.003
C187 0.048 0.033 0.057 0.007 0.009 0.001
C188 0.067 0.037 0.051 0.009 0.012 0.012
C189 0.051 0.039 0.053 0.010 0.007 0.006
C190 0.038 0.030 0.048 0.001 0.004 0.000
C191 0.051 0.038 0.043 0.002 -0.002 0.008
C192 0.057 0.034 0.046 0.007 -0.002 0.004
C193 0.041 0.033 0.048 0.001 0.004 -0.004
C194 0.056 0.039 0.049 0.004 0.015 -0.001
C195 0.076 0.046 0.079 0.015 0.031 0.006
C196 0.078 0.054 0.077 0.013 0.031 -0.002
C197 0.058 0.080 0.071 0.013 0.020 0.000
C198 0.048 0.050 0.064 0.000 0.014 0.000
C199 0.046 0.044 0.055 0.009 0.005 -0.003
C200 0.046 0.043 0.061 0.005 0.006 -0.003
C201 0.053 0.061 0.077 0.026 0.002 0.016
C202 0.074 0.107 0.128 0.063 0.037 0.038
C203 0.114 0.136 0.153 0.077 0.055 0.076
C204 0.122 0.170 0.149 0.088 0.060 0.091
C205 0.092 0.121 0.103 0.058 0.031 0.051
C206 0.064 0.069 0.082 0.019 0.014 0.019
C207 0.178 0.182 0.187 0.095 0.078 0.122
C208 0.043 0.053 0.041 0.008 -0.005 0.004
C209 0.052 0.052 0.045 0.009 -0.002 0.008
C210 0.047 0.057 0.045 0.009 0.001 0.011
C211 0.050 0.048 0.041 0.003 0.000 0.007
C212 0.050 0.038 0.046 0.007 -0.002 0.001
C213 0.047 0.045 0.046 0.002 0.000 0.001
C214 0.049 0.037 0.046 0.004 -0.003 0.001
C215 0.054 0.039 0.048 0.004 -0.003 -0.001
C216 0.051 0.033 0.051 0.004 0.001 -0.001
C217 0.046 0.034 0.041 -0.001 -0.004 -0.003
C218 0.052 0.036 0.045 0.005 -0.002 0.003
C219 0.044 0.034 0.049 0.002 -0.005 -0.001
C220 0.052 0.038 0.043 -0.001 -0.003 0.003
C221 0.052 0.051 0.058 0.002 -0.009 0.006
C222 0.063 0.074 0.058 0.017 -0.005 0.004
C223 0.074 0.066 0.079 0.006 -0.026 0.008
C224 0.064 0.069 0.103 0.010 -0.028 0.008
C225 0.059 0.061 0.127 0.018 -0.039 -0.004
C226 0.058 0.042 0.083 0.004 -0.019 0.006
C227 0.084 0.056 0.176 0.022 -0.063 -0.016
C228 0.062 0.063 0.227 0.052 -0.036 -0.024
C229 0.116 0.092 0.295 0.065 -0.068 -0.029
C230 0.173 0.070 0.381 0.018 -0.077 -0.038
C231 0.096 0.070 0.215 0.033 0.007 -0.003
C232 0.071 0.072 0.234 0.039 0.016 0.000
C233 0.063 0.071 0.203 0.048 -0.002 -0.006
C234 0.148 0.072 0.351 0.033 0.012 -0.037
C235 0.048 0.044 0.048 0.002 0.000 0.004
C236 0.048 0.046 0.051 0.004 -0.004 -0.002
C237 0.052 0.040 0.051 0.007 0.000 0.002
C238 0.039 0.037 0.047 0.002 0.003 0.007
C239 0.045 0.034 0.049 0.005 0.004 0.001
C240 0.047 0.040 0.051 0.006 0.005 0.004
C241 0.038 0.035 0.045 -0.001 -0.003 0.001
C242 0.045 0.028 0.041 0.002 -0.002 -0.004
C243 0.043 0.042 0.048 0.005 -0.004 0.000
C244 0.058 0.047 0.051 0.008 0.005 -0.001
C245 0.061 0.043 0.046 0.008 0.001 0.001
C246 0.051 0.041 0.051 0.006 -0.001 0.004
C247 0.047 0.040 0.037 -0.001 0.000 0.003
C248 0.051 0.046 0.047 0.004 -0.004 0.009
C249 0.053 0.054 0.086 0.011 0.006 0.008
C250 0.085 0.075 0.148 0.045 0.052 0.038
C251 0.100 0.069 0.207 0.048 0.056 0.032
C252 0.080 0.075 0.170 0.036 0.055 0.019
C253 0.067 0.072 0.118 0.010 0.022 0.010
C254 0.054 0.056 0.083 0.013 0.013 0.013
C255 0.107 0.114 0.200 0.056 0.068 0.039
C256 0.049 0.058 0.040 0.006 0.001 0.010
C257 0.046 0.037 0.047 0.003 -0.010 0.002
C258 0.047 0.040 0.050 0.007 -0.005 -0.004
C259 0.048 0.038 0.037 0.005 0.000 0.003
C260 0.056 0.107 0.064 0.045 0.005 0.021
C261 0.051 0.108 0.081 0.048 0.011 0.015
C262 0.048 0.031 0.045 -0.001 -0.002 0.004
C263 0.038 0.033 0.053 0.002 0.002 0.000
C264 0.047 0.040 0.062 0.008 0.003 0.004
C265 0.046 0.052 0.081 0.010 0.003 0.005
C266 0.041 0.063 0.072 0.006 0.011 -0.004
C267 0.049 0.057 0.052 0.001 0.009 -0.001
C268 0.044 0.041 0.041 -0.001 0.002 0.005
C269 0.055 0.082 0.050 0.005 0.004 -0.015
C270 0.082 0.104 0.086 0.032 -0.020 -0.035
C271 0.114 0.172 0.066 0.039 -0.018 -0.032
C272 0.160 0.210 0.113 0.020 -0.043 -0.053
C273 0.198 0.139 0.119 0.061 -0.083 -0.071
C274 0.239 0.363 0.219 0.215 -0.147 -0.201
C275 0.198 0.451 0.225 0.226 -0.130 -0.163
C276 0.258 0.196 0.105 0.042 -0.063 -0.076
C277 0.071 0.084 0.073 -0.012 -0.004 0.011
C278 0.102 0.098 0.075 -0.016 -0.016 0.012
C279 0.106 0.120 0.094 -0.004 0.003 -0.001
C280 0.124 0.138 0.125 0.016 0.001 -0.011
C281 0.077 0.083 0.079 -0.011 -0.013 -0.005
C282 0.094 0.085 0.084 0.004 -0.019 0.007
C283 0.096 0.117 0.086 -0.005 -0.004 -0.005
C284 0.172 0.145 0.161 -0.005 0.046 0.025
C285 0.100 0.102 0.087 -0.021 -0.022 0.003
C286 0.102 0.118 0.112 -0.010 -0.028 0.003
C287 0.182 0.133 0.101 0.006 -0.029 -0.052
C288 0.273 0.175 0.159 0.019 -0.044 -0.043
C289 0.083 0.072 0.073 -0.008 -0.010 -0.001
C290 0.102 0.096 0.080 -0.009 -0.010 0.008
C291 0.088 0.107 0.113 0.005 -0.005 0.016
C292 0.097 0.131 0.102 0.001 -0.019 0.015
C293 0.059 0.057 0.076 -0.009 0.005 0.002
C294 0.060 0.069 0.076 -0.015 0.002 0.003
C295 0.067 0.087 0.082 -0.011 0.004 -0.013
C296 0.076 0.093 0.098 -0.029 0.012 -0.014
C297 0.073 0.053 0.079 -0.005 0.003 -0.008
C298 0.062 0.073 0.095 0.021 0.006 0.000
C299 0.082 0.077 0.061 0.006 0.006 -0.021
C300 0.055 0.071 0.069 -0.012 -0.001 -0.004
C301 0.071 0.073 0.106 -0.006 -0.015 -0.008
C302 0.077 0.080 0.110 -0.003 -0.010 0.006
C303 0.097 0.103 0.108 0.010 -0.020 0.000
C304 0.224 0.150 0.256 0.130 -0.108 -0.056
C305 0.061 0.055 0.083 -0.013 0.015 -0.008
C306 0.066 0.076 0.104 -0.010 -0.001 -0.007
C307 0.065 0.077 0.074 -0.014 -0.001 0.000
C308 0.077 0.086 0.131 -0.012 0.009 0.002
C309 0.068 0.068 0.073 0.007 -0.007 0.000
C310 0.060 0.068 0.068 -0.003 -0.002 0.006
C311 0.070 0.070 0.084 0.004 -0.003 0.002
C312 0.106 0.099 0.093 0.028 0.000 0.008
C313 0.089 0.068 0.078 0.009 -0.015 -0.021
C314 0.114 0.090 0.081 0.019 0.014 -0.014
C315 0.150 0.059 0.096 0.006 -0.026 -0.016
C316 0.129 0.052 0.087 0.009 0.001 -0.002
C317 0.075 0.075 0.080 0.005 -0.009 0.008
C318 0.084 0.129 0.118 0.041 -0.016 0.007
C319 0.085 0.083 0.093 0.015 0.006 0.016
C320 0.093 0.117 0.158 0.058 0.005 0.008
C321 0.070 0.096 0.088 0.020 -0.015 0.003
C322 0.071 0.102 0.106 -0.003 -0.006 0.003
C325 0.120 0.046 0.090 0.010 0.009 -0.015
C326 0.105 0.079 0.084 0.007 0.024 0.002
C327 0.125 0.092 0.089 0.010 0.023 -0.007
C328 0.120 0.151 0.115 0.021 -0.012 -0.014
C329 0.093 0.057 0.096 0.003 0.031 0.000
C330 0.106 0.046 0.096 0.001 0.030 0.005
C331 0.070 0.058 0.095 0.010 0.004 -0.011
C332 0.122 0.056 0.128 -0.009 0.016 -0.025
C333 0.112 0.054 0.097 -0.002 0.031 -0.001
C334 0.107 0.049 0.096 0.000 0.011 -0.005
C335 0.104 0.059 0.106 0.005 0.005 -0.017
C336 0.118 0.091 0.104 0.010 -0.015 -0.019
C337 0.114 0.069 0.107 -0.024 0.023 0.017
C338 0.117 0.094 0.119 -0.011 0.039 0.027
C339 0.121 0.188 0.131 -0.080 -0.025 0.072
C341 0.051 0.064 0.081 -0.014 -0.001 0.004
C342 0.067 0.084 0.094 -0.025 0.002 -0.005
C343 0.072 0.079 0.094 -0.019 -0.010 -0.015
C344 0.089 0.110 0.105 0.010 -0.021 -0.018
C345 0.053 0.056 0.064 -0.002 0.000 -0.005
C346 0.062 0.064 0.069 -0.007 0.010 0.001
C347 0.065 0.082 0.059 -0.008 0.000 -0.009
C348 0.091 0.073 0.084 0.004 -0.005 -0.019
C349 0.066 0.054 0.066 -0.009 -0.005 0.005
C350 0.070 0.059 0.074 -0.008 0.015 0.001
C351 0.088 0.066 0.090 -0.002 0.005 -0.022
C352 0.058 0.075 0.105 -0.021 0.001 -0.001
C353 0.061 0.058 0.065 -0.013 0.002 0.008
C354 0.085 0.056 0.077 -0.010 0.005 0.012
C355 0.087 0.054 0.076 -0.011 -0.004 0.010
C357 0.054 0.044 0.051 0.003 -0.004 0.002
C358 0.078 0.046 0.068 -0.009 -0.013 0.011
C359 0.063 0.047 0.059 0.001 0.001 -0.005
C360 0.075 0.070 0.059 -0.005 0.002 -0.003
C361 0.065 0.043 0.073 -0.001 -0.011 0.011
C362 0.069 0.073 0.066 0.006 0.000 0.019
C363 0.079 0.089 0.097 -0.004 -0.007 0.002
C364 0.090 0.089 0.086 0.013 -0.002 0.016
C365 0.070 0.044 0.064 0.005 -0.008 0.000
C366 0.082 0.057 0.068 0.005 -0.010 0.000
C367 0.090 0.054 0.069 0.018 0.007 0.008
C368 0.068 0.066 0.102 0.018 0.007 0.001
C369 0.060 0.046 0.056 -0.001 -0.011 0.002
C370 0.060 0.050 0.055 -0.005 -0.005 -0.008
C371 0.061 0.049 0.049 -0.002 -0.009 -0.006
C372 0.075 0.061 0.050 -0.001 -0.003 -0.006
C373 0.111 0.107 0.130 -0.016 0.010 -0.004
C374 0.183 0.123 0.103 0.018 0.004 0.007
C375 0.142 0.111 0.101 0.003 0.011 -0.004
C376 0.153 0.154 0.142 0.012 0.011 0.019
C377 0.145 0.104 0.094 0.004 -0.020 -0.027
C378 0.186 0.159 0.102 0.001 0.008 -0.011
C379 0.188 0.102 0.109 0.021 -0.032 0.020
C380 0.257 0.105 0.147 0.013 0.019 0.022
C381 0.163 0.124 0.138 -0.020 0.011 0.022
C382 0.217 0.539 0.422 0.193 0.108 0.147
C385 0.121 0.107 0.171 0.027 -0.020 -0.004
C386 0.094 0.094 0.153 -0.013 -0.007 0.006
C387 0.445 0.222 0.114 -0.003 -0.015 -0.172
C389 0.064 0.040 0.048 -0.003 -0.009 -0.003
C390 0.063 0.055 0.064 -0.004 -0.012 -0.001
C391 0.081 0.073 0.070 -0.018 -0.018 0.014
C392 0.079 0.107 0.075 -0.025 -0.008 0.027
C393 0.061 0.037 0.049 0.004 0.002 -0.005
C394 0.063 0.039 0.060 -0.006 0.001 -0.003
C395 0.074 0.047 0.064 -0.001 0.008 0.000
C396 0.100 0.050 0.088 -0.007 0.012 -0.018
C397 0.072 0.056 0.054 0.009 -0.004 -0.017
C398 0.079 0.102 0.082 0.019 0.008 -0.011
C399 0.083 0.093 0.084 0.011 0.009 -0.021
C400 0.176 0.246 0.145 -0.012 0.025 -0.016
C401 0.063 0.047 0.051 0.003 -0.007 -0.010
C402 0.113 0.048 0.062 0.005 -0.024 -0.021
C403 0.100 0.060 0.069 -0.004 -0.014 -0.028
C404 0.172 0.075 0.080 0.013 -0.030 -0.046
C405 0.063 0.093 0.086 0.021 0.008 0.008
C406 0.058 0.090 0.077 0.011 0.008 0.011
C407 0.084 0.106 0.080 0.004 0.006 0.012
C408 0.110 0.105 0.086 -0.012 0.006 0.019
C409 0.050 0.094 0.088 -0.006 -0.002 -0.005
C410 0.082 0.122 0.065 -0.005 0.011 -0.014
C411 0.065 0.136 0.071 0.006 0.014 -0.009
C412 0.164 0.145 0.126 0.026 0.046 -0.024
C413 0.045 0.100 0.100 0.029 -0.017 -0.008
C414 0.060 0.112 0.106 0.030 -0.024 -0.015
C415 0.069 0.155 0.097 0.047 -0.032 -0.026
C416 0.097 0.229 0.100 0.040 -0.033 -0.051
C417 0.059 0.104 0.124 -0.001 -0.044 0.004
C418 0.090 0.080 0.133 0.024 -0.058 -0.004
C419 0.097 0.204 0.287 0.081 -0.068 0.015
C420 0.183 0.112 0.298 0.107 -0.074 -0.041
C421 0.063 0.037 0.047 -0.002 -0.006 0.008
C422 0.077 0.040 0.056 0.000 -0.011 0.002
C423 0.068 0.051 0.055 0.005 -0.007 0.004
C424 0.094 0.062 0.054 0.003 -0.007 0.003
C425 0.061 0.040 0.057 0.008 -0.001 0.004
C426 0.079 0.063 0.079 0.000 0.011 0.000
C427 0.089 0.078 0.171 -0.006 0.041 0.004
C428 0.091 0.084 0.117 0.023 0.019 0.009
C429 0.060 0.040 0.058 0.012 0.002 0.005
C430 0.066 0.052 0.057 0.004 0.001 0.009
C431 0.079 0.057 0.056 0.006 0.006 0.016
C432 0.116 0.067 0.060 0.008 0.016 0.014
C433 0.062 0.042 0.053 -0.001 -0.005 0.010
C434 0.063 0.046 0.056 0.000 -0.006 0.002
C435 0.072 0.051 0.055 -0.002 -0.004 0.013
C436 0.073 0.073 0.069 -0.007 0.002 0.008
C437 0.102 0.139 0.211 0.052 0.044 0.024
C438 0.156 0.161 0.152 0.035 0.032 0.008
C439 0.157 0.227 0.202 -0.001 0.039 -0.010
C441 0.390 0.126 0.348 0.038 0.062 -0.005
C442 0.222 0.168 0.256 0.055 0.048 0.029
C443 0.151 0.315 0.231 -0.073 0.014 0.026
C445 0.249 0.216 0.245 0.084 0.149 0.102
C446 0.195 0.675 0.180 -0.027 0.104 -0.171
C447 0.199 0.225 0.688 -0.051 0.023 -0.110
C453 0.051 0.075 0.082 0.008 -0.006 -0.001
C454 0.077 0.084 0.077 0.014 0.006 0.020
C455 0.067 0.078 0.087 0.016 0.003 0.004
C456 0.122 0.114 0.088 0.016 0.006 0.034
C457 0.071 0.084 0.162 -0.046 -0.036 0.015
C458 0.105 0.125 0.097 -0.001 -0.011 -0.013
C459 0.093 0.122 0.121 0.003 -0.010 0.031
C460 0.127 0.120 0.161 -0.012 -0.022 -0.003
C461 0.092 0.077 0.089 0.004 -0.018 -0.017
C462 0.138 0.072 0.143 -0.006 -0.016 -0.009
C463 0.123 0.096 0.139 -0.033 0.001 -0.020
C464 0.337 0.145 0.207 -0.012 -0.016 -0.054
C465 0.075 0.090 0.085 0.026 -0.019 0.009
C466 0.098 0.115 0.113 0.061 -0.032 -0.022
C467 0.130 0.164 0.122 0.057 -0.016 0.010
C468 0.137 0.194 0.113 0.049 -0.035 -0.056
C469 0.078 0.026 0.057 0.017 0.000 -0.008
C470 0.072 0.042 0.043 0.001 0.002 -0.003
C471 0.182 0.049 0.117 -0.009 0.009 -0.015
C472 0.262 0.365 0.287 0.131 0.129 0.140
N1 0.041 0.031 0.045 -0.001 -0.003 0.003
N2 0.049 0.033 0.044 -0.002 -0.007 0.005
N3 0.042 0.040 0.061 -0.002 -0.009 0.004
N4 0.053 0.048 0.078 -0.014 -0.021 0.009
N5 0.039 0.033 0.050 0.000 -0.003 -0.002
N6 0.045 0.033 0.052 -0.003 -0.004 -0.004
N7 0.055 0.038 0.053 -0.006 -0.001 -0.006
N8 0.074 0.044 0.051 -0.005 -0.003 -0.008
N9 0.047 0.032 0.041 0.002 -0.008 -0.005
N10 0.046 0.034 0.049 0.006 -0.010 -0.006
N11 0.047 0.043 0.055 0.016 -0.011 -0.010
N12 0.047 0.037 0.054 0.013 -0.006 -0.011
N13 0.035 0.056 0.042 -0.002 -0.003 -0.003
N14 0.039 0.060 0.040 -0.003 -0.001 -0.005
N15 0.037 0.047 0.039 0.006 -0.001 -0.001
N16 0.041 0.069 0.039 0.005 0.002 0.006
N17 0.047 0.037 0.061 -0.008 -0.002 0.000
N18 0.044 0.039 0.063 -0.010 -0.001 0.003
N19 0.050 0.045 0.058 -0.005 0.007 -0.005
N20 0.050 0.049 0.062 -0.003 0.013 -0.004
N21 0.044 0.038 0.046 -0.006 -0.001 0.000
N22 0.050 0.043 0.047 -0.011 -0.001 0.000
N23 0.054 0.035 0.052 -0.005 0.002 0.003
N24 0.054 0.038 0.070 -0.006 0.007 0.006
N25 0.045 0.032 0.049 0.004 0.012 0.000
N26 0.041 0.033 0.043 0.003 0.004 0.000
N27 0.047 0.034 0.051 -0.004 0.008 -0.002
N28 0.049 0.036 0.054 -0.007 0.009 -0.004
N29 0.043 0.026 0.047 0.001 0.005 0.001
N30 0.042 0.036 0.047 0.007 0.009 0.000
N31 0.039 0.040 0.052 0.005 0.006 -0.003
N32 0.042 0.044 0.067 0.011 0.009 0.008
N33 0.043 0.031 0.044 0.003 0.003 0.004
N34 0.047 0.033 0.043 0.004 0.003 -0.006
N35 0.069 0.031 0.043 0.006 -0.004 -0.004
N36 0.094 0.033 0.047 0.005 -0.007 0.002
N37 0.041 0.037 0.049 0.010 0.000 0.006
N38 0.041 0.035 0.044 0.007 -0.007 0.001
N39 0.043 0.035 0.054 0.008 -0.001 0.006
N40 0.047 0.038 0.062 0.008 0.004 0.010
N41 0.043 0.039 0.039 0.008 -0.002 0.009
N42 0.040 0.038 0.045 0.006 -0.001 0.002
N43 0.040 0.047 0.043 0.003 0.004 -0.004
N44 0.051 0.108 0.052 0.017 -0.004 -0.022
N45 0.048 0.033 0.046 0.004 -0.001 -0.001
N46 0.052 0.049 0.045 0.008 -0.002 0.007
N47 0.063 0.047 0.097 0.014 -0.030 -0.009
N48 0.066 0.058 0.175 0.039 -0.041 -0.017
N49 0.083 0.080 0.072 -0.012 -0.016 0.000
N50 0.052 0.050 0.078 -0.009 -0.004 -0.011
N51 0.078 0.085 0.081 0.016 -0.021 -0.012
N52 0.100 0.047 0.084 -0.003 0.022 0.007
N53 0.054 0.053 0.069 -0.009 0.004 0.011
N54 0.060 0.042 0.055 0.002 -0.007 0.003
N55 0.134 0.101 0.158 0.000 0.030 0.008
N56 0.062 0.038 0.048 0.002 -0.005 -0.009
N57 0.040 0.092 0.101 0.006 -0.013 0.006
N58 0.068 0.031 0.047 0.001 -0.005 0.005
N59 0.244 0.168 0.354 0.100 0.139 0.073
N60 0.060 0.071 0.089 0.001 -0.019 -0.003
O1 0.062 0.035 0.059 -0.002 -0.011 -0.003
O2 0.056 0.057 0.081 -0.016 -0.025 0.014
O3 0.060 0.033 0.069 0.000 -0.009 0.006
O4 0.076 0.053 0.051 -0.010 -0.005 -0.012
O5 0.060 0.042 0.050 0.005 -0.017 -0.006
O6 0.065 0.064 0.063 0.024 -0.012 -0.022
O7 0.040 0.107 0.054 -0.020 0.000 0.010
O8 0.042 0.068 0.046 0.010 -0.004 -0.001
O9 0.054 0.049 0.075 -0.021 -0.007 0.006
O10 0.092 0.060 0.070 -0.009 0.029 -0.017
O11 0.046 0.050 0.059 -0.010 -0.005 -0.003
O12 0.069 0.036 0.064 -0.005 0.002 0.010
O13 0.047 0.039 0.049 0.002 0.012 -0.004
O14 0.058 0.046 0.059 -0.014 0.004 -0.006
O15 0.060 0.032 0.065 0.005 0.009 -0.007
O16 0.042 0.065 0.079 0.013 0.007 0.004
O17 0.059 0.034 0.051 -0.001 0.010 0.003
O18 0.077 0.038 0.046 0.009 -0.003 0.001
O19 0.041 0.062 0.055 0.015 0.003 -0.001
O20 0.063 0.035 0.065 0.004 0.008 0.007
O21 0.063 0.050 0.045 0.013 -0.005 0.001
O22 0.124 0.075 0.255 0.021 -0.108 -0.029
O23 0.045 0.055 0.055 0.010 -0.005 -0.001
O24 0.077 0.165 0.040 0.000 0.012 -0.037
O25 0.054 0.037 0.041 0.002 0.001 -0.002
O26 0.045 0.033 0.048 0.000 -0.001 0.002
O27 0.043 0.036 0.043 0.003 0.002 -0.004
O28 0.052 0.033 0.047 0.001 0.001 0.005
O29 0.041 0.036 0.038 0.004 -0.002 0.000
O30 0.042 0.035 0.045 0.002 -0.001 -0.001
O31 0.039 0.031 0.040 0.002 -0.001 -0.003
O32 0.036 0.037 0.043 0.006 -0.001 -0.004
O33 0.041 0.041 0.040 0.003 0.001 -0.001
O34 0.042 0.033 0.042 0.004 0.001 0.002
O35 0.041 0.037 0.044 0.002 0.001 0.003
O36 0.040 0.037 0.042 0.000 0.002 0.005
O37 0.050 0.035 0.055 0.001 0.001 0.002
O38 0.041 0.037 0.051 0.001 0.003 -0.001
O39 0.047 0.033 0.051 -0.001 -0.001 -0.006
O40 0.048 0.039 0.047 -0.001 0.005 0.004
O43 0.164 0.087 0.152 0.044 0.028 0.015
P1 0.044 0.030 0.042 0.001 0.001 0.001
P2 0.035 0.031 0.036 0.004 -0.001 -0.002
P3 0.037 0.032 0.038 0.002 0.002 0.001
P4 0.038 0.031 0.049 -0.001 0.001 0.000

loop_
_atom_type_symbol
_atom_type_description
_atom_type_scat_dispersion_real
_atom_type_scat_dispersion_imag
_atom_type_scat_source
C C 0.0181 0.0091 'International Tables Vol C Tables 4.2.6.8 and 6.1.1.4'
H H 0.0000 0.0000 'International Tables Vol C Tables 4.2.6.8 and 6.1.1.4'
N N 0.0311 0.0180 'International Tables Vol C Tables 4.2.6.8 and 6.1.1.4'
O O 0.0492 0.0322 'International Tables Vol C Tables 4.2.6.8 and 6.1.1.4'
P P 0.2955 0.4335 'International Tables Vol C Tables 4.2.6.8 and 6.1.1.4'

loop_
_geom_angle_atom_site_label_1
_geom_angle_atom_site_label_2
_geom_angle_atom_site_label_3
_geom_angle
_geom_angle_site_symmetry_1
_geom_angle_site_symmetry_3
_geom_angle_publ_flag
C6 C1 C2 122.3(3) . . ?
C6 C1 H1 118.8 . . ?
C2 C1 H1 118.8 . . ?
C1 C2 C3 118.1(2) . . ?
C1 C2 C49 121.8(3) . . ?
C3 C2 C49 120.0(2) . . ?
C4 C3 C2 122.0(3) . . ?
C4 C3 H3 119.0 . . ?
C2 C3 H3 119.0 . . ?
C3 C4 C5 118.6(3) . . ?
C3 C4 C28 118.6(2) . . ?
C5 C4 C28 122.7(2) . . ?
C4 C5 C6 121.5(2) . . ?
C4 C5 H5 119.3 . . ?
C6 C5 H5 119.3 . . ?
C1 C6 C5 117.5(2) . . ?
C1 C6 C7 120.6(2) . . ?
C5 C6 C7 121.9(2) . . ?
C12 C7 C8 114.9(2) . . ?
C12 C7 C6 121.5(2) . . ?
C8 C7 C6 123.6(2) . . ?
C9 C8 C7 122.4(3) . . ?
C9 C8 H8 118.8 . . ?
C7 C8 H8 118.8 . . ?
C8 C9 C10 120.6(3) . . ?
C8 C9 H9 119.7 . . ?
C10 C9 H9 119.7 . . ?
C11 C10 C9 117.1(2) . . ?
C11 C10 N1 125.9(2) . . ?
C9 C10 N1 117.1(2) . . ?
C12 C11 C10 120.9(3) . . ?
C12 C11 H11 119.6 . . ?
C10 C11 H11 119.6 . . ?
C11 C12 C7 124.0(3) . . ?
C11 C12 H12 118.0 . . ?
C7 C12 H12 118.0 . . ?
O1 C13 N2 124.6(2) . . ?
O1 C13 N1 122.3(2) . . ?
N2 C13 N1 113.1(2) . . ?
C15 C14 C19 118.9(2) . . ?
C15 C14 N2 122.6(2) . . ?
C19 C14 N2 118.4(2) . . ?
C14 C15 C16 121.3(3) . . ?
C14 C15 H15 119.3 . . ?
C16 C15 H15 119.3 . . ?
C17 C16 C15 120.1(3) . . ?
C17 C16 H16 119.9 . . ?
C15 C16 H16 119.9 . . ?
C16 C17 C18 120.0(3) . . ?
C16 C17 H17 120.0 . . ?
C18 C17 H17 120.0 . . ?
C17 C18 C19 121.9(3) . . ?
C17 C18 H18 119.1 . . ?
C19 C18 H18 119.1 . . ?
N3 C19 C18 121.3(3) . . ?
N3 C19 C14 121.1(2) . . ?
C18 C19 C14 117.6(3) . . ?
O2 C20 N3 123.0(3) . . ?
O2 C20 N4 122.4(3) . . ?
N3 C20 N4 114.5(3) . . ?
C22 C21 N4 119.7(3) . . ?
C22 C21 C26 117.7(3) . . ?
N4 C21 C26 122.6(3) . . ?
C21 C22 C23 122.1(3) . . ?
C21 C22 H22 118.9 . . ?
C23 C22 H22 118.9 . . ?
C22 C23 C24 122.1(4) . . ?
C22 C23 H23 119.0 . . ?
C24 C23 H23 119.0 . . ?
C25 C24 C23 116.7(4) . . ?
C25 C24 C27 119.6(4) . . ?
C23 C24 C27 123.7(4) . . ?
C24 C25 C26 122.2(4) . . ?
C24 C25 H25 118.9 . . ?
C26 C25 H25 118.9 . . ?
C21 C26 C25 119.2(4) . . ?
C21 C26 H26 120.4 . . ?
C25 C26 H26 120.4 . . ?
C24 C27 H27A 109.5 . . ?
C24 C27 H27B 109.5 . . ?
H27A C27 H27B 109.5 . . ?
C24 C27 H27C 109.5 . . ?
H27A C27 H27C 109.5 . . ?
H27B C27 H27C 109.5 . . ?
C29 C28 C33 116.8(2) . . ?
C29 C28 C4 122.6(2) . . ?
C33 C28 C4 120.6(2) . . ?
C28 C29 C30 122.4(2) . . ?
C28 C29 H29 118.8 . . ?
C30 C29 H29 118.8 . . ?
C29 C30 C31 119.6(2) . . ?
C29 C30 H30 120.2 . . ?
C31 C30 H30 120.2 . . ?
C32 C31 C30 118.9(2) . . ?
C32 C31 N5 117.3(2) . . ?
C30 C31 N5 123.8(2) . . ?
C33 C32 C31 120.8(2) . . ?
C33 C32 H32 119.6 . . ?
C31 C32 H32 119.6 . . ?
C32 C33 C28 121.4(2) . . ?
C32 C33 H33 119.3 . . ?
C28 C33 H33 119.3 . . ?
O3 C34 N5 122.8(2) . . ?
O3 C34 N6 123.9(2) . . ?
N5 C34 N6 113.3(2) . . ?
C36 C35 N6 122.4(3) . . ?
C36 C35 C40 118.8(2) . . ?
N6 C35 C40 118.8(2) . . ?
C35 C36 C37 119.4(3) . . ?
C35 C36 H36 120.3 . . ?
C37 C36 H36 120.3 . . ?
C38 C37 C36 121.5(3) . . ?
C38 C37 H37 119.2 . . ?
C36 C37 H37 119.2 . . ?
C37 C38 C39 118.9(3) . . ?
C37 C38 H38 120.5 . . ?
C39 C38 H38 120.5 . . ?
C38 C39 C40 121.2(3) . . ?
C38 C39 H39 119.4 . . ?
C40 C39 H39 119.4 . . ?
C39 C40 C35 120.2(2) . . ?
C39 C40 N7 119.7(3) . . ?
C35 C40 N7 120.1(2) . . ?
O4 C41 N7 123.3(3) . . ?
O4 C41 N8 122.9(3) . . ?
N7 C41 N8 113.6(2) . . ?
C47 C42 C43 119.1(3) . . ?
C47 C42 N8 121.0(3) . . ?
C43 C42 N8 119.9(3) . . ?
C42 C43 C44 119.7(4) . . ?
C42 C43 H43 120.2 . . ?
C44 C43 H43 120.2 . . ?
C45 C44 C43 121.6(4) . . ?
C45 C44 H44 119.2 . . ?
C43 C44 H44 119.2 . . ?
C44 C45 C46 119.1(5) . . ?
C44 C45 C48 121.7(5) . . ?
C46 C45 C48 118.6(5) . . ?
C45 C46 C47 120.0(5) . . ?
C45 C46 H46 120.0 . . ?
C47 C46 H46 120.0 . . ?
C42 C47 C46 120.4(4) . . ?
C42 C47 H47 119.8 . . ?
C46 C47 H47 119.8 . . ?
C45 C48 H48A 109.5 . . ?
C45 C48 H48B 109.5 . . ?
H48A C48 H48B 109.5 . . ?
C45 C48 H48C 109.5 . . ?
H48A C48 H48C 109.5 . . ?
H48B C48 H48C 109.5 . . ?
C50 C49 C54 117.7(2) . . ?
C50 C49 C2 120.2(3) . . ?
C54 C49 C2 122.1(2) . . ?
C49 C50 C51 122.3(3) . . ?
C49 C50 H50 118.9 . . ?
C51 C50 H50 118.9 . . ?
C52 C51 C50 119.8(3) . . ?
C52 C51 H51 120.1 . . ?
C50 C51 H51 120.1 . . ?
C51 C52 C53 118.7(2) . . ?
C51 C52 N9 123.5(2) . . ?
C53 C52 N9 117.7(2) . . ?
C54 C53 C52 121.5(2) . . ?
C54 C53 H53 119.2 . . ?
C52 C53 H53 119.2 . . ?
C53 C54 C49 119.9(2) . . ?
C53 C54 H54 120.0 . . ?
C49 C54 H54 120.0 . . ?
O5 C55 N9 124.4(2) . . ?
O5 C55 N10 123.2(2) . . ?
N9 C55 N10 112.4(2) . . ?
C61 C56 N10 119.0(2) . . ?
C61 C56 C57 118.3(2) . . ?
N10 C56 C57 122.6(2) . . ?
C58 C57 C56 120.6(3) . . ?
C58 C57 H57 119.7 . . ?
C56 C57 H57 119.7 . . ?
C57 C58 C59 121.1(3) . . ?
C57 C58 H58 119.4 . . ?
C59 C58 H58 119.4 . . ?
C58 C59 C60 119.3(3) . . ?
C58 C59 H59 120.4 . . ?
C60 C59 H59 120.4 . . ?
C59 C60 C61 120.9(3) . . ?
C59 C60 H60 119.5 . . ?
C61 C60 H60 119.5 . . ?
C60 C61 C56 119.6(3) . . ?
C60 C61 N11 121.3(3) . . ?
C56 C61 N11 119.0(2) . . ?
O6 C62 N11 122.7(3) . . ?
O6 C62 N12 123.5(3) . . ?
N11 C62 N12 113.8(2) . . ?
C64 C63 N12 118.5(2) . . ?
C64 C63 C68 117.1(3) . . ?
N12 C63 C68 124.4(3) . . ?
C63 C64 C65 121.9(3) . . ?
C63 C64 H64 119.0 . . ?
C65 C64 H64 119.0 . . ?
C64 C65 C66 121.6(3) . . ?
C64 C65 H65 119.2 . . ?
C66 C65 H65 119.2 . . ?
C65 C66 C67 115.7(3) . . ?
C65 C66 C69 122.4(3) . . ?
C67 C66 C69 121.9(3) . . ?
C68 C67 C66 123.1(3) . . ?
C68 C67 H67 118.4 . . ?
C66 C67 H67 118.4 . . ?
C67 C68 C63 120.5(3) . . ?
C67 C68 H68 119.8 . . ?
C63 C68 H68 119.8 . . ?
C66 C69 H69A 109.5 . . ?
C66 C69 H69B 109.5 . . ?
H69A C69 H69B 109.5 . . ?
C66 C69 H69C 109.5 . . ?
H69A C69 H69C 109.5 . . ?
H69B C69 H69C 109.5 . . ?
C71 C70 C75 117.8(2) . . ?
C71 C70 C76 121.8(2) . . ?
C75 C70 C76 120.1(2) . . ?
C72 C71 C70 122.5(2) . . ?
C72 C71 H71 118.8 . . ?
C70 C71 H71 118.8 . . ?
C71 C72 C73 118.2(2) . . ?
C71 C72 C118 121.3(2) . . ?
C73 C72 C118 120.1(2) . . ?
C74 C73 C72 121.4(2) . . ?
C74 C73 H73 119.3 . . ?
C72 C73 H73 119.3 . . ?
C73 C74 C75 118.5(2) . . ?
C73 C74 C97 122.0(2) . . ?
C75 C74 C97 119.0(2) . . ?
C70 C75 C74 121.4(2) . . ?
C70 C75 H75 119.3 . . ?
C74 C75 H75 119.3 . . ?
C77 C76 C81 116.4(2) . . ?
C77 C76 C70 121.4(2) . . ?
C81 C76 C70 122.1(2) . . ?
C78 C77 C76 122.5(2) . . ?
C78 C77 H77 118.7 . . ?
C76 C77 H77 118.7 . . ?
C77 C78 C79 119.9(2) . . ?
C77 C78 H78 120.0 . . ?
C79 C78 H78 120.0 . . ?
C80 C79 C78 118.7(2) . . ?
C80 C79 N21 117.1(2) . . ?
C78 C79 N21 124.1(2) . . ?
C79 C80 C81 120.9(2) . . ?
C79 C80 H80 119.6 . . ?
C81 C80 H80 119.6 . . ?
C80 C81 C76 121.4(2) . . ?
C80 C81 H81 119.3 . . ?
C76 C81 H81 119.3 . . ?
O11 C82 N22 125.3(2) . . ?
O11 C82 N21 123.2(2) . . ?
N22 C82 N21 111.4(2) . . ?
C88 C83 C84 119.4(3) . . ?
C88 C83 N22 118.7(3) . . ?
C84 C83 N22 121.9(3) . . ?
C85 C84 C83 120.5(4) . . ?
C85 C84 H84 119.8 . . ?
C83 C84 H84 119.8 . . ?
C86 C85 C84 119.3(4) . . ?
C86 C85 H85 120.4 . . ?
C84 C85 H85 120.4 . . ?
C85 C86 C87 121.7(3) . . ?
C85 C86 H86 119.2 . . ?
C87 C86 H86 119.2 . . ?
C86 C87 C88 119.6(3) . . ?
C86 C87 H87 120.2 . . ?
C88 C87 H87 120.2 . . ?
C83 C88 C87 119.4(3) . . ?
C83 C88 N23 120.3(2) . . ?
C87 C88 N23 120.3(3) . . ?
O12 C89 N24 122.6(3) . . ?
O12 C89 N23 123.5(3) . . ?
N24 C89 N23 113.9(2) . . ?
C91 C90 C95 118.1(3) . . ?
C91 C90 N24 124.3(3) . . ?
C95 C90 N24 117.5(3) . . ?
C90 C91 C92 121.2(4) . . ?
C90 C91 H91 119.4 . . ?
C92 C91 H91 119.4 . . ?
C91 C92 C93 121.5(4) . . ?
C91 C92 H92 119.2 . . ?
C93 C92 H92 119.2 . . ?
C94 C93 C92 115.4(3) . . ?
C94 C93 C96 124.0(4) . . ?
C92 C93 C96 120.6(3) . . ?
C95 C94 C93 121.6(4) . . ?
C95 C94 H94 119.2 . . ?
C93 C94 H94 119.2 . . ?
C94 C95 C90 121.9(3) . . ?
C94 C95 H95 119.1 . . ?
C90 C95 H95 119.1 . . ?
C93 C96 H96A 109.5 . . ?
C93 C96 H96B 109.5 . . ?
H96A C96 H96B 109.5 . . ?
C93 C96 H96C 109.5 . . ?
H96A C96 H96C 109.5 . . ?
H96B C96 H96C 109.5 . . ?
C102 C97 C98 117.6(2) . . ?
C102 C97 C74 119.7(2) . . ?
C98 C97 C74 122.5(2) . . ?
C99 C98 C97 120.8(2) . . ?
C99 C98 H98 119.6 . . ?
C97 C98 H98 119.6 . . ?
C98 C99 C100 121.4(3) . . ?
C98 C99 H99 119.3 . . ?
C100 C99 H99 119.3 . . ?
N17 C100 C99 119.8(2) . . ?
N17 C100 C101 121.8(3) . . ?
C99 C100 C101 118.4(2) . . ?
C100 C101 C102 119.3(3) . . ?
C100 C101 H101 120.4 . . ?
C102 C101 H101 120.4 . . ?
C97 C102 C101 122.4(3) . . ?
C97 C102 H102 118.8 . . ?
C101 C102 H102 118.8 . . ?
O9 C103 N18 125.5(3) . . ?
O9 C103 N17 122.1(3) . . ?
N18 C103 N17 112.4(2) . . ?
C105 C104 C109 118.6(3) . . ?
C105 C104 N18 123.8(3) . . ?
C109 C104 N18 117.6(3) . . ?
C106 C105 C104 120.3(3) . . ?
C106 C105 H105 119.9 . . ?
C104 C105 H105 119.9 . . ?
C107 C106 C105 121.9(3) . . ?
C107 C106 H106 119.0 . . ?
C105 C106 H106 119.0 . . ?
C106 C107 C108 119.0(3) . . ?
C106 C107 H107 120.5 . . ?
C108 C107 H107 120.5 . . ?
C109 C108 C107 120.3(3) . . ?
C109 C108 H108 119.9 . . ?
C107 C108 H108 119.9 . . ?
C108 C109 C104 119.9(3) . . ?
C108 C109 N19 119.9(3) . . ?
C104 C109 N19 120.2(3) . . ?
O10 C110 N19 123.3(3) . . ?
O10 C110 N20 122.3(3) . . ?
N19 C110 N20 114.4(3) . . ?
C112 C111 C116 115.9(3) . . ?
C112 C111 N20 125.0(3) . . ?
C116 C111 N20 119.1(3) . . ?
C111 C112 C113 120.9(4) . . ?
C111 C112 H112 119.5 . . ?
C113 C112 H112 119.5 . . ?
C114 C113 C112 122.6(4) . . ?
C114 C113 H113 118.7 . . ?
C112 C113 H113 118.7 . . ?
C115 C114 C113 115.6(3) . . ?
C115 C114 C117 121.1(3) . . ?
C113 C114 C117 122.7(3) . . ?
C114 C115 C116 122.0(3) . . ?
C114 C115 H115 119.0 . . ?
C116 C115 H115 119.0 . . ?
C111 C116 C115 122.6(3) . . ?
C111 C116 H116 118.7 . . ?
C115 C116 H116 118.7 . . ?
C114 C117 H11B 109.5 . . ?
C114 C117 H11C 109.5 . . ?
H11B C117 H11C 109.5 . . ?
C114 C117 H11D 109.5 . . ?
H11B C117 H11D 109.5 . . ?
H11C C117 H11D 109.5 . . ?
C119 C118 C123 116.8(2) . . ?
C119 C118 C72 120.5(2) . . ?
C123 C118 C72 122.5(2) . . ?
C118 C119 C120 122.8(2) . . ?
C118 C119 H119 118.6 . . ?
C120 C119 H119 118.6 . . ?
C119 C120 C121 119.7(2) . . ?
C119 C120 H120 120.2 . . ?
C121 C120 H120 120.2 . . ?
C122 C121 N13 119.3(2) . . ?
C122 C121 C120 118.0(2) . . ?
N13 C121 C120 122.7(2) . . ?
C121 C122 C123 121.4(2) . . ?
C121 C122 H122 119.3 . . ?
C123 C122 H122 119.3 . . ?
C122 C123 C118 121.3(2) . . ?
C122 C123 H123 119.4 . . ?
C118 C123 H123 119.4 . . ?
O7 C124 N14 124.5(2) . . ?
O7 C124 N13 123.0(3) . . ?
N14 C124 N13 112.4(2) . . ?
C126 C125 N14 122.1(2) . . ?
C126 C125 C130 118.5(2) . . ?
N14 C125 C130 119.5(2) . . ?
C125 C126 C127 121.2(3) . . ?
C125 C126 H126 119.4 . . ?
C127 C126 H126 119.4 . . ?
C128 C127 C126 119.7(3) . . ?
C128 C127 H127 120.2 . . ?
C126 C127 H127 120.2 . . ?
C129 C128 C127 120.5(3) . . ?
C129 C128 H128 119.7 . . ?
C127 C128 H128 119.7 . . ?
C128 C129 C130 120.6(2) . . ?
C128 C129 H129 119.7 . . ?
C130 C129 H129 119.7 . . ?
C129 C130 C125 119.5(2) . . ?
C129 C130 N15 121.6(2) . . ?
C125 C130 N15 118.8(2) . . ?
O8 C131 N15 124.4(2) . . ?
O8 C131 N16 123.1(2) . . ?
N15 C131 N16 112.4(2) . . ?
C133 C132 N16 124.7(3) . . ?
C133 C132 C137 118.3(3) . . ?
N16 C132 C137 116.9(2) . . ?
C132 C133 C134 119.4(3) . . ?
C132 C133 H133 120.3 . . ?
C134 C133 H133 120.3 . . ?
C135 C134 C133 122.7(3) . . ?
C135 C134 H134 118.6 . . ?
C133 C134 H134 118.6 . . ?
C134 C135 C136 117.0(3) . . ?
C134 C135 C138 122.0(3) . . ?
C136 C135 C138 121.0(3) . . ?
C135 C136 C137 122.6(3) . . ?
C135 C136 H136 118.7 . . ?
C137 C136 H136 118.7 . . ?
C136 C137 C132 120.0(3) . . ?
C136 C137 H137 120.0 . . ?
C132 C137 H137 120.0 . . ?
C135 C138 H13A 109.5 . . ?
C135 C138 H13B 109.5 . . ?
H13A C138 H13B 109.5 . . ?
C135 C138 H13C 109.5 . . ?
H13A C138 H13C 109.5 . . ?
H13B C138 H13C 109.5 . . ?
C140 C139 C144 121.5(3) . . ?
C140 C139 H139 119.2 . . ?
C144 C139 H139 119.2 . . ?
C139 C140 C141 118.3(3) . . ?
C139 C140 C145 122.0(2) . . ?
C141 C140 C145 119.6(2) . . ?
C142 C141 C140 121.6(2) . . ?
C142 C141 H141 119.2 . . ?
C140 C141 H141 119.2 . . ?
C143 C142 C141 118.4(2) . . ?
C143 C142 C187 122.6(2) . . ?
C141 C142 C187 119.1(2) . . ?
C142 C143 C144 121.9(3) . . ?
C142 C143 H143 119.0 . . ?
C144 C143 H143 119.0 . . ?
C143 C144 C139 118.2(2) . . ?
C143 C144 C166 119.2(2) . . ?
C139 C144 C166 122.5(2) . . ?
C146 C145 C150 117.5(2) . . ?
C146 C145 C140 123.2(2) . . ?
C150 C145 C140 119.3(2) . . ?
C145 C146 C147 120.2(2) . . ?
C145 C146 H146 119.9 . . ?
C147 C146 H146 119.9 . . ?
C148 C147 C146 121.4(2) . . ?
C148 C147 H147 119.3 . . ?
C146 C147 H147 119.3 . . ?
C149 C148 C147 118.7(2) . . ?
C149 C148 N33 124.3(2) . . ?
C147 C148 N33 116.7(2) . . ?
C148 C149 C150 120.3(2) . . ?
C148 C149 H149 119.9 . . ?
C150 C149 H149 119.9 . . ?
C145 C150 C149 121.8(3) . . ?
C145 C150 H150 119.1 . . ?
C149 C150 H150 119.1 . . ?
O17 C151 N33 126.1(2) . . ?
O17 C151 N34 123.0(2) . . ?
N33 C151 N34 110.9(2) . . ?
C153 C152 N34 122.2(2) . . ?
C153 C152 C157 118.6(2) . . ?
N34 C152 C157 119.1(2) . . ?
C154 C153 C152 121.0(3) . . ?
C154 C153 H153 119.5 . . ?
C152 C153 H153 119.5 . . ?
C153 C154 C155 120.3(3) . . ?
C153 C154 H154 119.8 . . ?
C155 C154 H154 119.8 . . ?
C156 C155 C154 119.2(3) . . ?
C156 C155 H155 120.4 . . ?
C154 C155 H155 120.4 . . ?
C155 C156 C157 122.5(3) . . ?
C155 C156 H156 118.8 . . ?
C157 C156 H156 118.8 . . ?
C156 C157 N35 122.8(2) . . ?
C156 C157 C152 118.4(2) . . ?
N35 C157 C152 118.7(2) . . ?
O18 C158 N36 123.5(2) . . ?
O18 C158 N35 123.3(2) . . ?
N36 C158 N35 113.2(2) . . ?
C160 C159 N36 119.2(3) . . ?
C160 C159 C164 117.3(3) . . ?
N36 C159 C164 123.5(3) . . ?
C159 C160 C161 122.5(3) . . ?
C159 C160 H160 118.8 . . ?
C161 C160 H160 118.8 . . ?
C162 C161 C160 120.4(3) . . ?
C162 C161 H161 119.8 . . ?
C160 C161 H161 119.8 . . ?
C161 C162 C163 117.7(3) . . ?
C161 C162 C165 122.2(3) . . ?
C163 C162 C165 120.1(3) . . ?
C162 C163 C164 122.9(3) . . ?
C162 C163 H163 118.5 . . ?
C164 C163 H163 118.5 . . ?
C163 C164 C159 119.3(3) . . ?
C163 C164 H164 120.4 . . ?
C159 C164 H164 120.4 . . ?
C162 C165 H16B 109.5 . . ?
C162 C165 H16C 109.5 . . ?
H16B C165 H16C 109.5 . . ?
C162 C165 H16D 109.5 . . ?
H16B C165 H16D 109.5 . . ?
H16C C165 H16D 109.5 . . ?
C171 C166 C167 117.8(2) . . ?
C171 C166 C144 121.8(2) . . ?
C167 C166 C144 120.4(2) . . ?
C168 C167 C166 122.3(2) . . ?
C168 C167 H167 118.9 . . ?
C166 C167 H167 118.9 . . ?
C167 C168 C169 119.6(2) . . ?
C167 C168 H168 120.2 . . ?
C169 C168 H168 120.2 . . ?
N25 C169 C170 118.4(2) . . ?
N25 C169 C168 123.7(2) . . ?
C170 C169 C168 117.9(2) . . ?
C171 C170 C169 121.2(2) . . ?
C171 C170 H170 119.4 . . ?
C169 C170 H170 119.4 . . ?
C170 C171 C166 121.0(2) . . ?
C170 C171 H171 119.5 . . ?
C166 C171 H171 119.5 . . ?
O13 C172 N25 123.3(2) . . ?
O13 C172 N26 123.9(2) . . ?
N25 C172 N26 112.8(2) . . ?
C178 C173 C174 118.9(2) . . ?
C178 C173 N26 118.6(2) . . ?
C174 C173 N26 122.5(2) . . ?
C175 C174 C173 121.0(3) . . ?
C175 C174 H174 119.5 . . ?
C173 C174 H174 119.5 . . ?
C176 C175 C174 120.6(3) . . ?
C176 C175 H175 119.7 . . ?
C174 C175 H175 119.7 . . ?
C175 C176 C177 119.8(3) . . ?
C175 C176 H176 120.1 . . ?
C177 C176 H176 120.1 . . ?
C176 C177 C178 120.6(3) . . ?
C176 C177 H177 119.7 . . ?
C178 C177 H177 119.7 . . ?
C173 C178 C177 118.9(2) . . ?
C173 C178 N27 120.1(2) . . ?
C177 C178 N27 121.0(2) . . ?
O14 C179 N27 124.9(2) . . ?
O14 C179 N28 121.4(2) . . ?
N27 C179 N28 113.7(2) . . ?
C185 C180 C181 118.1(2) . . ?
C185 C180 N28 119.1(2) . . ?
C181 C180 N28 122.8(2) . . ?
C182 C181 C180 120.2(3) . . ?
C182 C181 H181 119.9 . . ?
C180 C181 H181 119.9 . . ?
C181 C182 C183 121.9(3) . . ?
C181 C182 H182 119.1 . . ?
C183 C182 H182 119.1 . . ?
C182 C183 C184 117.6(3) . . ?
C182 C183 C186 122.4(3) . . ?
C184 C183 C186 120.0(3) . . ?
C183 C184 C185 120.9(3) . . ?
C183 C184 H184 119.5 . . ?
C185 C184 H184 119.5 . . ?
C180 C185 C184 121.3(2) . . ?
C180 C185 H185 119.3 . . ?
C184 C185 H185 119.3 . . ?
C183 C186 H18B 109.5 . . ?
C183 C186 H18C 109.5 . . ?
H18B C186 H18C 109.5 . . ?
C183 C186 H18D 109.5 . . ?
H18B C186 H18D 109.5 . . ?
H18C C186 H18D 109.5 . . ?
C188 C187 C192 117.0(2) . . ?
C188 C187 C142 120.7(2) . . ?
C192 C187 C142 122.2(2) . . ?
C189 C188 C187 122.0(3) . . ?
C189 C188 H188 119.0 . . ?
C187 C188 H188 119.0 . . ?
C188 C189 C190 120.4(2) . . ?
C188 C189 H189 119.8 . . ?
C190 C189 H189 119.8 . . ?
C191 C190 C189 118.4(2) . . ?
C191 C190 N29 122.6(2) . . ?
C189 C190 N29 118.9(2) . . ?
C192 C191 C190 120.7(2) . . ?
C192 C191 H191 119.7 . . ?
C190 C191 H191 119.7 . . ?
C191 C192 C187 121.5(2) . . ?
C191 C192 H192 119.2 . . ?
C187 C192 H192 119.2 . . ?
O15 C193 N29 123.2(2) . . ?
O15 C193 N30 125.0(2) . . ?
N29 C193 N30 111.8(2) . . ?
C195 C194 C199 119.2(3) . . ?
C195 C194 N30 122.1(3) . . ?
C199 C194 N30 118.8(2) . . ?
C196 C195 C194 121.2(3) . . ?
C196 C195 H195 119.4 . . ?
C194 C195 H195 119.4 . . ?
C195 C196 C197 120.0(3) . . ?
C195 C196 H196 120.0 . . ?
C197 C196 H196 120.0 . . ?
C198 C197 C196 120.0(3) . . ?
C198 C197 H197 120.0 . . ?
C196 C197 H197 120.0 . . ?
C197 C198 C199 121.0(3) . . ?
C197 C198 H198 119.5 . . ?
C199 C198 H198 119.5 . . ?
C198 C199 C194 118.6(3) . . ?
C198 C199 N31 121.9(3) . . ?
C194 C199 N31 119.4(2) . . ?
O16 C200 N31 123.9(3) . . ?
O16 C200 N32 121.8(3) . . ?
N31 C200 N32 114.3(2) . . ?
C206 C201 N32 119.0(3) . . ?
C206 C201 C202 118.3(3) . . ?
N32 C201 C202 122.7(3) . . ?
C203 C202 C201 119.0(4) . . ?
C203 C202 H202 120.5 . . ?
C201 C202 H202 120.5 . . ?
C202 C203 C204 122.2(5) . . ?
C202 C203 H203 118.9 . . ?
C204 C203 H203 118.9 . . ?
C205 C204 C203 115.6(5) . . ?
C205 C204 C207 120.6(6) . . ?
C203 C204 C207 123.5(5) . . ?
C204 C205 C206 122.5(5) . . ?
C204 C205 H205 118.8 . . ?
C206 C205 H205 118.8 . . ?
C201 C206 C205 121.9(4) . . ?
C201 C206 H206 119.0 . . ?
C205 C206 H206 119.0 . . ?
C204 C207 H20A 109.5 . . ?
C204 C207 H20B 109.5 . . ?
H20A C207 H20B 109.5 . . ?
C204 C207 H20C 109.5 . . ?
H20A C207 H20C 109.5 . . ?
H20B C207 H20C 109.5 . . ?
C213 C208 C209 122.6(2) . . ?
C213 C208 H208 118.7 . . ?
C209 C208 H208 118.7 . . ?
C208 C209 C210 118.7(3) . . ?
C208 C209 C256 120.4(2) . . ?
C210 C209 C256 120.8(3) . . ?
C211 C210 C209 120.3(3) . . ?
C211 C210 H210 119.8 . . ?
C209 C210 H210 119.8 . . ?
C210 C211 C212 118.7(2) . . ?
C210 C211 C235 122.4(2) . . ?
C212 C211 C235 118.9(2) . . ?
C213 C212 C211 121.4(2) . . ?
C213 C212 H212 119.3 . . ?
C211 C212 H212 119.3 . . ?
C208 C213 C212 118.1(2) . . ?
C208 C213 C214 122.2(2) . . ?
C212 C213 C214 119.6(2) . . ?
C215 C214 C219 117.8(2) . . ?
C215 C214 C213 121.5(2) . . ?
C219 C214 C213 120.7(2) . . ?
C216 C215 C214 121.9(2) . . ?
C216 C215 H215 119.1 . . ?
C214 C215 H215 119.1 . . ?
C215 C216 C217 119.5(2) . . ?
C215 C216 H216 120.2 . . ?
C217 C216 H216 120.2 . . ?
C218 C217 C216 118.7(2) . . ?
C218 C217 N45 118.8(2) . . ?
C216 C217 N45 122.5(2) . . ?
C219 C218 C217 121.5(2) . . ?
C219 C218 H218 119.3 . . ?
C217 C218 H218 119.3 . . ?
C218 C219 C214 120.6(2) . . ?
C218 C219 H219 119.7 . . ?
C214 C219 H219 119.7 . . ?
O21 C220 N46 124.6(3) . . ?
O21 C220 N45 122.9(2) . . ?
N46 C220 N45 112.4(2) . . ?
C222 C221 C226 117.7(3) . . ?
C222 C221 N46 122.9(3) . . ?
C226 C221 N46 119.5(3) . . ?
C221 C222 C223 121.6(3) . . ?
C221 C222 H222 119.2 . . ?
C223 C222 H222 119.2 . . ?
C224 C223 C222 120.7(4) . . ?
C224 C223 H223 119.6 . . ?
C222 C223 H223 119.6 . . ?
C223 C224 C225 119.0(3) . . ?
C223 C224 H224 120.5 . . ?
C225 C224 H224 120.5 . . ?
C226 C225 C224 120.7(4) . . ?
C226 C225 H225 119.6 . . ?
C224 C225 H225 119.6 . . ?
C225 C226 C221 120.1(3) . . ?
C225 C226 N47 121.4(3) . . ?
C221 C226 N47 118.5(3) . . ?
O22 C227 N47 123.1(5) . . ?
O22 C227 N48 124.6(4) . . ?
N47 C227 N48 112.3(4) . . ?
C233 C228 C229 116.0(5) . . ?
C233 C228 N48 121.2(4) . . ?
C229 C228 N48 122.7(5) . . ?
C230 C229 C228 119.8(8) . . ?
C230 C229 H229 120.1 . . ?
C228 C229 H229 120.1 . . ?
C231 C230 C229 123.2(8) . . ?
C231 C230 H230 118.4 . . ?
C229 C230 H230 118.4 . . ?
C230 C231 C232 115.0(6) . . ?
C230 C231 C234 119.8(7) . . ?
C232 C231 C234 123.0(7) . . ?
C233 C232 C231 120.2(6) . . ?
C233 C232 H232 119.9 . . ?
C231 C232 H232 119.9 . . ?
C228 C233 C232 124.3(5) . . ?
C228 C233 H233 117.8 . . ?
C232 C233 H233 117.8 . . ?
C231 C234 H23B 109.5 . . ?
C231 C234 H23C 109.5 . . ?
H23B C234 H23C 109.5 . . ?
C231 C234 H23D 109.5 . . ?
H23B C234 H23D 109.5 . . ?
H23C C234 H23D 109.5 . . ?
C236 C235 C240 117.6(2) . . ?
C236 C235 C211 120.9(3) . . ?
C240 C235 C211 121.4(2) . . ?
C235 C236 C237 122.4(3) . . ?
C235 C236 H236 118.8 . . ?
C237 C236 H236 118.8 . . ?
C238 C237 C236 120.4(2) . . ?
C238 C237 H237 119.8 . . ?
C236 C237 H237 119.8 . . ?
C237 C238 N37 122.4(2) . . ?
C237 C238 C239 118.5(2) . . ?
N37 C238 C239 119.0(2) . . ?
C240 C239 C238 120.3(2) . . ?
C240 C239 H239 119.9 . . ?
C238 C239 H239 119.9 . . ?
C239 C240 C235 120.7(2) . . ?
C239 C240 H240 119.6 . . ?
C235 C240 H240 119.6 . . ?
O19 C241 N38 125.7(2) . . ?
O19 C241 N37 122.1(2) . . ?
N38 C241 N37 112.2(2) . . ?
C243 C242 C247 120.1(2) . . ?
C243 C242 N38 122.1(2) . . ?
C247 C242 N38 117.8(2) . . ?
C244 C243 C242 120.4(2) . . ?
C244 C243 H243 119.8 . . ?
C242 C243 H243 119.8 . . ?
C245 C244 C243 119.6(3) . . ?
C245 C244 H244 120.2 . . ?
C243 C244 H244 120.2 . . ?
C244 C245 C246 121.3(3) . . ?
C244 C245 H245 119.3 . . ?
C246 C245 H245 119.3 . . ?
C245 C246 C247 119.9(3) . . ?
C245 C246 H246 120.0 . . ?
C247 C246 H246 120.0 . . ?
C242 C247 C246 118.7(2) . . ?
C242 C247 N39 121.1(2) . . ?
C246 C247 N39 120.3(2) . . ?
O20 C248 N39 123.9(3) . . ?
O20 C248 N40 121.9(3) . . ?
N39 C248 N40 114.2(2) . . ?
C250 C249 N40 124.7(3) . . ?
C250 C249 C254 115.5(3) . . ?
N40 C249 C254 119.8(3) . . ?
C251 C250 C249 121.8(4) . . ?
C251 C250 H250 119.1 . . ?
C249 C250 H250 119.1 . . ?
C250 C251 C252 122.5(5) . . ?
C250 C251 H251 118.8 . . ?
C252 C251 H251 118.8 . . ?
C253 C252 C251 114.4(4) . . ?
C253 C252 C255 123.5(5) . . ?
C251 C252 C255 122.0(5) . . ?
C254 C253 C252 122.9(4) . . ?
C254 C253 H253 118.6 . . ?
C252 C253 H253 118.6 . . ?
C253 C254 C249 122.8(4) . . ?
C253 C254 H254 118.6 . . ?
C249 C254 H254 118.6 . . ?
C252 C255 H25B 109.5 . . ?
C252 C255 H25C 109.5 . . ?
H25B C255 H25C 109.5 . . ?
C252 C255 H25D 109.5 . . ?
H25B C255 H25D 109.5 . . ?
H25C C255 H25D 109.5 . . ?
C261 C256 C257 116.0(3) . . ?
C261 C256 C209 121.8(3) . . ?
C257 C256 C209 122.2(2) . . ?
C258 C257 C256 122.3(2) . . ?
C258 C257 H257 118.8 . . ?
C256 C257 H257 118.8 . . ?
C257 C258 C259 120.4(2) . . ?
C257 C258 H258 119.8 . . ?
C259 C258 H258 119.8 . . ?
C260 C259 C258 118.1(2) . . ?
C260 C259 N41 115.7(2) . . ?
C258 C259 N41 126.2(2) . . ?
C259 C260 C261 120.4(3) . . ?
C259 C260 H260 119.8 . . ?
C261 C260 H260 119.8 . . ?
C256 C261 C260 122.8(3) . . ?
C256 C261 H261 118.6 . . ?
C260 C261 H261 118.6 . . ?
O23 C262 N41 122.9(2) . . ?
O23 C262 N42 124.5(2) . . ?
N41 C262 N42 112.5(2) . . ?
C264 C263 N42 123.1(2) . . ?
C264 C263 C268 118.6(2) . . ?
N42 C263 C268 118.3(2) . . ?
C265 C264 C263 121.7(3) . . ?
C265 C264 H264 119.1 . . ?
C263 C264 H264 119.1 . . ?
C266 C265 C264 119.1(3) . . ?
C266 C265 H265 120.4 . . ?
C264 C265 H265 120.4 . . ?
C267 C266 C265 120.1(3) . . ?
C267 C266 H266 119.9 . . ?
C265 C266 H266 119.9 . . ?
C266 C267 C268 122.3(3) . . ?
C266 C267 H267 118.8 . . ?
C268 C267 H267 118.8 . . ?
C267 C268 N43 121.5(2) . . ?
C267 C268 C263 118.0(2) . . ?
N43 C268 C263 120.5(2) . . ?
O24 C269 N43 122.6(3) . . ?
O24 C269 N44 123.0(3) . . ?
N43 C269 N44 114.5(3) . . ?
C271 C270 C275 120.0 . . ?
C271 C270 N44 122.3(2) . . ?
C275 C270 N44 117.7(2) . . ?
C272 C271 C270 120.0 . . ?
C272 C271 H271 120.0 . . ?
C270 C271 H271 120.0 . . ?
C271 C272 C273 120.0 . . ?
C271 C272 H272 120.0 . . ?
C273 C272 H272 120.0 . . ?
C274 C273 C272 120.0 . . ?
C274 C273 C276 116.8(5) . . ?
C272 C273 C276 123.2(5) . . ?
C273 C274 C275 120.0 . . ?
C273 C274 H274 120.0 . . ?
C275 C274 H274 120.0 . . ?
C274 C275 C270 120.0 . . ?
C274 C275 H275 120.0 . . ?
C270 C275 H275 120.0 . . ?
C273 C276 H27D 109.5 . . ?
C273 C276 H27E 109.5 . . ?
H27D C276 H27E 109.5 . . ?
C273 C276 H27F 109.5 . . ?
H27D C276 H27F 109.5 . . ?
H27E C276 H27F 109.5 . . ?
C278 C277 N49 118.8(4) . . ?
C278 C277 H27G 107.6 . . ?
N49 C277 H27G 107.6 . . ?
C278 C277 H27H 107.6 . . ?
N49 C277 H27H 107.6 . . ?
H27G C277 H27H 107.0 . . ?
C277 C278 C279 111.1(4) . . ?
C277 C278 H27I 109.4 . . ?
C279 C278 H27I 109.4 . . ?
C277 C278 H27J 109.4 . . ?
C279 C278 H27J 109.4 . . ?
H27I C278 H27J 108.0 . . ?
C278 C279 C280 112.4(5) . . ?
C278 C279 H27K 109.1 . . ?
C280 C279 H27K 109.1 . . ?
C278 C279 H27L 109.1 . . ?
C280 C279 H27L 109.1 . . ?
H27K C279 H27L 107.9 . . ?
C279 C280 H28A 109.5 . . ?
C279 C280 H28B 109.5 . . ?
H28A C280 H28B 109.5 . . ?
C279 C280 H28C 109.5 . . ?
H28A C280 H28C 109.5 . . ?
H28B C280 H28C 109.5 . . ?
N49 C281 C282 118.1(4) . . ?
N49 C281 H28D 107.8 . . ?
C282 C281 H28D 107.8 . . ?
N49 C281 H28E 107.8 . . ?
C282 C281 H28E 107.8 . . ?
H28D C281 H28E 107.1 . . ?
C283 C282 C281 113.0(4) . . ?
C283 C282 H28F 109.0 . . ?
C281 C282 H28F 109.0 . . ?
C283 C282 H28G 109.0 . . ?
C281 C282 H28G 109.0 . . ?
H28F C282 H28G 107.8 . . ?
C284 C283 C282 115.9(6) . . ?
C284 C283 H28H 108.3 . . ?
C282 C283 H28H 108.3 . . ?
C284 C283 H28I 108.3 . . ?
C282 C283 H28I 108.3 . . ?
H28H C283 H28I 107.4 . . ?
C283 C284 H28J 109.5 . . ?
C283 C284 H28K 109.5 . . ?
H28J C284 H28K 109.5 . . ?
C283 C284 H28L 109.5 . . ?
H28J C284 H28L 109.5 . . ?
H28K C284 H28L 109.5 . . ?
C286 C285 N49 115.7(4) . . ?
C286 C285 H28M 108.4 . . ?
N49 C285 H28M 108.4 . . ?
C286 C285 H28N 108.4 . . ?
N49 C285 H28N 108.4 . . ?
H28M C285 H28N 107.4 . . ?
C285 C286 C287 110.6(5) . . ?
C285 C286 H28O 109.5 . . ?
C287 C286 H28O 109.5 . . ?
C285 C286 H28P 109.5 . . ?
C287 C286 H28P 109.5 . . ?
H28O C286 H28P 108.1 . . ?
C288 C287 C286 115.2(8) . . ?
C288 C287 H28Q 108.5 . . ?
C286 C287 H28Q 108.5 . . ?
C288 C287 H28R 108.5 . . ?
C286 C287 H28R 108.5 . . ?
H28Q C287 H28R 107.5 . . ?
C287 C288 H28S 109.5 . . ?
C287 C288 H28T 109.5 . . ?
H28S C288 H28T 109.5 . . ?
C287 C288 H28U 109.5 . . ?
H28S C288 H28U 109.5 . . ?
H28T C288 H28U 109.5 . . ?
C290 C289 N49 116.1(3) . . ?
C290 C289 H28V 108.3 . . ?
N49 C289 H28V 108.3 . . ?
C290 C289 H28W 108.3 . . ?
N49 C289 H28W 108.3 . . ?
H28V C289 H28W 107.4 . . ?
C289 C290 C291 109.4(4) . . ?
C289 C290 H29B 109.8 . . ?
C291 C290 H29B 109.8 . . ?
C289 C290 H29C 109.8 . . ?
C291 C290 H29C 109.8 . . ?
H29B C290 H29C 108.2 . . ?
C292 C291 C290 113.8(5) . . ?
C292 C291 H29D 108.8 . . ?
C290 C291 H29D 108.8 . . ?
C292 C291 H29E 108.8 . . ?
C290 C291 H29E 108.8 . . ?
H29D C291 H29E 107.7 . . ?
C291 C292 H29F 109.5 . . ?
C291 C292 H29G 109.5 . . ?
H29F C292 H29G 109.5 . . ?
C291 C292 H29H 109.5 . . ?
H29F C292 H29H 109.5 . . ?
H29G C292 H29H 109.5 . . ?
N50 C293 C294 117.1(3) . . ?
N50 C293 H29I 108.0 . . ?
C294 C293 H29I 108.0 . . ?
N50 C293 H29J 108.0 . . ?
C294 C293 H29J 108.0 . . ?
H29I C293 H29J 107.3 . . ?
C295 C294 C293 111.6(3) . . ?
C295 C294 H29K 109.3 . . ?
C293 C294 H29K 109.3 . . ?
C295 C294 H29L 109.3 . . ?
C293 C294 H29L 109.3 . . ?
H29K C294 H29L 108.0 . . ?
C296 C295 C294 113.8(4) . . ?
C296 C295 H29M 108.8 . . ?
C294 C295 H29M 108.8 . . ?
C296 C295 H29N 108.8 . . ?
C294 C295 H29N 108.8 . . ?
H29M C295 H29N 107.7 . . ?
C295 C296 H29O 109.5 . . ?
C295 C296 H29P 109.5 . . ?
H29O C296 H29P 109.5 . . ?
C295 C296 H29Q 109.5 . . ?
H29O C296 H29Q 109.5 . . ?
H29P C296 H29Q 109.5 . . ?
N50 C297 C298 115.7(3) . . ?
N50 C297 H29R 108.4 . . ?
C298 C297 H29R 108.4 . . ?
N50 C297 H29S 108.4 . . ?
C298 C297 H29S 108.4 . . ?
H29R C297 H29S 107.4 . . ?
C299 C298 C297 115.3(3) . . ?
C299 C298 H29T 108.5 . . ?
C297 C298 H29T 108.5 . . ?
C299 C298 H29U 108.5 . . ?
C297 C298 H29U 108.5 . . ?
H29T C298 H29U 107.5 . . ?
C298 C299 C300 116.7(3) . . ?
C298 C299 H29V 108.1 . . ?
C300 C299 H29V 108.1 . . ?
C298 C299 H29W 108.1 . . ?
C300 C299 H29W 108.1 . . ?
H29V C299 H29W 107.3 . . ?
C299 C300 H30B 109.5 . . ?
C299 C300 H30C 109.5 . . ?
H30B C300 H30C 109.5 . . ?
C299 C300 H30D 109.5 . . ?
H30B C300 H30D 109.5 . . ?
H30C C300 H30D 109.5 . . ?
N50 C301 C302 117.0(3) . . ?
N50 C301 H30E 108.1 . . ?
C302 C301 H30E 108.1 . . ?
N50 C301 H30F 108.1 . . ?
C302 C301 H30F 108.1 . . ?
H30E C301 H30F 107.3 . . ?
C303 C302 C301 110.8(4) . . ?
C303 C302 H30G 109.5 . . ?
C301 C302 H30G 109.5 . . ?
C303 C302 H30H 109.5 . . ?
C301 C302 H30H 109.5 . . ?
H30G C302 H30H 108.1 . . ?
C304 C303 C302 113.9(6) . . ?
C304 C303 H30I 108.8 . . ?
C302 C303 H30I 108.8 . . ?
C304 C303 H30J 108.8 . . ?
C302 C303 H30J 108.8 . . ?
H30I C303 H30J 107.7 . . ?
C303 C304 H30K 109.5 . . ?
C303 C304 H30L 109.5 . . ?
H30K C304 H30L 109.5 . . ?
C303 C304 H30M 109.5 . . ?
H30K C304 H30M 109.5 . . ?
H30L C304 H30M 109.5 . . ?
C306 C305 N50 120.2(3) . . ?
C306 C305 H30N 107.3 . . ?
N50 C305 H30N 107.3 . . ?
C306 C305 H30O 107.3 . . ?
N50 C305 H30O 107.3 . . ?
H30N C305 H30O 106.9 . . ?
C305 C306 C307 112.1(3) . . ?
C305 C306 H30P 109.2 . . ?
C307 C306 H30P 109.2 . . ?
C305 C306 H30Q 109.2 . . ?
C307 C306 H30Q 109.2 . . ?
H30P C306 H30Q 107.9 . . ?
C308 C307 C306 114.8(4) . . ?
C308 C307 H30R 108.6 . . ?
C306 C307 H30R 108.6 . . ?
C308 C307 H30S 108.6 . . ?
C306 C307 H30S 108.6 . . ?
H30R C307 H30S 107.5 . . ?
C307 C308 H30T 109.5 . . ?
C307 C308 H30U 109.5 . . ?
H30T C308 H30U 109.5 . . ?
C307 C308 H30V 109.5 . . ?
H30T C308 H30V 109.5 . . ?
H30U C308 H30V 109.5 . . ?
C310 C309 N51 116.4(3) . . ?
C310 C309 H30W 108.2 . . ?
N51 C309 H30W 108.2 . . ?
C310 C309 H30X 108.2 . . ?
N51 C309 H30X 108.2 . . ?
H30W C309 H30X 107.3 . . ?
C309 C310 C311 110.3(3) . . ?
C309 C310 H31A 109.6 . . ?
C311 C310 H31A 109.6 . . ?
C309 C310 H31B 109.6 . . ?
C311 C310 H31B 109.6 . . ?
H31A C310 H31B 108.1 . . ?
C310 C311 C312 113.2(4) . . ?
C310 C311 H31C 108.9 . . ?
C312 C311 H31C 108.9 . . ?
C310 C311 H31D 108.9 . . ?
C312 C311 H31D 108.9 . . ?
H31C C311 H31D 107.8 . . ?
C311 C312 H31E 109.5 . . ?
C311 C312 H31F 109.5 . . ?
H31E C312 H31F 109.5 . . ?
C311 C312 H31G 109.5 . . ?
H31E C312 H31G 109.5 . . ?
H31F C312 H31G 109.5 . . ?
C314 C313 N51 120.6(4) . . ?
C314 C313 H31H 107.2 . . ?
N51 C313 H31H 107.2 . . ?
C314 C313 H31I 107.2 . . ?
N51 C313 H31I 107.2 . . ?
H31H C313 H31I 106.8 . . ?
C315 C314 C313 116.3(5) . . ?
C315 C314 H31J 108.2 . . ?
C313 C314 H31J 108.2 . . ?
C315 C314 H31K 108.2 . . ?
C313 C314 H31K 108.2 . . ?
H31J C314 H31K 107.4 . . ?
C314 C315 C316 113.1(5) . . ?
C314 C315 H31L 109.0 . . ?
C316 C315 H31L 109.0 . . ?
C314 C315 H31M 109.0 . . ?
C316 C315 H31M 109.0 . . ?
H31L C315 H31M 107.8 . . ?
C315 C316 H31N 109.5 . . ?
C315 C316 H31O 109.5 . . ?
H31N C316 H31O 109.5 . . ?
C315 C316 H31P 109.5 . . ?
H31N C316 H31P 109.5 . . ?
H31O C316 H31P 109.5 . . ?
N51 C317 C318 116.7(4) . . ?
N51 C317 H31Q 108.1 . . ?
C318 C317 H31Q 108.1 . . ?
N51 C317 H31R 108.1 . . ?
C318 C317 H31R 108.1 . . ?
H31Q C317 H31R 107.3 . . ?
C319 C318 C317 112.1(4) . . ?
C319 C318 H31S 109.2 . . ?
C317 C318 H31S 109.2 . . ?
C319 C318 H31T 109.2 . . ?
C317 C318 H31T 109.2 . . ?
H31S C318 H31T 107.9 . . ?
C318 C319 C320 112.8(5) . . ?
C318 C319 H31U 109.0 . . ?
C320 C319 H31U 109.0 . . ?
C318 C319 H31V 109.0 . . ?
C320 C319 H31V 109.0 . . ?
H31U C319 H31V 107.8 . . ?
C319 C320 H32M 109.5 . . ?
C319 C320 H32N 109.5 . . ?
H32M C320 H32N 109.5 . . ?
C319 C320 H32O 109.5 . . ?
H32M C320 H32O 109.5 . . ?
H32N C320 H32O 109.5 . . ?
N51 C321 C322 115.0(4) . . ?
N51 C321 H32P 108.5 . . ?
C322 C321 H32P 108.5 . . ?
N51 C321 H32Q 108.5 . . ?
C322 C321 H32Q 108.5 . . ?
H32P C321 H32Q 107.5 . . ?
C321 C322 H32R 109.5 . . ?
C321 C322 H32S 109.5 . . ?
H32R C322 H32S 109.5 . . ?
C321 C322 H32T 109.5 . . ?
H32R C322 H32T 109.5 . . ?
H32S C322 H32T 109.5 . . ?
N52 C325 C326 115.5(4) . . ?
N52 C325 H32B 108.4 . . ?
C326 C325 H32B 108.4 . . ?
N52 C325 H32C 108.4 . . ?
C326 C325 H32C 108.4 . . ?
H32B C325 H32C 107.5 . . ?
C327 C326 C325 109.5(4) . . ?
C327 C326 H32D 109.8 . . ?
C325 C326 H32D 109.8 . . ?
C327 C326 H32E 109.8 . . ?
C325 C326 H32E 109.8 . . ?
H32D C326 H32E 108.2 . . ?
C328 C327 C326 113.3(5) . . ?
C328 C327 H32F 108.9 . . ?
C326 C327 H32F 108.9 . . ?
C328 C327 H32G 108.9 . . ?
C326 C327 H32G 108.9 . . ?
H32F C327 H32G 107.7 . . ?
C327 C328 H32H 109.5 . . ?
C327 C328 H32I 109.5 . . ?
H32H C328 H32I 109.5 . . ?
C327 C328 H32J 109.5 . . ?
H32H C328 H32J 109.5 . . ?
H32I C328 H32J 109.5 . . ?
C330 C329 N52 115.7(4) . . ?
C330 C329 H32K 108.4 . . ?
N52 C329 H32K 108.4 . . ?
C330 C329 H32L 108.4 . . ?
N52 C329 H32L 108.4 . . ?
H32K C329 H32L 107.4 . . ?
C329 C330 C331 111.2(4) . . ?
C329 C330 H33B 109.4 . . ?
C331 C330 H33B 109.4 . . ?
C329 C330 H33C 109.4 . . ?
C331 C330 H33C 109.4 . . ?
H33B C330 H33C 108.0 . . ?
C332 C331 C330 114.6(4) . . ?
C332 C331 H33D 108.6 . . ?
C330 C331 H33D 108.6 . . ?
C332 C331 H33E 108.6 . . ?
C330 C331 H33E 108.6 . . ?
H33D C331 H33E 107.6 . . ?
C331 C332 H33F 109.5 . . ?
C331 C332 H33G 109.5 . . ?
H33F C332 H33G 109.5 . . ?
C331 C332 H33H 109.5 . . ?
H33F C332 H33H 109.5 . . ?
H33G C332 H33H 109.5 . . ?
C334 C333 N52 116.8(3) . . ?
C334 C333 H33I 108.1 . . ?
N52 C333 H33I 108.1 . . ?
C334 C333 H33J 108.1 . . ?
N52 C333 H33J 108.1 . . ?
H33I C333 H33J 107.3 . . ?
C335 C334 C333 110.5(4) . . ?
C335 C334 H33K 109.5 . . ?
C333 C334 H33K 109.5 . . ?
C335 C334 H33L 109.5 . . ?
C333 C334 H33L 109.5 . . ?
H33K C334 H33L 108.1 . . ?
C334 C335 C336 112.6(4) . . ?
C334 C335 H33M 109.1 . . ?
C336 C335 H33M 109.1 . . ?
C334 C335 H33N 109.1 . . ?
C336 C335 H33N 109.1 . . ?
H33M C335 H33N 107.8 . . ?
C335 C336 H33O 109.5 . . ?
C335 C336 H33P 109.5 . . ?
H33O C336 H33P 109.5 . . ?
C335 C336 H33Q 109.5 . . ?
H33O C336 H33Q 109.5 . . ?
H33P C336 H33Q 109.5 . . ?
C338 C337 N52 117.4(4) . . ?
C338 C337 H33R 107.9 . . ?
N52 C337 H33R 107.9 . . ?
C338 C337 H33S 107.9 . . ?
N52 C337 H33S 107.9 . . ?
H33R C337 H33S 107.2 . . ?
C337 C338 C339 111.1(5) . . ?
C337 C338 H33T 109.4 . . ?
C339 C338 H33T 109.4 . . ?
C337 C338 H33U 109.4 . . ?
C339 C338 H33U 109.4 . . ?
H33T C338 H33U 108.0 . . ?
C338 C339 H33V 109.5 . . ?
C338 C339 H33W 109.5 . . ?
H33V C339 H33W 109.5 . . ?
C338 C339 H33X 109.5 . . ?
H33V C339 H33X 109.5 . . ?
H33W C339 H33X 109.5 . . ?
C342 C341 N53 118.3(3) . . ?
C342 C341 H34A 107.7 . . ?
N53 C341 H34A 107.7 . . ?
C342 C341 H34B 107.7 . . ?
N53 C341 H34B 107.7 . . ?
H34A C341 H34B 107.1 . . ?
C343 C342 C341 112.7(4) . . ?
C343 C342 H34C 109.0 . . ?
C341 C342 H34C 109.0 . . ?
C343 C342 H34D 109.0 . . ?
C341 C342 H34D 109.0 . . ?
H34C C342 H34D 107.8 . . ?
C344 C343 C342 114.0(4) . . ?
C344 C343 H34E 108.7 . . ?
C342 C343 H34E 108.7 . . ?
C344 C343 H34F 108.7 . . ?
C342 C343 H34F 108.7 . . ?
H34E C343 H34F 107.6 . . ?
C343 C344 H34G 109.5 . . ?
C343 C344 H34H 109.5 . . ?
H34G C344 H34H 109.5 . . ?
C343 C344 H34I 109.5 . . ?
H34G C344 H34I 109.5 . . ?
H34H C344 H34I 109.5 . . ?
C346 C345 N53 115.7(3) . . ?
C346 C345 H34J 108.4 . . ?
N53 C345 H34J 108.4 . . ?
C346 C345 H34K 108.4 . . ?
N53 C345 H34K 108.4 . . ?
H34J C345 H34K 107.4 . . ?
C345 C346 C347 108.7(3) . . ?
C345 C346 H34L 109.9 . . ?
C347 C346 H34L 109.9 . . ?
C345 C346 H34M 109.9 . . ?
C347 C346 H34M 109.9 . . ?
H34L C346 H34M 108.3 . . ?
C348 C347 C346 114.4(3) . . ?
C348 C347 H34N 108.7 . . ?
C346 C347 H34N 108.7 . . ?
C348 C347 H34O 108.7 . . ?
C346 C347 H34O 108.7 . . ?
H34N C347 H34O 107.6 . . ?
C347 C348 H34P 109.5 . . ?
C347 C348 H34Q 109.5 . . ?
H34P C348 H34Q 109.5 . . ?
C347 C348 H34R 109.5 . . ?
H34P C348 H34R 109.5 . . ?
H34Q C348 H34R 109.5 . . ?
N53 C349 C350 117.2(3) . . ?
N53 C349 H34S 108.0 . . ?
C350 C349 H34S 108.0 . . ?
N53 C349 H34T 108.0 . . ?
C350 C349 H34T 108.0 . . ?
H34S C349 H34T 107.2 . . ?
C349 C350 C351 110.2(3) . . ?
C349 C350 H35G 109.6 . . ?
C351 C350 H35G 109.6 . . ?
C349 C350 H35H 109.6 . . ?
C351 C350 H35H 109.6 . . ?
H35G C350 H35H 108.1 . . ?
C352 C351 C350 112.9(4) . . ?
C352 C351 H35I 109.0 . . ?
C350 C351 H35I 109.0 . . ?
C352 C351 H35J 109.0 . . ?
C350 C351 H35J 109.0 . . ?
H35I C351 H35J 107.8 . . ?
C351 C352 H35K 109.5 . . ?
C351 C352 H35L 109.5 . . ?
H35K C352 H35L 109.5 . . ?
C351 C352 H35M 109.5 . . ?
H35K C352 H35M 109.5 . . ?
H35L C352 H35M 109.5 . . ?
C354 C353 N53 118.6(3) . . ?
C354 C353 H35N 107.7 . . ?
N53 C353 H35N 107.7 . . ?
C354 C353 H35O 107.7 . . ?
N53 C353 H35O 107.7 . . ?
H35N C353 H35O 107.1 . . ?
C353 C354 C355 110.4(3) . . ?
C353 C354 H35P 109.6 . . ?
C355 C354 H35P 109.6 . . ?
C353 C354 H35Q 109.6 . . ?
C355 C354 H35Q 109.6 . . ?
H35P C354 H35Q 108.1 . . ?
C354 C355 H35R 109.5 . . ?
C354 C355 H35S 109.5 . . ?
H35R C355 H35S 109.5 . . ?
C354 C355 H35T 109.5 . . ?
H35R C355 H35T 109.5 . . ?
H35S C355 H35T 109.5 . . ?
C358 C357 N54 116.7(2) . . ?
C358 C357 H35A 108.1 . . ?
N54 C357 H35A 108.1 . . ?
C358 C357 H35B 108.1 . . ?
N54 C357 H35B 108.1 . . ?
H35A C357 H35B 107.3 . . ?
C359 C358 C357 111.6(3) . . ?
C359 C358 H35C 109.3 . . ?
C357 C358 H35C 109.3 . . ?
C359 C358 H35D 109.3 . . ?
C357 C358 H35D 109.3 . . ?
H35C C358 H35D 108.0 . . ?
C360 C359 C358 112.7(3) . . ?
C360 C359 H35E 109.0 . . ?
C358 C359 H35E 109.0 . . ?
C360 C359 H35F 109.0 . . ?
C358 C359 H35F 109.0 . . ?
H35E C359 H35F 107.8 . . ?
C359 C360 H36B 109.5 . . ?
C359 C360 H36C 109.5 . . ?
H36B C360 H36C 109.5 . . ?
C359 C360 H36D 109.5 . . ?
H36B C360 H36D 109.5 . . ?
H36C C360 H36D 109.5 . . ?
C362 C361 N54 116.0(3) . . ?
C362 C361 H36E 108.3 . . ?
N54 C361 H36E 108.3 . . ?
C362 C361 H36F 108.3 . . ?
N54 C361 H36F 108.3 . . ?
H36E C361 H36F 107.4 . . ?
C361 C362 C363 106.3(3) . . ?
C361 C362 H36G 110.5 . . ?
C363 C362 H36G 110.5 . . ?
C361 C362 H36H 110.5 . . ?
C363 C362 H36H 110.5 . . ?
H36G C362 H36H 108.7 . . ?
C364 C363 C362 112.0(4) . . ?
C364 C363 H36I 109.2 . . ?
C362 C363 H36I 109.2 . . ?
C364 C363 H36J 109.2 . . ?
C362 C363 H36J 109.2 . . ?
H36I C363 H36J 107.9 . . ?
C363 C364 H36K 109.5 . . ?
C363 C364 H36L 109.5 . . ?
H36K C364 H36L 109.5 . . ?
C363 C364 H36M 109.5 . . ?
H36K C364 H36M 109.5 . . ?
H36L C364 H36M 109.5 . . ?
C366 C365 N54 115.5(3) . . ?
C366 C365 H36N 108.4 . . ?
N54 C365 H36N 108.4 . . ?
C366 C365 H36O 108.4 . . ?
N54 C365 H36O 108.4 . . ?
H36N C365 H36O 107.5 . . ?
C367 C366 C365 111.3(3) . . ?
C367 C366 H36P 109.4 . . ?
C365 C366 H36P 109.4 . . ?
C367 C366 H36Q 109.4 . . ?
C365 C366 H36Q 109.4 . . ?
H36P C366 H36Q 108.0 . . ?
C368 C367 C366 116.2(3) . . ?
C368 C367 H36R 108.2 . . ?
C366 C367 H36R 108.2 . . ?
C368 C367 H36S 108.2 . . ?
C366 C367 H36S 108.2 . . ?
H36R C367 H36S 107.4 . . ?
C367 C368 H36T 109.5 . . ?
C367 C368 H36U 109.5 . . ?
H36T C368 H36U 109.5 . . ?
C367 C368 H36V 109.5 . . ?
H36T C368 H36V 109.5 . . ?
H36U C368 H36V 109.5 . . ?
N54 C369 C370 116.3(2) . . ?
N54 C369 H36W 108.2 . . ?
C370 C369 H36W 108.2 . . ?
N54 C369 H36X 108.2 . . ?
C370 C369 H36X 108.2 . . ?
H36W C369 H36X 107.4 . . ?
C371 C370 C369 108.7(3) . . ?
C371 C370 H37B 110.0 . . ?
C369 C370 H37B 110.0 . . ?
C371 C370 H37C 110.0 . . ?
C369 C370 H37C 110.0 . . ?
H37B C370 H37C 108.3 . . ?
C372 C371 C370 111.1(3) . . ?
C372 C371 H37D 109.4 . . ?
C370 C371 H37D 109.4 . . ?
C372 C371 H37E 109.4 . . ?
C370 C371 H37E 109.4 . . ?
H37D C371 H37E 108.0 . . ?
C371 C372 H37F 109.5 . . ?
C371 C372 H37G 109.5 . . ?
H37F C372 H37G 109.5 . . ?
C371 C372 H37H 109.5 . . ?
H37F C372 H37H 109.5 . . ?
H37G C372 H37H 109.5 . . ?
C374 C373 N55 119.0(6) . . ?
C374 C373 H37I 107.6 . . ?
N55 C373 H37I 107.6 . . ?
C374 C373 H37J 107.6 . . ?
N55 C373 H37J 107.6 . . ?
H37I C373 H37J 107.0 . . ?
C375 C374 C373 116.9(7) . . ?
C375 C374 H37K 108.1 . . ?
C373 C374 H37K 108.1 . . ?
C375 C374 H37L 108.1 . . ?
C373 C374 H37L 108.1 . . ?
H37K C374 H37L 107.3 . . ?
C374 C375 C376 110.6(7) . . ?
C374 C375 H37M 109.5 . . ?
C376 C375 H37M 109.5 . . ?
C374 C375 H37N 109.5 . . ?
C376 C375 H37N 109.5 . . ?
H37M C375 H37N 108.1 . . ?
C375 C376 H37O 109.5 . . ?
C375 C376 H37P 109.5 . . ?
H37O C376 H37P 109.5 . . ?
C375 C376 H37Q 109.5 . . ?
H37O C376 H37Q 109.5 . . ?
H37P C376 H37Q 109.5 . . ?
C378 C377 N55 114.8(5) . . ?
C378 C377 H37R 108.6 . . ?
N55 C377 H37R 108.6 . . ?
C378 C377 H37S 108.6 . . ?
N55 C377 H37S 108.6 . . ?
H37R C377 H37S 107.5 . . ?
C377 C378 C379 112.0(7) . . ?
C377 C378 H37T 109.2 . . ?
C379 C378 H37T 109.2 . . ?
C377 C378 H37U 109.2 . . ?
C379 C378 H37U 109.2 . . ?
H37T C378 H37U 107.9 . . ?
C378 C379 C380 121.8(7) . . ?
C378 C379 H37V 106.9 . . ?
C380 C379 H37V 106.9 . . ?
C378 C379 H37W 106.9 . . ?
C380 C379 H37W 106.9 . . ?
H37V C379 H37W 106.7 . . ?
C379 C380 H38D 109.5 . . ?
C379 C380 H38E 109.5 . . ?
H38D C380 H38E 109.5 . . ?
C379 C380 H38F 109.5 . . ?
H38D C380 H38F 109.5 . . ?
H38E C380 H38F 109.5 . . ?
C382 C381 N55 120.3(11) . . ?
C382 C381 H38G 107.3 . . ?
N55 C381 H38G 107.3 . . ?
C382 C381 H38H 107.3 . . ?
N55 C381 H38H 107.3 . . ?
H38G C381 H38H 106.9 . . ?
C381 C382 H38I 109.5 . . ?
C381 C382 H38J 109.5 . . ?
H38I C382 H38J 109.5 . . ?
C381 C382 H38K 109.5 . . ?
H38I C382 H38K 109.5 . . ?
H38J C382 H38K 109.5 . . ?
N55 C385 C386 118.1(7) . . ?
N55 C385 H38L 107.8 . . ?
C386 C385 H38L 107.8 . . ?
N55 C385 H38M 107.8 . . ?
C386 C385 H38M 107.8 . . ?
H38L C385 H38M 107.1 . . ?
C385 C386 C387 116.7(7) . . ?
C385 C386 H38N 108.1 . . ?
C387 C386 H38N 108.1 . . ?
C385 C386 H38O 108.1 . . ?
C387 C386 H38O 108.1 . . ?
H38N C386 H38O 107.3 . . ?
C386 C387 H38P 109.5 . . ?
C386 C387 H38Q 109.5 . . ?
H38P C387 H38Q 109.5 . . ?
C386 C387 H38R 109.5 . . ?
H38P C387 H38R 109.5 . . ?
H38Q C387 H38R 109.5 . . ?
N56 C389 C390 114.7(2) . . ?
N56 C389 H38B 108.6 . . ?
C390 C389 H38B 108.6 . . ?
N56 C389 H38C 108.6 . . ?
C390 C389 H38C 108.6 . . ?
H38B C389 H38C 107.6 . . ?
C391 C390 C389 109.7(3) . . ?
C391 C390 H39B 109.7 . . ?
C389 C390 H39B 109.7 . . ?
C391 C390 H39C 109.7 . . ?
C389 C390 H39C 109.7 . . ?
H39B C390 H39C 108.2 . . ?
C390 C391 C392 111.4(3) . . ?
C390 C391 H39D 109.3 . . ?
C392 C391 H39D 109.3 . . ?
C390 C391 H39E 109.3 . . ?
C392 C391 H39E 109.3 . . ?
H39D C391 H39E 108.0 . . ?
C391 C392 H39F 109.5 . . ?
C391 C392 H39G 109.5 . . ?
H39F C392 H39G 109.5 . . ?
C391 C392 H39H 109.5 . . ?
H39F C392 H39H 109.5 . . ?
H39G C392 H39H 109.5 . . ?
N56 C393 C394 117.2(2) . . ?
N56 C393 H39I 108.0 . . ?
C394 C393 H39I 108.0 . . ?
N56 C393 H39J 108.0 . . ?
C394 C393 H39J 108.0 . . ?
H39I C393 H39J 107.2 . . ?
C395 C394 C393 108.7(3) . . ?
C395 C394 H39K 109.9 . . ?
C393 C394 H39K 109.9 . . ?
C395 C394 H39L 109.9 . . ?
C393 C394 H39L 109.9 . . ?
H39K C394 H39L 108.3 . . ?
C396 C395 C394 113.7(3) . . ?
C396 C395 H39M 108.8 . . ?
C394 C395 H39M 108.8 . . ?
C396 C395 H39N 108.8 . . ?
C394 C395 H39N 108.8 . . ?
H39M C395 H39N 107.7 . . ?
C395 C396 H39O 109.5 . . ?
C395 C396 H39P 109.5 . . ?
H39O C396 H39P 109.5 . . ?
C395 C396 H39Q 109.5 . . ?
H39O C396 H39Q 109.5 . . ?
H39P C396 H39Q 109.5 . . ?
N56 C397 C398 116.2(3) . . ?
N56 C397 H39R 108.2 . . ?
C398 C397 H39R 108.2 . . ?
N56 C397 H39S 108.2 . . ?
C398 C397 H39S 108.2 . . ?
H39R C397 H39S 107.4 . . ?
C399 C398 C397 114.0(4) . . ?
C399 C398 H39T 108.7 . . ?
C397 C398 H39T 108.7 . . ?
C399 C398 H39U 108.7 . . ?
C397 C398 H39U 108.7 . . ?
H39T C398 H39U 107.6 . . ?
C400 C399 C398 113.7(6) . . ?
C400 C399 H39V 108.8 . . ?
C398 C399 H39V 108.8 . . ?
C400 C399 H39W 108.8 . . ?
C398 C399 H39W 108.8 . . ?
H39V C399 H39W 107.7 . . ?
C399 C400 H40A 109.5 . . ?
C399 C400 H40B 109.5 . . ?
H40A C400 H40B 109.5 . . ?
C399 C400 H40C 109.5 . . ?
H40A C400 H40C 109.5 . . ?
H40B C400 H40C 109.5 . . ?
C402 C401 N56 117.4(3) . . ?
C402 C401 H40D 108.0 . . ?
N56 C401 H40D 108.0 . . ?
C402 C401 H40E 108.0 . . ?
N56 C401 H40E 108.0 . . ?
H40D C401 H40E 107.2 . . ?
C403 C402 C401 110.7(3) . . ?
C403 C402 H40F 109.5 . . ?
C401 C402 H40F 109.5 . . ?
C403 C402 H40G 109.5 . . ?
C401 C402 H40G 109.5 . . ?
H40F C402 H40G 108.1 . . ?
C404 C403 C402 115.5(4) . . ?
C404 C403 H40H 108.4 . . ?
C402 C403 H40H 108.4 . . ?
C404 C403 H40I 108.4 . . ?
C402 C403 H40I 108.4 . . ?
H40H C403 H40I 107.5 . . ?
C403 C404 H40J 109.5 . . ?
C403 C404 H40K 109.5 . . ?
H40J C404 H40K 109.5 . . ?
C403 C404 H40L 109.5 . . ?
H40J C404 H40L 109.5 . . ?
H40K C404 H40L 109.5 . . ?
C406 C405 N57 115.1(3) . . ?
C406 C405 H40M 108.5 . . ?
N57 C405 H40M 108.5 . . ?
C406 C405 H40N 108.5 . . ?
N57 C405 H40N 108.5 . . ?
H40M C405 H40N 107.5 . . ?
C405 C406 C407 111.9(4) . . ?
C405 C406 H40O 109.2 . . ?
C407 C406 H40O 109.2 . . ?
C405 C406 H40P 109.2 . . ?
C407 C406 H40P 109.2 . . ?
H40O C406 H40P 107.9 . . ?
C406 C407 C408 112.9(4) . . ?
C406 C407 H40Q 109.0 . . ?
C408 C407 H40Q 109.0 . . ?
C406 C407 H40R 109.0 . . ?
C408 C407 H40R 109.0 . . ?
H40Q C407 H40R 107.8 . . ?
C407 C408 H40S 109.5 . . ?
C407 C408 H40T 109.5 . . ?
H40S C408 H40T 109.5 . . ?
C407 C408 H40U 109.5 . . ?
H40S C408 H40U 109.5 . . ?
H40T C408 H40U 109.5 . . ?
C410 C409 N57 115.4(3) . . ?
C410 C409 H40V 108.4 . . ?
N57 C409 H40V 108.4 . . ?
C410 C409 H40W 108.4 . . ?
N57 C409 H40W 108.4 . . ?
H40V C409 H40W 107.5 . . ?
C409 C410 C411 110.9(4) . . ?
C409 C410 H41A 109.5 . . ?
C411 C410 H41A 109.5 . . ?
C409 C410 H41B 109.5 . . ?
C411 C410 H41B 109.5 . . ?
H41A C410 H41B 108.1 . . ?
C412 C411 C410 113.9(5) . . ?
C412 C411 H41C 108.8 . . ?
C410 C411 H41C 108.8 . . ?
C412 C411 H41D 108.8 . . ?
C410 C411 H41D 108.8 . . ?
H41C C411 H41D 107.7 . . ?
C411 C412 H41E 109.5 . . ?
C411 C412 H41F 109.5 . . ?
H41E C412 H41F 109.5 . . ?
C411 C412 H41G 109.5 . . ?
H41E C412 H41G 109.5 . . ?
H41F C412 H41G 109.5 . . ?
C414 C413 N57 115.1(3) . . ?
C414 C413 H41H 108.5 . . ?
N57 C413 H41H 108.5 . . ?
C414 C413 H41I 108.5 . . ?
N57 C413 H41I 108.5 . . ?
H41H C413 H41I 107.5 . . ?
C413 C414 C415 110.3(4) . . ?
C413 C414 H41J 109.6 . . ?
C415 C414 H41J 109.6 . . ?
C413 C414 H41K 109.6 . . ?
C415 C414 H41K 109.6 . . ?
H41J C414 H41K 108.1 . . ?
C414 C415 C416 108.3(5) . . ?
C414 C415 H41L 110.0 . . ?
C416 C415 H41L 110.0 . . ?
C414 C415 H41M 110.0 . . ?
C416 C415 H41M 110.0 . . ?
H41L C415 H41M 108.4 . . ?
C415 C416 H41N 109.5 . . ?
C415 C416 H41O 109.5 . . ?
H41N C416 H41O 109.5 . . ?
C415 C416 H41P 109.5 . . ?
H41N C416 H41P 109.5 . . ?
H41O C416 H41P 109.5 . . ?
C418 C417 N57 116.1(3) . . ?
C418 C417 H41Q 108.3 . . ?
N57 C417 H41Q 108.3 . . ?
C418 C417 H41R 108.3 . . ?
N57 C417 H41R 108.3 . . ?
H41Q C417 H41R 107.4 . . ?
C419 C418 C417 116.3(5) . . ?
C419 C418 H41S 108.2 . . ?
C417 C418 H41S 108.2 . . ?
C419 C418 H41T 108.2 . . ?
C417 C418 H41T 108.2 . . ?
H41S C418 H41T 107.4 . . ?
C418 C419 C420 120.6(8) . . ?
C418 C419 H41U 107.2 . . ?
C420 C419 H41U 107.2 . . ?
C418 C419 H41V 107.2 . . ?
C420 C419 H41V 107.2 . . ?
H41U C419 H41V 106.8 . . ?
C419 C420 H42A 109.5 . . ?
C419 C420 H42B 109.5 . . ?
H42A C420 H42B 109.5 . . ?
C419 C420 H42C 109.5 . . ?
H42A C420 H42C 109.5 . . ?
H42B C420 H42C 109.5 . . ?
C422 C421 N58 115.8(2) . . ?
C422 C421 H42D 108.3 . . ?
N58 C421 H42D 108.3 . . ?
C422 C421 H42E 108.3 . . ?
N58 C421 H42E 108.3 . . ?
H42D C421 H42E 107.4 . . ?
C421 C422 C423 110.3(2) . . ?
C421 C422 H42F 109.6 . . ?
C423 C422 H42F 109.6 . . ?
C421 C422 H42G 109.6 . . ?
C423 C422 H42G 109.6 . . ?
H42F C422 H42G 108.1 . . ?
C424 C423 C422 113.4(3) . . ?
C424 C423 H42H 108.9 . . ?
C422 C423 H42H 108.9 . . ?
C424 C423 H42I 108.9 . . ?
C422 C423 H42I 108.9 . . ?
H42H C423 H42I 107.7 . . ?
C423 C424 H42J 109.5 . . ?
C423 C424 H42K 109.5 . . ?
H42J C424 H42K 109.5 . . ?
C423 C424 H42L 109.5 . . ?
H42J C424 H42L 109.5 . . ?
H42K C424 H42L 109.5 . . ?
N58 C425 C426 115.8(3) . . ?
N58 C425 H42M 108.3 . . ?
C426 C425 H42M 108.3 . . ?
N58 C425 H42N 108.3 . . ?
C426 C425 H42N 108.3 . . ?
H42M C425 H42N 107.4 . . ?
C427 C426 C425 112.8(4) . . ?
C427 C426 H42O 109.0 . . ?
C425 C426 H42O 109.0 . . ?
C427 C426 H42P 109.0 . . ?
C425 C426 H42P 109.0 . . ?
H42O C426 H42P 107.8 . . ?
C426 C427 C428 116.6(5) . . ?
C426 C427 H42Q 108.1 . . ?
C428 C427 H42Q 108.1 . . ?
C426 C427 H42R 108.1 . . ?
C428 C427 H42R 108.1 . . ?
H42Q C427 H42R 107.3 . . ?
C427 C428 H42S 109.5 . . ?
C427 C428 H42T 109.5 . . ?
H42S C428 H42T 109.5 . . ?
C427 C428 H42U 109.5 . . ?
H42S C428 H42U 109.5 . . ?
H42T C428 H42U 109.5 . . ?
C430 C429 N58 115.8(2) . . ?
C430 C429 H42V 108.3 . . ?
N58 C429 H42V 108.3 . . ?
C430 C429 H42W 108.3 . . ?
N58 C429 H42W 108.3 . . ?
H42V C429 H42W 107.4 . . ?
C429 C430 C431 109.8(3) . . ?
C429 C430 H43B 109.7 . . ?
C431 C430 H43B 109.7 . . ?
C429 C430 H43C 109.7 . . ?
C431 C430 H43C 109.7 . . ?
H43B C430 H43C 108.2 . . ?
C432 C431 C430 113.9(3) . . ?
C432 C431 H43D 108.8 . . ?
C430 C431 H43D 108.8 . . ?
C432 C431 H43E 108.8 . . ?
C430 C431 H43E 108.8 . . ?
H43D C431 H43E 107.7 . . ?
C431 C432 H43F 109.5 . . ?
C431 C432 H43G 109.5 . . ?
H43F C432 H43G 109.5 . . ?
C431 C432 H43H 109.5 . . ?
H43F C432 H43H 109.5 . . ?
H43G C432 H43H 109.5 . . ?
C434 C433 N58 116.6(2) . . ?
C434 C433 H43I 108.2 . . ?
N58 C433 H43I 108.2 . . ?
C434 C433 H43J 108.2 . . ?
N58 C433 H43J 108.2 . . ?
H43I C433 H43J 107.3 . . ?
C433 C434 C435 110.0(3) . . ?
C433 C434 H43K 109.7 . . ?
C435 C434 H43K 109.7 . . ?
C433 C434 H43L 109.7 . . ?
C435 C434 H43L 109.7 . . ?
H43K C434 H43L 108.2 . . ?
C436 C435 C434 112.1(3) . . ?
C436 C435 H43M 109.2 . . ?
C434 C435 H43M 109.2 . . ?
C436 C435 H43N 109.2 . . ?
C434 C435 H43N 109.2 . . ?
H43M C435 H43N 107.9 . . ?
C435 C436 H43O 109.5 . . ?
C435 C436 H43P 109.5 . . ?
H43O C436 H43P 109.5 . . ?
C435 C436 H43Q 109.5 . . ?
H43O C436 H43Q 109.5 . . ?
H43P C436 H43Q 109.5 . . ?
N59 C437 C438 116.5(7) . . ?
N59 C437 C441 46.3(6) . . ?
C438 C437 C441 91.8(8) . . ?
N59 C437 H43R 108.2 . . ?
C438 C437 H43R 108.2 . . ?
C441 C437 H43R 153.8 . . ?
N59 C437 H43S 108.2 . . ?
C438 C437 H43S 108.2 . . ?
C441 C437 H43S 81.1 . . ?
H43R C437 H43S 107.3 . . ?
C439 C438 C437 107.2(8) . . ?
C438 C439 H43T 109.5 . . ?
C438 C439 H43U 109.5 . . ?
H43T C439 H43U 109.5 . . ?
C438 C439 H43V 109.5 . . ?
H43T C439 H43V 109.5 . . ?
H43U C439 H43V 109.5 . . ?
N59 C441 C442 133.6(17) . . ?
N59 C441 C437 47.0(8) . . ?
C442 C441 C437 119.1(14) . . ?
N59 C441 H44B 103.8 . . ?
C442 C441 H44B 103.8 . . ?
C437 C441 H44B 137.0 . . ?
N59 C441 H44C 103.8 . . ?
C442 C441 H44C 103.8 . . ?
C437 C441 H44C 64.4 . . ?
H44B C441 H44C 105.4 . . ?
C443 C442 C441 136.0(15) . . ?
C443 C442 H44D 103.2 . . ?
C441 C442 H44D 103.2 . . ?
C443 C442 H44E 103.2 . . ?
C441 C442 H44E 103.2 . . ?
H44D C442 H44E 105.1 . . ?
C442 C443 H44F 109.5 . . ?
C442 C443 H44G 109.5 . . ?
H44F C443 H44G 109.5 . . ?
C442 C443 H44H 109.5 . . ?
H44F C443 H44H 109.5 . . ?
H44G C443 H44H 109.5 . . ?
C446 C445 N59 131.3(7) . . ?
C446 C445 H44I 104.4 . . ?
N59 C445 H44I 104.4 . . ?
C446 C445 H44J 104.4 . . ?
N59 C445 H44J 104.4 . . ?
H44I C445 H44J 105.6 . . ?
C447 C446 C445 119.2(8) . . ?
C447 C446 H44K 107.5 . . ?
C445 C446 H44K 107.5 . . ?
C447 C446 H44L 107.5 . . ?
C445 C446 H44L 107.5 . . ?
H44K C446 H44L 107.0 . . ?
C446 C447 H44M 109.5 . . ?
C446 C447 H44N 109.5 . . ?
H44M C447 H44N 109.5 . . ?
C446 C447 H44O 109.5 . . ?
H44M C447 H44O 109.5 . . ?
H44N C447 H44O 109.5 . . ?
N60 C453 C454 118.2(3) . . ?
N60 C453 H45A 107.8 . . ?
C454 C453 H45A 107.8 . . ?
N60 C453 H45B 107.8 . . ?
C454 C453 H45B 107.8 . . ?
H45A C453 H45B 107.1 . . ?
C453 C454 C455 112.8(4) . . ?
C453 C454 H45C 109.0 . . ?
C455 C454 H45C 109.0 . . ?
C453 C454 H45D 109.0 . . ?
C455 C454 H45D 109.0 . . ?
H45C C454 H45D 107.8 . . ?
C454 C455 C456 111.3(4) . . ?
C454 C455 H45E 109.4 . . ?
C456 C455 H45E 109.4 . . ?
C454 C455 H45F 109.4 . . ?
C456 C455 H45F 109.4 . . ?
H45E C455 H45F 108.0 . . ?
C455 C456 H45G 109.5 . . ?
C455 C456 H45H 109.5 . . ?
H45G C456 H45H 109.5 . . ?
C455 C456 H45I 109.5 . . ?
H45G C456 H45I 109.5 . . ?
H45H C456 H45I 109.5 . . ?
C458 C457 N60 124.1(5) . . ?
C458 C457 H45J 106.3 . . ?
N60 C457 H45J 106.3 . . ?
C458 C457 H45K 106.3 . . ?
N60 C457 H45K 106.3 . . ?
H45J C457 H45K 106.4 . . ?
C457 C458 C459 119.7(5) . . ?
C457 C458 H45L 107.4 . . ?
C459 C458 H45L 107.4 . . ?
C457 C458 H45M 107.4 . . ?
C459 C458 H45M 107.4 . . ?
H45L C458 H45M 106.9 . . ?
C460 C459 C458 113.2(6) . . ?
C460 C459 H45N 108.9 . . ?
C458 C459 H45N 108.9 . . ?
C460 C459 H45O 108.9 . . ?
C458 C459 H45O 108.9 . . ?
H45N C459 H45O 107.7 . . ?
C459 C460 H46B 109.5 . . ?
C459 C460 H46C 109.5 . . ?
H46B C460 H46C 109.5 . . ?
C459 C460 H46D 109.5 . . ?
H46B C460 H46D 109.5 . . ?
H46C C460 H46D 109.5 . . ?
C462 C461 N60 117.0(4) . . ?
C462 C461 H46E 108.0 . . ?
N60 C461 H46E 108.0 . . ?
C462 C461 H46F 108.0 . . ?
N60 C461 H46F 108.0 . . ?
H46E C461 H46F 107.3 . . ?
C463 C462 C461 112.9(6) . . ?
C463 C462 H46G 109.0 . . ?
C461 C462 H46G 109.0 . . ?
C463 C462 H46H 109.0 . . ?
C461 C462 H46H 109.0 . . ?
H46G C462 H46H 107.8 . . ?
C462 C463 C464 123.1(8) . . ?
C462 C463 H46I 106.6 . . ?
C464 C463 H46I 106.6 . . ?
C462 C463 H46J 106.6 . . ?
C464 C463 H46J 106.6 . . ?
H46I C463 H46J 106.5 . . ?
C463 C464 H46K 109.5 . . ?
C463 C464 H46L 109.5 . . ?
H46K C464 H46L 109.5 . . ?
C463 C464 H46M 109.5 . . ?
H46K C464 H46M 109.5 . . ?
H46L C464 H46M 109.5 . . ?
N60 C465 C466 115.6(4) . . ?
N60 C465 H46N 108.4 . . ?
C466 C465 H46N 108.4 . . ?
N60 C465 H46O 108.4 . . ?
C466 C465 H46O 108.4 . . ?
H46N C465 H46O 107.4 . . ?
C465 C466 C467 108.7(4) . . ?
C465 C466 H46P 109.9 . . ?
C467 C466 H46P 109.9 . . ?
C465 C466 H46Q 109.9 . . ?
C467 C466 H46Q 109.9 . . ?
H46P C466 H46Q 108.3 . . ?
C468 C467 C466 115.0(6) . . ?
C468 C467 H46R 108.5 . . ?
C466 C467 H46R 108.5 . . ?
C468 C467 H46S 108.5 . . ?
C466 C467 H46S 108.5 . . ?
H46R C467 H46S 107.5 . . ?
C467 C468 H46T 109.5 . . ?
C467 C468 H46U 109.5 . . ?
H46T C468 H46U 109.5 . . ?
C467 C468 H46V 109.5 . . ?
H46T C468 H46V 109.5 . . ?
H46U C468 H46V 109.5 . . ?
O43 C469 C470 139.8(6) . . ?
O43 C469 C471 103.8(6) . . ?
C470 C469 C471 116.2(5) . . ?
C469 C470 H47E 109.5 . . ?
C469 C470 H47F 109.5 . . ?
H47E C470 H47F 109.5 . . ?
C469 C470 H47G 109.5 . . ?
H47E C470 H47G 109.5 . . ?
H47F C470 H47G 109.5 . . ?
C469 C471 H47H 109.5 . . ?
C469 C471 H47I 109.5 . . ?
H47H C471 H47I 109.5 . . ?
C469 C471 H47J 109.5 . . ?
H47H C471 H47J 109.5 . . ?
H47I C471 H47J 109.5 . . ?
N59 C472 H47B 109.5 . . ?
N59 C472 H47C 109.5 . . ?
H47B C472 H47C 109.5 . . ?
N59 C472 H47D 109.5 . . ?
H47B C472 H47D 109.5 . . ?
H47C C472 H47D 109.5 . . ?
C13 N1 C10 125.1(2) . . ?
C13 N1 H1A 117.5 . . ?
C10 N1 H1A 117.5 . . ?
C13 N2 C14 125.6(2) . . ?
C13 N2 H2 117.2 . . ?
C14 N2 H2 117.2 . . ?
C20 N3 C19 125.3(2) . . ?
C20 N3 H3A 117.4 . . ?
C19 N3 H3A 117.4 . . ?
C20 N4 C21 124.5(3) . . ?
C20 N4 H4 117.7 . . ?
C21 N4 H4 117.7 . . ?
C34 N5 C31 126.5(2) . . ?
C34 N5 H5A 116.7 . . ?
C31 N5 H5A 116.7 . . ?
C34 N6 C35 126.7(2) . . ?
C34 N6 H6 116.6 . . ?
C35 N6 H6 116.6 . . ?
C41 N7 C40 125.3(2) . . ?
C41 N7 H7 117.4 . . ?
C40 N7 H7 117.4 . . ?
C41 N8 C42 120.9(2) . . ?
C41 N8 H8A 119.6 . . ?
C42 N8 H8A 119.6 . . ?
C55 N9 C52 125.4(2) . . ?
C55 N9 H9A 117.3 . . ?
C52 N9 H9A 117.3 . . ?
C55 N10 C56 128.0(2) . . ?
C55 N10 H10 116.0 . . ?
C56 N10 H10 116.0 . . ?
C62 N11 C61 124.3(2) . . ?
C62 N11 H11A 117.9 . . ?
C61 N11 H11A 117.9 . . ?
C62 N12 C63 126.5(2) . . ?
C62 N12 H12A 116.7 . . ?
C63 N12 H12A 116.7 . . ?
C124 N13 C121 126.5(2) . . ?
C124 N13 H13 116.7 . . ?
C121 N13 H13 116.7 . . ?
C124 N14 C125 126.5(2) . . ?
C124 N14 H14 116.7 . . ?
C125 N14 H14 116.7 . . ?
C131 N15 C130 125.9(2) . . ?
C131 N15 H15A 117.0 . . ?
C130 N15 H15A 117.0 . . ?
C131 N16 C132 125.3(2) . . ?
C131 N16 H16A 117.3 . . ?
C132 N16 H16A 117.3 . . ?
C100 N17 C103 123.9(2) . . ?
C100 N17 H17A 118.1 . . ?
C103 N17 H17A 118.1 . . ?
C103 N18 C104 127.7(2) . . ?
C103 N18 H18A 116.1 . . ?
C104 N18 H18A 116.1 . . ?
C110 N19 C109 124.7(3) . . ?
C110 N19 H19 117.6 . . ?
C109 N19 H19 117.6 . . ?
C110 N20 C111 125.3(3) . . ?
C110 N20 H20 117.3 . . ?
C111 N20 H20 117.3 . . ?
C82 N21 C79 125.3(2) . . ?
C82 N21 H21 117.3 . . ?
C79 N21 H21 117.3 . . ?
C82 N22 C83 125.8(2) . . ?
C82 N22 H22A 117.1 . . ?
C83 N22 H22A 117.1 . . ?
C89 N23 C88 126.2(2) . . ?
C89 N23 H23A 116.9 . . ?
C88 N23 H23A 116.9 . . ?
C89 N24 C90 124.1(2) . . ?
C89 N24 H24 117.9 . . ?
C90 N24 H24 117.9 . . ?
C172 N25 C169 126.0(2) . . ?
C172 N25 H25A 117.0 . . ?
C169 N25 H25A 117.0 . . ?
C172 N26 C173 127.3(2) . . ?
C172 N26 H26A 116.4 . . ?
C173 N26 H26A 116.4 . . ?
C179 N27 C178 124.9(2) . . ?
C179 N27 H27 117.6 . . ?
C178 N27 H27 117.6 . . ?
C179 N28 C180 124.7(2) . . ?
C179 N28 H28 117.7 . . ?
C180 N28 H28 117.7 . . ?
C193 N29 C190 122.85(19) . . ?
C193 N29 H29A 118.6 . . ?
C190 N29 H29A 118.6 . . ?
C193 N30 C194 125.2(2) . . ?
C193 N30 H30A 117.4 . . ?
C194 N30 H30A 117.4 . . ?
C200 N31 C199 126.1(2) . . ?
C200 N31 H31 117.0 . . ?
C199 N31 H31 117.0 . . ?
C200 N32 C201 129.4(2) . . ?
C200 N32 H32A 115.3 . . ?
C201 N32 H32A 115.3 . . ?
C151 N33 C148 123.8(2) . . ?
C151 N33 H33A 118.1 . . ?
C148 N33 H33A 118.1 . . ?
C152 N34 C151 125.9(2) . . ?
C152 N34 H34 117.1 . . ?
C151 N34 H34 117.1 . . ?
C158 N35 C157 126.2(2) . . ?
C158 N35 H35 116.9 . . ?
C157 N35 H35 116.9 . . ?
C158 N36 C159 125.2(2) . . ?
C158 N36 H36A 117.4 . . ?
C159 N36 H36A 117.4 . . ?
C241 N37 C238 122.6(2) . . ?
C241 N37 H37A 118.7 . . ?
C238 N37 H37A 118.7 . . ?
C241 N38 C242 124.5(2) . . ?
C241 N38 H38A 117.7 . . ?
C242 N38 H38A 117.7 . . ?
C248 N39 C247 126.5(2) . . ?
C248 N39 H39A 116.8 . . ?
C247 N39 H39A 116.8 . . ?
C248 N40 C249 128.2(3) . . ?
C248 N40 H40 115.9 . . ?
C249 N40 H40 115.9 . . ?
C262 N41 C259 125.2(2) . . ?
C262 N41 H41 117.4 . . ?
C259 N41 H41 117.4 . . ?
C262 N42 C263 127.2(2) . . ?
C262 N42 H42 116.4 . . ?
C263 N42 H42 116.4 . . ?
C269 N43 C268 125.2(2) . . ?
C269 N43 H43A 117.4 . . ?
C268 N43 H43A 117.4 . . ?
C269 N44 C270 128.0(3) . . ?
C269 N44 H44A 116.0 . . ?
C270 N44 H44A 116.0 . . ?
C220 N45 C217 125.4(2) . . ?
C220 N45 H45 117.3 . . ?
C217 N45 H45 117.3 . . ?
C220 N46 C221 128.2(2) . . ?
C220 N46 H46A 115.9 . . ?
C221 N46 H46A 115.9 . . ?
C227 N47 C226 122.5(3) . . ?
C227 N47 H47A 118.8 . . ?
C226 N47 H47A 118.8 . . ?
C227 N48 C228 125.3(4) . . ?
C227 N48 H48 117.3 . . ?
C228 N48 H48 117.3 . . ?
C281 N49 C285 112.1(3) . . ?
C281 N49 C277 112.1(3) . . ?
C285 N49 C277 107.5(3) . . ?
C281 N49 C289 105.2(3) . . ?
C285 N49 C289 109.6(3) . . ?
C277 N49 C289 110.4(3) . . ?
C293 N50 C297 111.7(3) . . ?
C293 N50 C301 106.2(3) . . ?
C297 N50 C301 108.2(3) . . ?
C293 N50 C305 110.1(3) . . ?
C297 N50 C305 110.7(3) . . ?
C301 N50 C305 109.8(3) . . ?
C317 N51 C321 110.9(4) . . ?
C317 N51 C309 107.3(3) . . ?
C321 N51 C309 110.2(3) . . ?
C317 N51 C313 110.5(3) . . ?
C321 N51 C313 110.4(3) . . ?
C309 N51 C313 107.5(3) . . ?
C325 N52 C337 108.2(3) . . ?
C325 N52 C333 108.9(3) . . ?
C337 N52 C333 110.8(4) . . ?
C325 N52 C329 109.8(3) . . ?
C337 N52 C329 109.1(3) . . ?
C333 N52 C329 110.0(3) . . ?
C349 N53 C341 107.4(3) . . ?
C349 N53 C345 111.7(3) . . ?
C341 N53 C345 110.7(3) . . ?
C349 N53 C353 109.9(3) . . ?
C341 N53 C353 111.0(3) . . ?
C345 N53 C353 106.2(2) . . ?
C357 N54 C361 111.9(2) . . ?
C357 N54 C369 108.4(2) . . ?
C361 N54 C369 108.6(2) . . ?
C357 N54 C365 108.4(2) . . ?
C361 N54 C365 108.6(2) . . ?
C369 N54 C365 111.0(2) . . ?
C385 N55 C381 111.2(6) . . ?
C385 N55 C373 112.6(6) . . ?
C381 N55 C373 112.5(5) . . ?
C385 N55 C377 104.5(6) . . ?
C381 N55 C377 108.9(5) . . ?
C373 N55 C377 106.6(5) . . ?
C397 N56 C393 110.9(2) . . ?
C397 N56 C401 112.1(2) . . ?
C393 N56 C401 105.8(2) . . ?
C397 N56 C389 105.9(2) . . ?
C393 N56 C389 111.6(2) . . ?
C401 N56 C389 110.6(2) . . ?
C405 N57 C409 111.3(3) . . ?
C405 N57 C413 107.1(3) . . ?
C409 N57 C413 111.2(3) . . ?
C405 N57 C417 111.0(4) . . ?
C409 N57 C417 107.2(3) . . ?
C413 N57 C417 108.9(3) . . ?
C425 N58 C433 107.1(2) . . ?
C425 N58 C429 111.5(2) . . ?
C433 N58 C429 111.2(2) . . ?
C425 N58 C421 111.3(2) . . ?
C433 N58 C421 111.0(2) . . ?
C429 N58 C421 104.8(2) . . ?
C441 N59 C437 86.7(10) . . ?
C441 N59 C445 120.3(11) . . ?
C437 N59 C445 106.6(8) . . ?
C441 N59 C472 115.3(13) . . ?
C437 N59 C472 109.8(8) . . ?
C445 N59 C472 113.7(9) . . ?
C465 N60 C453 111.7(3) . . ?
C465 N60 C461 111.3(3) . . ?
C453 N60 C461 106.7(3) . . ?
C465 N60 C457 108.6(3) . . ?
C453 N60 C457 111.6(3) . . ?
C461 N60 C457 106.8(3) . . ?
O27 P1 O26 109.22(10) . . ?
O27 P1 O28 109.55(10) . . ?
O26 P1 O28 109.71(10) . . ?
O27 P1 O25 109.83(10) . . ?
O26 P1 O25 109.20(10) . . ?
O28 P1 O25 109.31(10) . . ?
O30 P2 O31 109.11(9) . . ?
O30 P2 O32 109.55(9) . . ?
O31 P2 O32 109.55(9) . . ?
O30 P2 O29 108.84(9) . . ?
O31 P2 O29 110.04(9) . . ?
O32 P2 O29 109.74(9) . . ?
O35 P3 O34 109.84(10) . . ?
O35 P3 O33 109.73(10) . . ?
O34 P3 O33 109.86(10) . . ?
O35 P3 O36 108.57(10) . . ?
O34 P3 O36 109.49(9) . . ?
O33 P3 O36 109.33(9) . . ?
O40 P4 O37 109.84(10) . . ?
O40 P4 O38 109.60(10) . . ?
O37 P4 O38 109.34(10) . . ?
O40 P4 O39 110.22(10) . . ?
O37 P4 O39 108.71(10) . . ?
O38 P4 O39 109.11(10) . . ?

loop_
_geom_bond_atom_site_label_1
_geom_bond_atom_site_label_2
_geom_bond_distance
_geom_bond_site_symmetry_2
_geom_bond_publ_flag
C1 C6 1.386(4) . ?
C1 C2 1.396(4) . ?
C1 H1 0.9500 . ?
C2 C3 1.401(4) . ?
C2 C49 1.478(4) . ?
C3 C4 1.385(4) . ?
C3 H3 0.9500 . ?
C4 C5 1.388(4) . ?
C4 C28 1.496(4) . ?
C5 C6 1.430(4) . ?
C5 H5 0.9500 . ?
C6 C7 1.467(4) . ?
C7 C12 1.379(4) . ?
C7 C8 1.417(4) . ?
C8 C9 1.370(4) . ?
C8 H8 0.9500 . ?
C9 C10 1.408(4) . ?
C9 H9 0.9500 . ?
C10 C11 1.394(4) . ?
C10 N1 1.410(3) . ?
C11 C12 1.359(4) . ?
C11 H11 0.9500 . ?
C12 H12 0.9500 . ?
C13 O1 1.231(3) . ?
C13 N2 1.366(3) . ?
C13 N1 1.376(3) . ?
C14 C15 1.386(4) . ?
C14 C19 1.414(4) . ?
C14 N2 1.426(3) . ?
C15 C16 1.400(5) . ?
C15 H15 0.9500 . ?
C16 C17 1.338(5) . ?
C16 H16 0.9500 . ?
C17 C18 1.391(5) . ?
C17 H17 0.9500 . ?
C18 C19 1.400(4) . ?
C18 H18 0.9500 . ?
C19 N3 1.378(4) . ?
C20 O2 1.225(4) . ?
C20 N3 1.359(4) . ?
C20 N4 1.371(4) . ?
C21 C22 1.354(5) . ?
C21 N4 1.392(4) . ?
C21 C26 1.392(5) . ?
C22 C23 1.363(5) . ?
C22 H22 0.9500 . ?
C23 C24 1.377(6) . ?
C23 H23 0.9500 . ?
C24 C25 1.355(7) . ?
C24 C27 1.495(6) . ?
C25 C26 1.411(6) . ?
C25 H25 0.9500 . ?
C26 H26 0.9500 . ?
C27 H27A 0.9800 . ?
C27 H27B 0.9800 . ?
C27 H27C 0.9800 . ?
C28 C29 1.388(4) . ?
C28 C33 1.405(4) . ?
C29 C30 1.394(4) . ?
C29 H29 0.9500 . ?
C30 C31 1.394(4) . ?
C30 H30 0.9500 . ?
C31 C32 1.386(4) . ?
C31 N5 1.411(3) . ?
C32 C33 1.384(4) . ?
C32 H32 0.9500 . ?
C33 H33 0.9500 . ?
C34 O3 1.230(3) . ?
C34 N5 1.371(3) . ?
C34 N6 1.375(3) . ?
C35 C36 1.401(4) . ?
C35 N6 1.405(3) . ?
C35 C40 1.407(4) . ?
C36 C37 1.407(4) . ?
C36 H36 0.9500 . ?
C37 C38 1.372(5) . ?
C37 H37 0.9500 . ?
C38 C39 1.388(4) . ?
C38 H38 0.9500 . ?
C39 C40 1.389(4) . ?
C39 H39 0.9500 . ?
C40 N7 1.413(3) . ?
C41 O4 1.240(4) . ?
C41 N7 1.364(4) . ?
C41 N8 1.367(4) . ?
C42 C47 1.374(6) . ?
C42 C43 1.401(5) . ?
C42 N8 1.417(4) . ?
C43 C44 1.411(6) . ?
C43 H43 0.9500 . ?
C44 C45 1.347(7) . ?
C44 H44 0.9500 . ?
C45 C46 1.405(7) . ?
C45 C48 1.543(8) . ?
C46 C47 1.414(7) . ?
C46 H46 0.9500 . ?
C47 H47 0.9500 . ?
C48 H48A 0.9800 . ?
C48 H48B 0.9800 . ?
C48 H48C 0.9800 . ?
C49 C50 1.381(4) . ?
C49 C54 1.409(4) . ?
C50 C51 1.383(4) . ?
C50 H50 0.9500 . ?
C51 C52 1.382(4) . ?
C51 H51 0.9500 . ?
C52 C53 1.391(3) . ?
C52 N9 1.404(3) . ?
C53 C54 1.377(4) . ?
C53 H53 0.9500 . ?
C54 H54 0.9500 . ?
C55 O5 1.236(3) . ?
C55 N9 1.362(3) . ?
C55 N10 1.367(3) . ?
C56 C61 1.384(4) . ?
C56 N10 1.392(3) . ?
C56 C57 1.408(4) . ?
C57 C58 1.357(4) . ?
C57 H57 0.9500 . ?
C58 C59 1.360(5) . ?
C58 H58 0.9500 . ?
C59 C60 1.380(5) . ?
C59 H59 0.9500 . ?
C60 C61 1.383(4) . ?
C60 H60 0.9500 . ?
C61 N11 1.422(4) . ?
C62 O6 1.246(4) . ?
C62 N11 1.367(4) . ?
C62 N12 1.373(4) . ?
C63 C64 1.378(4) . ?
C63 N12 1.394(3) . ?
C63 C68 1.406(4) . ?
C64 C65 1.385(4) . ?
C64 H64 0.9500 . ?
C65 C66 1.385(4) . ?
C65 H65 0.9500 . ?
C66 C67 1.410(5) . ?
C66 C69 1.486(5) . ?
C67 C68 1.354(5) . ?
C67 H67 0.9500 . ?
C68 H68 0.9500 . ?
C69 H69A 0.9800 . ?
C69 H69B 0.9800 . ?
C69 H69C 0.9800 . ?
C70 C71 1.397(3) . ?
C70 C75 1.402(4) . ?
C70 C76 1.489(3) . ?
C71 C72 1.392(3) . ?
C71 H71 0.9500 . ?
C72 C73 1.403(3) . ?
C72 C118 1.488(3) . ?
C73 C74 1.394(3) . ?
C73 H73 0.9500 . ?
C74 C75 1.408(3) . ?
C74 C97 1.492(3) . ?
C75 H75 0.9500 . ?
C76 C77 1.389(4) . ?
C76 C81 1.401(4) . ?
C77 C78 1.384(4) . ?
C77 H77 0.9500 . ?
C78 C79 1.387(4) . ?
C78 H78 0.9500 . ?
C79 C80 1.381(4) . ?
C79 N21 1.410(3) . ?
C80 C81 1.384(4) . ?
C80 H80 0.9500 . ?
C81 H81 0.9500 . ?
C82 O11 1.232(3) . ?
C82 N22 1.373(3) . ?
C82 N21 1.382(3) . ?
C83 C88 1.388(4) . ?
C83 C84 1.411(5) . ?
C83 N22 1.425(4) . ?
C84 C85 1.393(5) . ?
C84 H84 0.9500 . ?
C85 C86 1.370(6) . ?
C85 H85 0.9500 . ?
C86 C87 1.379(5) . ?
C86 H86 0.9500 . ?
C87 C88 1.415(4) . ?
C87 H87 0.9500 . ?
C88 N23 1.417(4) . ?
C89 O12 1.240(3) . ?
C89 N24 1.363(4) . ?
C89 N23 1.380(4) . ?
C90 C91 1.372(5) . ?
C90 C95 1.384(5) . ?
C90 N24 1.413(4) . ?
C91 C92 1.378(5) . ?
C91 H91 0.9500 . ?
C92 C93 1.433(6) . ?
C92 H92 0.9500 . ?
C93 C94 1.401(5) . ?
C93 C96 1.482(6) . ?
C94 C95 1.374(6) . ?
C94 H94 0.9500 . ?
C95 H95 0.9500 . ?
C96 H96A 0.9800 . ?
C96 H96B 0.9800 . ?
C96 H96C 0.9800 . ?
C97 C102 1.382(4) . ?
C97 C98 1.390(4) . ?
C98 C99 1.383(4) . ?
C98 H98 0.9500 . ?
C99 C100 1.390(4) . ?
C99 H99 0.9500 . ?
C100 N17 1.390(3) . ?
C100 C101 1.395(4) . ?
C101 C102 1.396(4) . ?
C101 H101 0.9500 . ?
C102 H102 0.9500 . ?
C103 O9 1.237(4) . ?
C103 N18 1.353(4) . ?
C103 N17 1.392(4) . ?
C104 C105 1.393(4) . ?
C104 C109 1.398(4) . ?
C104 N18 1.404(4) . ?
C105 C106 1.377(5) . ?
C105 H105 0.9500 . ?
C106 C107 1.351(5) . ?
C106 H106 0.9500 . ?
C107 C108 1.401(5) . ?
C107 H107 0.9500 . ?
C108 C109 1.390(5) . ?
C108 H108 0.9500 . ?
C109 N19 1.423(4) . ?
C110 O10 1.245(4) . ?
C110 N19 1.347(4) . ?
C110 N20 1.364(4) . ?
C111 C112 1.351(5) . ?
C111 C116 1.361(5) . ?
C111 N20 1.383(4) . ?
C112 C113 1.382(7) . ?
C112 H112 0.9500 . ?
C113 C114 1.360(6) . ?
C113 H113 0.9500 . ?
C114 C115 1.340(5) . ?
C114 C117 1.509(5) . ?
C115 C116 1.367(5) . ?
C115 H115 0.9500 . ?
C116 H116 0.9500 . ?
C117 H11B 0.9800 . ?
C117 H11C 0.9800 . ?
C117 H11D 0.9800 . ?
C118 C119 1.377(4) . ?
C118 C123 1.394(4) . ?
C119 C120 1.395(4) . ?
C119 H119 0.9500 . ?
C120 C121 1.398(4) . ?
C120 H120 0.9500 . ?
C121 C122 1.382(4) . ?
C121 N13 1.392(3) . ?
C122 C123 1.389(4) . ?
C122 H122 0.9500 . ?
C123 H123 0.9500 . ?
C124 O7 1.219(4) . ?
C124 N14 1.372(4) . ?
C124 N13 1.381(3) . ?
C125 C126 1.390(4) . ?
C125 N14 1.410(3) . ?
C125 C130 1.410(4) . ?
C126 C127 1.394(4) . ?
C126 H126 0.9500 . ?
C127 C128 1.374(4) . ?
C127 H127 0.9500 . ?
C128 C129 1.373(4) . ?
C128 H128 0.9500 . ?
C129 C130 1.399(3) . ?
C129 H129 0.9500 . ?
C130 N15 1.415(3) . ?
C131 O8 1.227(3) . ?
C131 N15 1.372(3) . ?
C131 N16 1.372(3) . ?
C132 C133 1.376(4) . ?
C132 N16 1.401(3) . ?
C132 C137 1.404(4) . ?
C133 C134 1.414(5) . ?
C133 H133 0.9500 . ?
C134 C135 1.364(5) . ?
C134 H134 0.9500 . ?
C135 C136 1.369(5) . ?
C135 C138 1.507(5) . ?
C136 C137 1.385(5) . ?
C136 H136 0.9500 . ?
C137 H137 0.9500 . ?
C138 H13A 0.9800 . ?
C138 H13B 0.9800 . ?
C138 H13C 0.9800 . ?
C139 C140 1.372(4) . ?
C139 C144 1.411(4) . ?
C139 H139 0.9500 . ?
C140 C141 1.403(4) . ?
C140 C145 1.484(4) . ?
C141 C142 1.400(4) . ?
C141 H141 0.9500 . ?
C142 C143 1.375(4) . ?
C142 C187 1.488(4) . ?
C143 C144 1.392(4) . ?
C143 H143 0.9500 . ?
C144 C166 1.497(4) . ?
C145 C146 1.385(4) . ?
C145 C150 1.389(4) . ?
C146 C147 1.403(4) . ?
C146 H146 0.9500 . ?
C147 C148 1.377(3) . ?
C147 H147 0.9500 . ?
C148 C149 1.368(4) . ?
C148 N33 1.419(3) . ?
C149 C150 1.395(4) . ?
C149 H149 0.9500 . ?
C150 H150 0.9500 . ?
C151 O17 1.220(3) . ?
C151 N33 1.362(3) . ?
C151 N34 1.406(3) . ?
C152 C153 1.396(3) . ?
C152 N34 1.397(3) . ?
C152 C157 1.418(4) . ?
C153 C154 1.384(4) . ?
C153 H153 0.9500 . ?
C154 C155 1.384(5) . ?
C154 H154 0.9500 . ?
C155 C156 1.367(4) . ?
C155 H155 0.9500 . ?
C156 C157 1.389(4) . ?
C156 H156 0.9500 . ?
C157 N35 1.398(3) . ?
C158 O18 1.239(3) . ?
C158 N36 1.349(3) . ?
C158 N35 1.388(3) . ?
C159 C160 1.372(5) . ?
C159 N36 1.402(4) . ?
C159 C164 1.408(4) . ?
C160 C161 1.402(5) . ?
C160 H160 0.9500 . ?
C161 C162 1.365(5) . ?
C161 H161 0.9500 . ?
C162 C163 1.382(5) . ?
C162 C165 1.515(5) . ?
C163 C164 1.389(5) . ?
C163 H163 0.9500 . ?
C164 H164 0.9500 . ?
C165 H16B 0.9800 . ?
C165 H16C 0.9800 . ?
C165 H16D 0.9800 . ?
C166 C171 1.384(4) . ?
C166 C167 1.395(4) . ?
C167 C168 1.373(4) . ?
C167 H167 0.9500 . ?
C168 C169 1.414(3) . ?
C168 H168 0.9500 . ?
C169 N25 1.391(3) . ?
C169 C170 1.396(3) . ?
C170 C171 1.382(3) . ?
C170 H170 0.9500 . ?
C171 H171 0.9500 . ?
C172 O13 1.235(3) . ?
C172 N25 1.362(3) . ?
C172 N26 1.368(3) . ?
C173 C178 1.385(4) . ?
C173 C174 1.395(4) . ?
C173 N26 1.404(3) . ?
C174 C175 1.376(4) . ?
C174 H174 0.9500 . ?
C175 C176 1.343(4) . ?
C175 H175 0.9500 . ?
C176 C177 1.393(5) . ?
C176 H176 0.9500 . ?
C177 C178 1.400(4) . ?
C177 H177 0.9500 . ?
C178 N27 1.407(3) . ?
C179 O14 1.233(3) . ?
C179 N27 1.353(3) . ?
C179 N28 1.389(3) . ?
C180 C185 1.377(4) . ?
C180 C181 1.395(4) . ?
C180 N28 1.396(3) . ?
C181 C182 1.382(4) . ?
C181 H181 0.9500 . ?
C182 C183 1.382(4) . ?
C182 H182 0.9500 . ?
C183 C184 1.385(4) . ?
C183 C186 1.514(4) . ?
C184 C185 1.387(4) . ?
C184 H184 0.9500 . ?
C185 H185 0.9500 . ?
C186 H18B 0.9800 . ?
C186 H18C 0.9800 . ?
C186 H18D 0.9800 . ?
C187 C188 1.388(4) . ?
C187 C192 1.402(4) . ?
C188 C189 1.388(4) . ?
C188 H188 0.9500 . ?
C189 C190 1.396(4) . ?
C189 H189 0.9500 . ?
C190 C191 1.388(3) . ?
C190 N29 1.406(3) . ?
C191 C192 1.387(4) . ?
C191 H191 0.9500 . ?
C192 H192 0.9500 . ?
C193 O15 1.218(3) . ?
C193 N29 1.367(3) . ?
C193 N30 1.376(3) . ?
C194 C195 1.386(4) . ?
C194 C199 1.407(4) . ?
C194 N30 1.424(3) . ?
C195 C196 1.372(5) . ?
C195 H195 0.9500 . ?
C196 C197 1.385(5) . ?
C196 H196 0.9500 . ?
C197 C198 1.367(5) . ?
C197 H197 0.9500 . ?
C198 C199 1.403(4) . ?
C198 H198 0.9500 . ?
C199 N31 1.416(4) . ?
C200 O16 1.249(3) . ?
C200 N31 1.344(4) . ?
C200 N32 1.357(4) . ?
C201 C206 1.367(5) . ?
C201 N32 1.401(4) . ?
C201 C202 1.403(5) . ?
C202 C203 1.386(7) . ?
C202 H202 0.9500 . ?
C203 C204 1.422(8) . ?
C203 H203 0.9500 . ?
C204 C205 1.366(7) . ?
C204 C207 1.473(9) . ?
C205 C206 1.369(6) . ?
C205 H205 0.9500 . ?
C206 H206 0.9500 . ?
C207 H20A 0.9800 . ?
C207 H20B 0.9800 . ?
C207 H20C 0.9800 . ?
C208 C213 1.380(4) . ?
C208 C209 1.390(4) . ?
C208 H208 0.9500 . ?
C209 C210 1.397(4) . ?
C209 C256 1.510(4) . ?
C210 C211 1.397(4) . ?
C210 H210 0.9500 . ?
C211 C212 1.414(4) . ?
C211 C235 1.472(4) . ?
C212 C213 1.382(4) . ?
C212 H212 0.9500 . ?
C213 C214 1.503(4) . ?
C214 C215 1.394(4) . ?
C214 C219 1.400(4) . ?
C215 C216 1.384(4) . ?
C215 H215 0.9500 . ?
C216 C217 1.396(4) . ?
C216 H216 0.9500 . ?
C217 C218 1.395(4) . ?
C217 N45 1.408(3) . ?
C218 C219 1.367(4) . ?
C218 H218 0.9500 . ?
C219 H219 0.9500 . ?
C220 O21 1.246(3) . ?
C220 N46 1.356(4) . ?
C220 N45 1.364(3) . ?
C221 C222 1.385(5) . ?
C221 C226 1.394(5) . ?
C221 N46 1.402(4) . ?
C222 C223 1.399(5) . ?
C222 H222 0.9500 . ?
C223 C224 1.324(6) . ?
C223 H223 0.9500 . ?
C224 C225 1.421(6) . ?
C224 H224 0.9500 . ?
C225 C226 1.374(5) . ?
C225 H225 0.9500 . ?
C226 N47 1.406(4) . ?
C227 O22 1.219(7) . ?
C227 N47 1.354(5) . ?
C227 N48 1.376(7) . ?
C228 C233 1.336(7) . ?
C228 C229 1.387(9) . ?
C228 N48 1.395(5) . ?
C229 C230 1.370(11) . ?
C229 H229 0.9500 . ?
C230 C231 1.360(12) . ?
C230 H230 0.9500 . ?
C231 C232 1.387(9) . ?
C231 C234 1.503(9) . ?
C232 C233 1.359(7) . ?
C232 H232 0.9500 . ?
C233 H233 0.9500 . ?
C234 H23B 0.9800 . ?
C234 H23C 0.9800 . ?
C234 H23D 0.9800 . ?
C235 C236 1.377(4) . ?
C235 C240 1.410(4) . ?
C236 C237 1.389(4) . ?
C236 H236 0.9500 . ?
C237 C238 1.385(4) . ?
C237 H237 0.9500 . ?
C238 N37 1.407(3) . ?
C238 C239 1.411(3) . ?
C239 C240 1.396(4) . ?
C239 H239 0.9500 . ?
C240 H240 0.9500 . ?
C241 O19 1.228(3) . ?
C241 N38 1.364(3) . ?
C241 N37 1.370(3) . ?
C242 C243 1.397(4) . ?
C242 C247 1.403(4) . ?
C242 N38 1.425(3) . ?
C243 C244 1.392(4) . ?
C243 H243 0.9500 . ?
C244 C245 1.371(4) . ?
C244 H244 0.9500 . ?
C245 C246 1.386(4) . ?
C245 H245 0.9500 . ?
C246 C247 1.411(4) . ?
C246 H246 0.9500 . ?
C247 N39 1.418(3) . ?
C248 O20 1.237(3) . ?
C248 N39 1.338(4) . ?
C248 N40 1.375(4) . ?
C249 C250 1.377(6) . ?
C249 N40 1.386(4) . ?
C249 C254 1.391(5) . ?
C250 C251 1.363(7) . ?
C250 H250 0.9500 . ?
C251 C252 1.404(8) . ?
C251 H251 0.9500 . ?
C252 C253 1.385(7) . ?
C252 C255 1.469(8) . ?
C253 C254 1.338(5) . ?
C253 H253 0.9500 . ?
C254 H254 0.9500 . ?
C255 H25B 0.9800 . ?
C255 H25C 0.9800 . ?
C255 H25D 0.9800 . ?
C256 C261 1.370(5) . ?
C256 C257 1.389(4) . ?
C257 C258 1.374(4) . ?
C257 H257 0.9500 . ?
C258 C259 1.385(4) . ?
C258 H258 0.9500 . ?
C259 C260 1.376(4) . ?
C259 N41 1.414(3) . ?
C260 C261 1.381(5) . ?
C260 H260 0.9500 . ?
C261 H261 0.9500 . ?
C262 O23 1.240(3) . ?
C262 N41 1.366(3) . ?
C262 N42 1.372(3) . ?
C263 C264 1.392(4) . ?
C263 N42 1.420(3) . ?
C263 C268 1.421(4) . ?
C264 C265 1.391(4) . ?
C264 H264 0.9500 . ?
C265 C266 1.374(5) . ?
C265 H265 0.9500 . ?
C266 C267 1.372(4) . ?
C266 H266 0.9500 . ?
C267 C268 1.388(4) . ?
C267 H267 0.9500 . ?
C268 N43 1.412(3) . ?
C269 O24 1.234(4) . ?
C269 N43 1.346(4) . ?
C269 N44 1.351(4) . ?
C270 C271 1.3900 . ?
C270 C275 1.3900 . ?
C270 N44 1.435(4) . ?
C271 C272 1.3900 . ?
C271 H271 0.9500 . ?
C272 C273 1.3900 . ?
C272 H272 0.9500 . ?
C273 C274 1.3900 . ?
C273 C276 1.577(9) . ?
C274 C275 1.3900 . ?
C274 H274 0.9500 . ?
C275 H275 0.9500 . ?
C276 H27D 0.9800 . ?
C276 H27E 0.9800 . ?
C276 H27F 0.9800 . ?
C277 C278 1.499(7) . ?
C277 N49 1.515(6) . ?
C277 H27G 0.9900 . ?
C277 H27H 0.9900 . ?
C278 C279 1.521(8) . ?
C278 H27I 0.9900 . ?
C278 H27J 0.9900 . ?
C279 C280 1.530(10) . ?
C279 H27K 0.9900 . ?
C279 H27L 0.9900 . ?
C280 H28A 0.9800 . ?
C280 H28B 0.9800 . ?
C280 H28C 0.9800 . ?
C281 N49 1.487(6) . ?
C281 C282 1.487(7) . ?
C281 H28D 0.9900 . ?
C281 H28E 0.9900 . ?
C282 C283 1.476(8) . ?
C282 H28F 0.9900 . ?
C282 H28G 0.9900 . ?
C283 C284 1.457(11) . ?
C283 H28H 0.9900 . ?
C283 H28I 0.9900 . ?
C284 H28J 0.9800 . ?
C284 H28K 0.9800 . ?
C284 H28L 0.9800 . ?
C285 C286 1.492(8) . ?
C285 N49 1.513(6) . ?
C285 H28M 0.9900 . ?
C285 H28N 0.9900 . ?
C286 C287 1.542(10) . ?
C286 H28O 0.9900 . ?
C286 H28P 0.9900 . ?
C287 C288 1.527(16) . ?
C287 H28Q 0.9900 . ?
C287 H28R 0.9900 . ?
C288 H28S 0.9800 . ?
C288 H28T 0.9800 . ?
C288 H28U 0.9800 . ?
C289 C290 1.497(7) . ?
C289 N49 1.546(5) . ?
C289 H28V 0.9900 . ?
C289 H28W 0.9900 . ?
C290 C291 1.577(8) . ?
C290 H29B 0.9900 . ?
C290 H29C 0.9900 . ?
C291 C292 1.475(9) . ?
C291 H29D 0.9900 . ?
C291 H29E 0.9900 . ?
C292 H29F 0.9800 . ?
C292 H29G 0.9800 . ?
C292 H29H 0.9800 . ?
C293 N50 1.506(5) . ?
C293 C294 1.518(5) . ?
C293 H29I 0.9900 . ?
C293 H29J 0.9900 . ?
C294 C295 1.507(6) . ?
C294 H29K 0.9900 . ?
C294 H29L 0.9900 . ?
C295 C296 1.493(6) . ?
C295 H29M 0.9900 . ?
C295 H29N 0.9900 . ?
C296 H29O 0.9800 . ?
C296 H29P 0.9800 . ?
C296 H29Q 0.9800 . ?
C297 N50 1.510(5) . ?
C297 C298 1.522(6) . ?
C297 H29R 0.9900 . ?
C297 H29S 0.9900 . ?
C298 C299 1.459(6) . ?
C298 H29T 0.9900 . ?
C298 H29U 0.9900 . ?
C299 C300 1.507(5) . ?
C299 H29V 0.9900 . ?
C299 H29W 0.9900 . ?
C300 H30B 0.9800 . ?
C300 H30C 0.9800 . ?
C300 H30D 0.9800 . ?
C301 N50 1.511(5) . ?
C301 C302 1.511(7) . ?
C301 H30E 0.9900 . ?
C301 H30F 0.9900 . ?
C302 C303 1.509(8) . ?
C302 H30G 0.9900 . ?
C302 H30H 0.9900 . ?
C303 C304 1.505(11) . ?
C303 H30I 0.9900 . ?
C303 H30J 0.9900 . ?
C304 H30K 0.9800 . ?
C304 H30L 0.9800 . ?
C304 H30M 0.9800 . ?
C305 C306 1.459(6) . ?
C305 N50 1.514(5) . ?
C305 H30N 0.9900 . ?
C305 H30O 0.9900 . ?
C306 C307 1.541(6) . ?
C306 H30P 0.9900 . ?
C306 H30Q 0.9900 . ?
C307 C308 1.498(7) . ?
C307 H30R 0.9900 . ?
C307 H30S 0.9900 . ?
C308 H30T 0.9800 . ?
C308 H30U 0.9800 . ?
C308 H30V 0.9800 . ?
C309 C310 1.497(5) . ?
C309 N51 1.527(5) . ?
C309 H30W 0.9900 . ?
C309 H30X 0.9900 . ?
C310 C311 1.511(6) . ?
C310 H31A 0.9900 . ?
C310 H31B 0.9900 . ?
C311 C312 1.523(7) . ?
C311 H31C 0.9900 . ?
C311 H31D 0.9900 . ?
C312 H31E 0.9800 . ?
C312 H31F 0.9800 . ?
C312 H31G 0.9800 . ?
C313 C314 1.479(7) . ?
C313 N51 1.549(6) . ?
C313 H31H 0.9900 . ?
C313 H31I 0.9900 . ?
C314 C315 1.427(7) . ?
C314 H31J 0.9900 . ?
C314 H31K 0.9900 . ?
C315 C316 1.558(9) . ?
C315 H31L 0.9900 . ?
C315 H31M 0.9900 . ?
C316 H31N 0.9800 . ?
C316 H31O 0.9800 . ?
C316 H31P 0.9800 . ?
C317 N51 1.494(6) . ?
C317 C318 1.531(7) . ?
C317 H31Q 0.9900 . ?
C317 H31R 0.9900 . ?
C318 C319 1.489(8) . ?
C318 H31S 0.9900 . ?
C318 H31T 0.9900 . ?
C319 C320 1.490(8) . ?
C319 H31U 0.9900 . ?
C319 H31V 0.9900 . ?
C320 H32M 0.9800 . ?
C320 H32N 0.9800 . ?
C320 H32O 0.9800 . ?
C321 N51 1.509(6) . ?
C321 C322 1.516(7) . ?
C321 H32P 0.9900 . ?
C321 H32Q 0.9900 . ?
C322 H32R 0.9800 . ?
C322 H32S 0.9800 . ?
C322 H32T 0.9800 . ?
C325 N52 1.500(6) . ?
C325 C326 1.511(7) . ?
C325 H32B 0.9900 . ?
C325 H32C 0.9900 . ?
C326 C327 1.495(7) . ?
C326 H32D 0.9900 . ?
C326 H32E 0.9900 . ?
C327 C328 1.470(9) . ?
C327 H32F 0.9900 . ?
C327 H32G 0.9900 . ?
C328 H32H 0.9800 . ?
C328 H32I 0.9800 . ?
C328 H32J 0.9800 . ?
C329 C330 1.492(6) . ?
C329 N52 1.537(5) . ?
C329 H32K 0.9900 . ?
C329 H32L 0.9900 . ?
C330 C331 1.505(6) . ?
C330 H33B 0.9900 . ?
C330 H33C 0.9900 . ?
C331 C332 1.499(7) . ?
C331 H33D 0.9900 . ?
C331 H33E 0.9900 . ?
C332 H33F 0.9800 . ?
C332 H33G 0.9800 . ?
C332 H33H 0.9800 . ?
C333 C334 1.510(6) . ?
C333 N52 1.521(6) . ?
C333 H33I 0.9900 . ?
C333 H33J 0.9900 . ?
C334 C335 1.507(7) . ?
C334 H33K 0.9900 . ?
C334 H33L 0.9900 . ?
C335 C336 1.507(7) . ?
C335 H33M 0.9900 . ?
C335 H33N 0.9900 . ?
C336 H33O 0.9800 . ?
C336 H33P 0.9800 . ?
C336 H33Q 0.9800 . ?
C337 C338 1.455(8) . ?
C337 N52 1.519(6) . ?
C337 H33R 0.9900 . ?
C337 H33S 0.9900 . ?
C338 C339 1.496(9) . ?
C338 H33T 0.9900 . ?
C338 H33U 0.9900 . ?
C339 H33V 0.9800 . ?
C339 H33W 0.9800 . ?
C339 H33X 0.9800 . ?
C341 C342 1.490(6) . ?
C341 N53 1.515(4) . ?
C341 H34A 0.9900 . ?
C341 H34B 0.9900 . ?
C342 C343 1.480(6) . ?
C342 H34C 0.9900 . ?
C342 H34D 0.9900 . ?
C343 C344 1.455(7) . ?
C343 H34E 0.9900 . ?
C343 H34F 0.9900 . ?
C344 H34G 0.9800 . ?
C344 H34H 0.9800 . ?
C344 H34I 0.9800 . ?
C345 C346 1.503(5) . ?
C345 N53 1.519(4) . ?
C345 H34J 0.9900 . ?
C345 H34K 0.9900 . ?
C346 C347 1.560(5) . ?
C346 H34L 0.9900 . ?
C346 H34M 0.9900 . ?
C347 C348 1.464(6) . ?
C347 H34N 0.9900 . ?
C347 H34O 0.9900 . ?
C348 H34P 0.9800 . ?
C348 H34Q 0.9800 . ?
C348 H34R 0.9800 . ?
C349 N53 1.492(4) . ?
C349 C350 1.512(5) . ?
C349 H34S 0.9900 . ?
C349 H34T 0.9900 . ?
C350 C351 1.528(6) . ?
C350 H35G 0.9900 . ?
C350 H35H 0.9900 . ?
C351 C352 1.506(6) . ?
C351 H35I 0.9900 . ?
C351 H35J 0.9900 . ?
C352 H35K 0.9800 . ?
C352 H35L 0.9800 . ?
C352 H35M 0.9800 . ?
C353 C354 1.491(5) . ?
C353 N53 1.527(4) . ?
C353 H35N 0.9900 . ?
C353 H35O 0.9900 . ?
C354 C355 1.539(6) . ?
C354 H35P 0.9900 . ?
C354 H35Q 0.9900 . ?
C355 H35R 0.9800 . ?
C355 H35S 0.9800 . ?
C355 H35T 0.9800 . ?
C357 C358 1.515(4) . ?
C357 N54 1.516(4) . ?
C357 H35A 0.9900 . ?
C357 H35B 0.9900 . ?
C358 C359 1.504(5) . ?
C358 H35C 0.9900 . ?
C358 H35D 0.9900 . ?
C359 C360 1.488(5) . ?
C359 H35E 0.9900 . ?
C359 H35F 0.9900 . ?
C360 H36B 0.9800 . ?
C360 H36C 0.9800 . ?
C360 H36D 0.9800 . ?
C361 C362 1.514(5) . ?
C361 N54 1.517(4) . ?
C361 H36E 0.9900 . ?
C361 H36F 0.9900 . ?
C362 C363 1.554(6) . ?
C362 H36G 0.9900 . ?
C362 H36H 0.9900 . ?
C363 C364 1.457(7) . ?
C363 H36I 0.9900 . ?
C363 H36J 0.9900 . ?
C364 H36K 0.9800 . ?
C364 H36L 0.9800 . ?
C364 H36M 0.9800 . ?
C365 C366 1.516(5) . ?
C365 N54 1.531(4) . ?
C365 H36N 0.9900 . ?
C365 H36O 0.9900 . ?
C366 C367 1.503(6) . ?
C366 H36P 0.9900 . ?
C366 H36Q 0.9900 . ?
C367 C368 1.455(6) . ?
C367 H36R 0.9900 . ?
C367 H36S 0.9900 . ?
C368 H36T 0.9800 . ?
C368 H36U 0.9800 . ?
C368 H36V 0.9800 . ?
C369 N54 1.524(4) . ?
C369 C370 1.541(4) . ?
C369 H36W 0.9900 . ?
C369 H36X 0.9900 . ?
C370 C371 1.521(4) . ?
C370 H37B 0.9900 . ?
C370 H37C 0.9900 . ?
C371 C372 1.502(5) . ?
C371 H37D 0.9900 . ?
C371 H37E 0.9900 . ?
C372 H37F 0.9800 . ?
C372 H37G 0.9800 . ?
C372 H37H 0.9800 . ?
C373 C374 1.486(10) . ?
C373 N55 1.547(9) . ?
C373 H37I 0.9900 . ?
C373 H37J 0.9900 . ?
C374 C375 1.406(11) . ?
C374 H37K 0.9900 . ?
C374 H37L 0.9900 . ?
C375 C376 1.504(11) . ?
C375 H37M 0.9900 . ?
C375 H37N 0.9900 . ?
C376 H37O 0.9800 . ?
C376 H37P 0.9800 . ?
C376 H37Q 0.9800 . ?
C377 C378 1.409(12) . ?
C377 N55 1.677(9) . ?
C377 H37R 0.9900 . ?
C377 H37S 0.9900 . ?
C378 C379 1.547(11) . ?
C378 H37T 0.9900 . ?
C378 H37U 0.9900 . ?
C379 C380 1.577(14) . ?
C379 H37V 0.9900 . ?
C379 H37W 0.9900 . ?
C380 H38D 0.9800 . ?
C380 H38E 0.9800 . ?
C380 H38F 0.9800 . ?
C381 C382 1.512(9) . ?
C381 N55 1.529(10) . ?
C381 H38G 0.9900 . ?
C381 H38H 0.9900 . ?
C382 H38I 0.9800 . ?
C382 H38J 0.9800 . ?
C382 H38K 0.9800 . ?
C385 N55 1.393(10) . ?
C385 C386 1.527(10) . ?
C385 H38L 0.9900 . ?
C385 H38M 0.9900 . ?
C386 C387 1.712(17) . ?
C386 H38N 0.9900 . ?
C386 H38O 0.9900 . ?
C387 H38P 0.9800 . ?
C387 H38Q 0.9800 . ?
C387 H38R 0.9800 . ?
C389 N56 1.529(4) . ?
C389 C390 1.536(5) . ?
C389 H38B 0.9900 . ?
C389 H38C 0.9900 . ?
C390 C391 1.514(5) . ?
C390 H39B 0.9900 . ?
C390 H39C 0.9900 . ?
C391 C392 1.541(6) . ?
C391 H39D 0.9900 . ?
C391 H39E 0.9900 . ?
C392 H39F 0.9800 . ?
C392 H39G 0.9800 . ?
C392 H39H 0.9800 . ?
C393 N56 1.508(3) . ?
C393 C394 1.524(4) . ?
C393 H39I 0.9900 . ?
C393 H39J 0.9900 . ?
C394 C395 1.505(4) . ?
C394 H39K 0.9900 . ?
C394 H39L 0.9900 . ?
C395 C396 1.499(5) . ?
C395 H39M 0.9900 . ?
C395 H39N 0.9900 . ?
C396 H39O 0.9800 . ?
C396 H39P 0.9800 . ?
C396 H39Q 0.9800 . ?
C397 N56 1.503(4) . ?
C397 C398 1.534(6) . ?
C397 H39R 0.9900 . ?
C397 H39S 0.9900 . ?
C398 C399 1.487(6) . ?
C398 H39T 0.9900 . ?
C398 H39U 0.9900 . ?
C399 C400 1.430(12) . ?
C399 H39V 0.9900 . ?
C399 H39W 0.9900 . ?
C400 H40A 0.9800 . ?
C400 H40B 0.9800 . ?
C400 H40C 0.9800 . ?
C401 C402 1.502(4) . ?
C401 N56 1.517(4) . ?
C401 H40D 0.9900 . ?
C401 H40E 0.9900 . ?
C402 C403 1.489(5) . ?
C402 H40F 0.9900 . ?
C402 H40G 0.9900 . ?
C403 C404 1.487(6) . ?
C403 H40H 0.9900 . ?
C403 H40I 0.9900 . ?
C404 H40J 0.9800 . ?
C404 H40K 0.9800 . ?
C404 H40L 0.9800 . ?
C405 C406 1.484(6) . ?
C405 N57 1.494(6) . ?
C405 H40M 0.9900 . ?
C405 H40N 0.9900 . ?
C406 C407 1.515(7) . ?
C406 H40O 0.9900 . ?
C406 H40P 0.9900 . ?
C407 C408 1.568(8) . ?
C407 H40Q 0.9900 . ?
C407 H40R 0.9900 . ?
C408 H40S 0.9800 . ?
C408 H40T 0.9800 . ?
C408 H40U 0.9800 . ?
C409 C410 1.478(7) . ?
C409 N57 1.517(5) . ?
C409 H40V 0.9900 . ?
C409 H40W 0.9900 . ?
C410 C411 1.502(6) . ?
C410 H41A 0.9900 . ?
C410 H41B 0.9900 . ?
C411 C412 1.438(10) . ?
C411 H41C 0.9900 . ?
C411 H41D 0.9900 . ?
C412 H41E 0.9800 . ?
C412 H41F 0.9800 . ?
C412 H41G 0.9800 . ?
C413 C414 1.480(7) . ?
C413 N57 1.533(5) . ?
C413 H41H 0.9900 . ?
C413 H41I 0.9900 . ?
C414 C415 1.518(6) . ?
C414 H41J 0.9900 . ?
C414 H41K 0.9900 . ?
C415 C416 1.541(11) . ?
C415 H41L 0.9900 . ?
C415 H41M 0.9900 . ?
C416 H41N 0.9800 . ?
C416 H41O 0.9800 . ?
C416 H41P 0.9800 . ?
C417 C418 1.509(7) . ?
C417 N57 1.537(6) . ?
C417 H41Q 0.9900 . ?
C417 H41R 0.9900 . ?
C418 C419 1.438(11) . ?
C418 H41S 0.9900 . ?
C418 H41T 0.9900 . ?
C419 C420 1.484(14) . ?
C419 H41U 0.9900 . ?
C419 H41V 0.9900 . ?
C420 H42A 0.9800 . ?
C420 H42B 0.9800 . ?
C420 H42C 0.9800 . ?
C421 C422 1.521(4) . ?
C421 N58 1.526(4) . ?
C421 H42D 0.9900 . ?
C421 H42E 0.9900 . ?
C422 C423 1.536(4) . ?
C422 H42F 0.9900 . ?
C422 H42G 0.9900 . ?
C423 C424 1.502(5) . ?
C423 H42H 0.9900 . ?
C423 H42I 0.9900 . ?
C424 H42J 0.9800 . ?
C424 H42K 0.9800 . ?
C424 H42L 0.9800 . ?
C425 N58 1.509(4) . ?
C425 C426 1.525(5) . ?
C425 H42M 0.9900 . ?
C425 H42N 0.9900 . ?
C426 C427 1.440(7) . ?
C426 H42O 0.9900 . ?
C426 H42P 0.9900 . ?
C427 C428 1.516(8) . ?
C427 H42Q 0.9900 . ?
C427 H42R 0.9900 . ?
C428 H42S 0.9800 . ?
C428 H42T 0.9800 . ?
C428 H42U 0.9800 . ?
C429 C430 1.517(4) . ?
C429 N58 1.520(4) . ?
C429 H42V 0.9900 . ?
C429 H42W 0.9900 . ?
C430 C431 1.521(5) . ?
C430 H43B 0.9900 . ?
C430 H43C 0.9900 . ?
C431 C432 1.521(6) . ?
C431 H43D 0.9900 . ?
C431 H43E 0.9900 . ?
C432 H43F 0.9800 . ?
C432 H43G 0.9800 . ?
C432 H43H 0.9800 . ?
C433 C434 1.503(4) . ?
C433 N58 1.516(4) . ?
C433 H43I 0.9900 . ?
C433 H43J 0.9900 . ?
C434 C435 1.531(4) . ?
C434 H43K 0.9900 . ?
C434 H43L 0.9900 . ?
C435 C436 1.523(5) . ?
C435 H43M 0.9900 . ?
C435 H43N 0.9900 . ?
C436 H43O 0.9800 . ?
C436 H43P 0.9800 . ?
C436 H43Q 0.9800 . ?
C437 N59 1.463(12) . ?
C437 C438 1.485(8) . ?
C437 C441 2.00(2) . ?
C437 H43R 0.9900 . ?
C437 H43S 0.9900 . ?
C438 C439 1.369(15) . ?
C439 H43T 0.9800 . ?
C439 H43U 0.9800 . ?
C439 H43V 0.9800 . ?
C441 N59 1.445(18) . ?
C441 C442 1.46(2) . ?
C441 H44B 0.9900 . ?
C441 H44C 0.9900 . ?
C442 C443 1.43(2) . ?
C442 H44D 0.9900 . ?
C442 H44E 0.9900 . ?
C443 H44F 0.9800 . ?
C443 H44G 0.9800 . ?
C443 H44H 0.9800 . ?
C445 C446 1.507(8) . ?
C445 N59 1.515(9) . ?
C445 H44I 0.9900 . ?
C445 H44J 0.9900 . ?
C446 C447 1.502(10) . ?
C446 H44K 0.9900 . ?
C446 H44L 0.9900 . ?
C447 H44M 0.9800 . ?
C447 H44N 0.9800 . ?
C447 H44O 0.9800 . ?
C453 N60 1.492(5) . ?
C453 C454 1.498(6) . ?
C453 H45A 0.9900 . ?
C453 H45B 0.9900 . ?
C454 C455 1.504(6) . ?
C454 H45C 0.9900 . ?
C454 H45D 0.9900 . ?
C455 C456 1.560(8) . ?
C455 H45E 0.9900 . ?
C455 H45F 0.9900 . ?
C456 H45G 0.9800 . ?
C456 H45H 0.9800 . ?
C456 H45I 0.9800 . ?
C457 C458 1.296(8) . ?
C457 N60 1.542(5) . ?
C457 H45J 0.9900 . ?
C457 H45K 0.9900 . ?
C458 C459 1.581(8) . ?
C458 H45L 0.9900 . ?
C458 H45M 0.9900 . ?
C459 C460 1.353(11) . ?
C459 H45N 0.9900 . ?
C459 H45O 0.9900 . ?
C460 H46B 0.9800 . ?
C460 H46C 0.9800 . ?
C460 H46D 0.9800 . ?
C461 C462 1.496(8) . ?
C461 N60 1.528(6) . ?
C461 H46E 0.9900 . ?
C461 H46F 0.9900 . ?
C462 C463 1.491(9) . ?
C462 H46G 0.9900 . ?
C462 H46H 0.9900 . ?
C463 C464 1.505(14) . ?
C463 H46I 0.9900 . ?
C463 H46J 0.9900 . ?
C464 H46K 0.9800 . ?
C464 H46L 0.9800 . ?
C464 H46M 0.9800 . ?
C465 N60 1.491(6) . ?
C465 C466 1.528(7) . ?
C465 H46N 0.9900 . ?
C465 H46O 0.9900 . ?
C466 C467 1.535(9) . ?
C466 H46P 0.9900 . ?
C466 H46Q 0.9900 . ?
C467 C468 1.424(11) . ?
C467 H46R 0.9900 . ?
C467 H46S 0.9900 . ?
C468 H46T 0.9800 . ?
C468 H46U 0.9800 . ?
C468 H46V 0.9800 . ?
C469 O43 1.177(8) . ?
C469 C470 1.442(6) . ?
C469 C471 1.472(12) . ?
C470 H47E 0.9800 . ?
C470 H47F 0.9800 . ?
C470 H47G 0.9800 . ?
C471 H47H 0.9800 . ?
C471 H47I 0.9800 . ?
C471 H47J 0.9800 . ?
C472 N59 1.633(19) . ?
C472 H47B 0.9800 . ?
C472 H47C 0.9800 . ?
C472 H47D 0.9800 . ?
N1 H1A 0.8800 . ?
N2 H2 0.8800 . ?
N3 H3A 0.8800 . ?
N4 H4 0.8800 . ?
N5 H5A 0.8800 . ?
N6 H6 0.8800 . ?
N7 H7 0.8800 . ?
N8 H8A 0.8800 . ?
N9 H9A 0.8800 . ?
N10 H10 0.8800 . ?
N11 H11A 0.8800 . ?
N12 H12A 0.8800 . ?
N13 H13 0.8800 . ?
N14 H14 0.8800 . ?
N15 H15A 0.8800 . ?
N16 H16A 0.8800 . ?
N17 H17A 0.8800 . ?
N18 H18A 0.8800 . ?
N19 H19 0.8800 . ?
N20 H20 0.8800 . ?
N21 H21 0.8800 . ?
N22 H22A 0.8800 . ?
N23 H23A 0.8800 . ?
N24 H24 0.8800 . ?
N25 H25A 0.8800 . ?
N26 H26A 0.8800 . ?
N27 H27 0.8800 . ?
N28 H28 0.8800 . ?
N29 H29A 0.8800 . ?
N30 H30A 0.8800 . ?
N31 H31 0.8800 . ?
N32 H32A 0.8800 . ?
N33 H33A 0.8800 . ?
N34 H34 0.8800 . ?
N35 H35 0.8800 . ?
N36 H36A 0.8800 . ?
N37 H37A 0.8800 . ?
N38 H38A 0.8800 . ?
N39 H39A 0.8800 . ?
N40 H40 0.8800 . ?
N41 H41 0.8800 . ?
N42 H42 0.8800 . ?
N43 H43A 0.8800 . ?
N44 H44A 0.8800 . ?
N45 H45 0.8800 . ?
N46 H46A 0.8800 . ?
N47 H47A 0.8800 . ?
N48 H48 0.8800 . ?
O25 P1 1.5441(18) . ?
O26 P1 1.5290(18) . ?
O27 P1 1.5281(18) . ?
O28 P1 1.5324(19) . ?
O29 P2 1.5425(17) . ?
O30 P2 1.5320(18) . ?
O31 P2 1.5334(17) . ?
O32 P2 1.5362(17) . ?
O33 P3 1.5360(17) . ?
O34 P3 1.5349(17) . ?
O35 P3 1.5339(18) . ?
O36 P3 1.5407(18) . ?
O37 P4 1.5359(19) . ?
O38 P4 1.5361(19) . ?
O39 P4 1.5424(19) . ?
O40 P4 1.5176(19) . ?

loop_
_geom_torsion_atom_site_label_1
_geom_torsion_atom_site_label_2
_geom_torsion_atom_site_label_3
_geom_torsion_atom_site_label_4
_geom_torsion
_geom_torsion_site_symmetry_1
_geom_torsion_site_symmetry_2
_geom_torsion_site_symmetry_3
_geom_torsion_site_symmetry_4
_geom_torsion_publ_flag
C6 C1 C2 C3 1.3(4) . . . . ?
C6 C1 C2 C49 -175.1(3) . . . . ?
C1 C2 C3 C4 -1.4(5) . . . . ?
C49 C2 C3 C4 175.2(3) . . . . ?
C2 C3 C4 C5 -0.1(5) . . . . ?
C2 C3 C4 C28 179.4(3) . . . . ?
C3 C4 C5 C6 1.6(4) . . . . ?
C28 C4 C5 C6 -177.9(3) . . . . ?
C2 C1 C6 C5 0.1(4) . . . . ?
C2 C1 C6 C7 178.1(3) . . . . ?
C4 C5 C6 C1 -1.6(4) . . . . ?
C4 C5 C6 C7 -179.5(3) . . . . ?
C1 C6 C7 C12 -25.9(4) . . . . ?
C5 C6 C7 C12 152.0(3) . . . . ?
C1 C6 C7 C8 150.9(3) . . . . ?
C5 C6 C7 C8 -31.3(4) . . . . ?
C12 C7 C8 C9 -1.8(4) . . . . ?
C6 C7 C8 C9 -178.8(3) . . . . ?
C7 C8 C9 C10 -0.4(5) . . . . ?
C8 C9 C10 C11 2.4(4) . . . . ?
C8 C9 C10 N1 -178.0(3) . . . . ?
C9 C10 C11 C12 -2.2(4) . . . . ?
N1 C10 C11 C12 178.3(3) . . . . ?
C10 C11 C12 C7 -0.1(5) . . . . ?
C8 C7 C12 C11 2.1(4) . . . . ?
C6 C7 C12 C11 179.1(3) . . . . ?
C19 C14 C15 C16 -2.0(5) . . . . ?
N2 C14 C15 C16 176.8(3) . . . . ?
C14 C15 C16 C17 -1.7(5) . . . . ?
C15 C16 C17 C18 2.1(5) . . . . ?
C16 C17 C18 C19 1.2(5) . . . . ?
C17 C18 C19 N3 174.4(3) . . . . ?
C17 C18 C19 C14 -4.8(4) . . . . ?
C15 C14 C19 N3 -174.2(3) . . . . ?
N2 C14 C19 N3 7.0(4) . . . . ?
C15 C14 C19 C18 5.0(4) . . . . ?
N2 C14 C19 C18 -173.8(2) . . . . ?
N4 C21 C22 C23 -178.8(4) . . . . ?
C26 C21 C22 C23 0.6(6) . . . . ?
C21 C22 C23 C24 -0.1(6) . . . . ?
C22 C23 C24 C25 -0.6(6) . . . . ?
C22 C23 C24 C27 -180.0(4) . . . . ?
C23 C24 C25 C26 0.9(7) . . . . ?
C27 C24 C25 C26 -179.8(4) . . . . ?
C22 C21 C26 C25 -0.4(6) . . . . ?
N4 C21 C26 C25 179.1(4) . . . . ?
C24 C25 C26 C21 -0.4(7) . . . . ?
C3 C4 C28 C29 -155.0(3) . . . . ?
C5 C4 C28 C29 24.4(4) . . . . ?
C3 C4 C28 C33 22.0(4) . . . . ?
C5 C4 C28 C33 -158.5(3) . . . . ?
C33 C28 C29 C30 -0.9(4) . . . . ?
C4 C28 C29 C30 176.3(3) . . . . ?
C28 C29 C30 C31 -1.4(4) . . . . ?
C29 C30 C31 C32 2.1(4) . . . . ?
C29 C30 C31 N5 -179.8(2) . . . . ?
C30 C31 C32 C33 -0.4(4) . . . . ?
N5 C31 C32 C33 -178.7(2) . . . . ?
C31 C32 C33 C28 -1.9(4) . . . . ?
C29 C28 C33 C32 2.5(4) . . . . ?
C4 C28 C33 C32 -174.7(3) . . . . ?
N6 C35 C36 C37 177.6(3) . . . . ?
C40 C35 C36 C37 0.0(4) . . . . ?
C35 C36 C37 C38 -2.0(5) . . . . ?
C36 C37 C38 C39 2.1(5) . . . . ?
C37 C38 C39 C40 -0.4(5) . . . . ?
C38 C39 C40 C35 -1.6(5) . . . . ?
C38 C39 C40 N7 179.3(3) . . . . ?
C36 C35 C40 C39 1.7(4) . . . . ?
N6 C35 C40 C39 -175.9(3) . . . . ?
C36 C35 C40 N7 -179.2(2) . . . . ?
N6 C35 C40 N7 3.2(4) . . . . ?
C47 C42 C43 C44 3.5(6) . . . . ?
N8 C42 C43 C44 -176.9(4) . . . . ?
C42 C43 C44 C45 -3.9(7) . . . . ?
C43 C44 C45 C46 1.7(8) . . . . ?
C43 C44 C45 C48 173.0(5) . . . . ?
C44 C45 C46 C47 0.8(9) . . . . ?
C48 C45 C46 C47 -170.8(6) . . . . ?
C43 C42 C47 C46 -1.1(6) . . . . ?
N8 C42 C47 C46 179.2(4) . . . . ?
C45 C46 C47 C42 -1.0(8) . . . . ?
C1 C2 C49 C50 139.3(3) . . . . ?
C3 C2 C49 C50 -37.1(4) . . . . ?
C1 C2 C49 C54 -40.6(4) . . . . ?
C3 C2 C49 C54 143.0(3) . . . . ?
C54 C49 C50 C51 -0.7(5) . . . . ?
C2 C49 C50 C51 179.5(3) . . . . ?
C49 C50 C51 C52 1.4(5) . . . . ?
C50 C51 C52 C53 -1.6(4) . . . . ?
C50 C51 C52 N9 175.2(3) . . . . ?
C51 C52 C53 C54 1.3(4) . . . . ?
N9 C52 C53 C54 -175.7(2) . . . . ?
C52 C53 C54 C49 -0.7(4) . . . . ?
C50 C49 C54 C53 0.3(4) . . . . ?
C2 C49 C54 C53 -179.8(3) . . . . ?
C61 C56 C57 C58 -2.8(4) . . . . ?
N10 C56 C57 C58 175.8(3) . . . . ?
C56 C57 C58 C59 2.7(5) . . . . ?
C57 C58 C59 C60 -2.9(5) . . . . ?
C58 C59 C60 C61 3.2(5) . . . . ?
C59 C60 C61 C56 -3.3(5) . . . . ?
C59 C60 C61 N11 179.1(3) . . . . ?
N10 C56 C61 C60 -175.6(3) . . . . ?
C57 C56 C61 C60 3.0(4) . . . . ?
N10 C56 C61 N11 2.0(4) . . . . ?
C57 C56 C61 N11 -179.4(3) . . . . ?
N12 C63 C64 C65 -176.5(3) . . . . ?
C68 C63 C64 C65 2.6(4) . . . . ?
C63 C64 C65 C66 -0.6(5) . . . . ?
C64 C65 C66 C67 -2.3(5) . . . . ?
C64 C65 C66 C69 177.3(3) . . . . ?
C65 C66 C67 C68 3.3(5) . . . . ?
C69 C66 C67 C68 -176.3(4) . . . . ?
C66 C67 C68 C63 -1.4(6) . . . . ?
C64 C63 C68 C67 -1.6(5) . . . . ?
N12 C63 C68 C67 177.4(3) . . . . ?
C75 C70 C71 C72 0.1(4) . . . . ?
C76 C70 C71 C72 -172.8(2) . . . . ?
C70 C71 C72 C73 0.8(4) . . . . ?
C70 C71 C72 C118 173.8(2) . . . . ?
C71 C72 C73 C74 0.7(4) . . . . ?
C118 C72 C73 C74 -172.4(2) . . . . ?
C72 C73 C74 C75 -3.0(4) . . . . ?
C72 C73 C74 C97 169.2(2) . . . . ?
C71 C70 C75 C74 -2.5(4) . . . . ?
C76 C70 C75 C74 170.5(2) . . . . ?
C73 C74 C75 C70 3.9(4) . . . . ?
C97 C74 C75 C70 -168.5(2) . . . . ?
C71 C70 C76 C77 148.4(3) . . . . ?
C75 C70 C76 C77 -24.4(4) . . . . ?
C71 C70 C76 C81 -28.1(4) . . . . ?
C75 C70 C76 C81 159.1(2) . . . . ?
C81 C76 C77 C78 2.3(4) . . . . ?
C70 C76 C77 C78 -174.4(2) . . . . ?
C76 C77 C78 C79 -0.8(4) . . . . ?
C77 C78 C79 C80 -1.3(4) . . . . ?
C77 C78 C79 N21 177.5(2) . . . . ?
C78 C79 C80 C81 1.9(4) . . . . ?
N21 C79 C80 C81 -177.1(2) . . . . ?
C79 C80 C81 C76 -0.3(4) . . . . ?
C77 C76 C81 C80 -1.8(4) . . . . ?
C70 C76 C81 C80 174.9(2) . . . . ?
C88 C83 C84 C85 0.7(5) . . . . ?
N22 C83 C84 C85 -179.9(3) . . . . ?
C83 C84 C85 C86 -2.3(6) . . . . ?
C84 C85 C86 C87 1.7(6) . . . . ?
C85 C86 C87 C88 0.6(5) . . . . ?
C84 C83 C88 C87 1.7(4) . . . . ?
N22 C83 C88 C87 -177.8(3) . . . . ?
C84 C83 C88 N23 -179.1(3) . . . . ?
N22 C83 C88 N23 1.4(4) . . . . ?
C86 C87 C88 C83 -2.3(4) . . . . ?
C86 C87 C88 N23 178.5(3) . . . . ?
C95 C90 C91 C92 -1.6(6) . . . . ?
N24 C90 C91 C92 179.3(3) . . . . ?
C90 C91 C92 C93 -2.0(6) . . . . ?
C91 C92 C93 C94 3.7(6) . . . . ?
C91 C92 C93 C96 -179.2(4) . . . . ?
C92 C93 C94 C95 -1.9(6) . . . . ?
C96 C93 C94 C95 -179.0(4) . . . . ?
C93 C94 C95 C90 -1.6(6) . . . . ?
C91 C90 C95 C94 3.4(5) . . . . ?
N24 C90 C95 C94 -177.5(3) . . . . ?
C73 C74 C97 C102 -27.5(4) . . . . ?
C75 C74 C97 C102 144.7(2) . . . . ?
C73 C74 C97 C98 156.8(2) . . . . ?
C75 C74 C97 C98 -31.0(3) . . . . ?
C102 C97 C98 C99 -0.8(4) . . . . ?
C74 C97 C98 C99 175.0(2) . . . . ?
C97 C98 C99 C100 0.2(4) . . . . ?
C98 C99 C100 N17 -177.6(2) . . . . ?
C98 C99 C100 C101 -0.5(4) . . . . ?
N17 C100 C101 C102 178.5(2) . . . . ?
C99 C100 C101 C102 1.5(4) . . . . ?
C98 C97 C102 C101 1.8(4) . . . . ?
C74 C97 C102 C101 -174.1(2) . . . . ?
C100 C101 C102 C97 -2.2(4) . . . . ?
C109 C104 C105 C106 -1.2(5) . . . . ?
N18 C104 C105 C106 179.3(3) . . . . ?
C104 C105 C106 C107 1.0(6) . . . . ?
C105 C106 C107 C108 -1.0(6) . . . . ?
C106 C107 C108 C109 1.2(6) . . . . ?
C107 C108 C109 C104 -1.4(5) . . . . ?
C107 C108 C109 N19 -179.9(3) . . . . ?
C105 C104 C109 C108 1.4(5) . . . . ?
N18 C104 C109 C108 -179.1(3) . . . . ?
C105 C104 C109 N19 179.8(3) . . . . ?
N18 C104 C109 N19 -0.6(4) . . . . ?
C116 C111 C112 C113 1.3(6) . . . . ?
N20 C111 C112 C113 -179.1(4) . . . . ?
C111 C112 C113 C114 -5.5(8) . . . . ?
C112 C113 C114 C115 7.4(7) . . . . ?
C112 C113 C114 C117 178.8(4) . . . . ?
C113 C114 C115 C116 -5.5(6) . . . . ?
C117 C114 C115 C116 -177.1(4) . . . . ?
C112 C111 C116 C115 0.5(6) . . . . ?
N20 C111 C116 C115 -179.1(3) . . . . ?
C114 C115 C116 C111 1.8(6) . . . . ?
C71 C72 C118 C119 -26.5(4) . . . . ?
C73 C72 C118 C119 146.4(2) . . . . ?
C71 C72 C118 C123 157.4(2) . . . . ?
C73 C72 C118 C123 -29.7(4) . . . . ?
C123 C118 C119 C120 2.1(4) . . . . ?
C72 C118 C119 C120 -174.2(2) . . . . ?
C118 C119 C120 C121 -1.1(4) . . . . ?
C119 C120 C121 C122 -0.9(4) . . . . ?
C119 C120 C121 N13 176.3(2) . . . . ?
N13 C121 C122 C123 -175.3(2) . . . . ?
C120 C121 C122 C123 2.0(4) . . . . ?
C121 C122 C123 C118 -1.1(4) . . . . ?
C119 C118 C123 C122 -1.0(4) . . . . ?
C72 C118 C123 C122 175.2(2) . . . . ?
N14 C125 C126 C127 178.8(3) . . . . ?
C130 C125 C126 C127 -0.8(5) . . . . ?
C125 C126 C127 C128 0.3(5) . . . . ?
C126 C127 C128 C129 -1.3(5) . . . . ?
C127 C128 C129 C130 2.9(5) . . . . ?
C128 C129 C130 C125 -3.4(4) . . . . ?
C128 C129 C130 N15 179.6(3) . . . . ?
C126 C125 C130 C129 2.4(4) . . . . ?
N14 C125 C130 C129 -177.3(3) . . . . ?
C126 C125 C130 N15 179.4(3) . . . . ?
N14 C125 C130 N15 -0.2(4) . . . . ?
N16 C132 C133 C134 176.4(4) . . . . ?
C137 C132 C133 C134 0.5(6) . . . . ?
C132 C133 C134 C135 -0.6(7) . . . . ?
C133 C134 C135 C136 0.5(7) . . . . ?
C133 C134 C135 C138 -178.3(5) . . . . ?
C134 C135 C136 C137 -0.3(6) . . . . ?
C138 C135 C136 C137 178.5(4) . . . . ?
C135 C136 C137 C132 0.2(6) . . . . ?
C133 C132 C137 C136 -0.3(5) . . . . ?
N16 C132 C137 C136 -176.6(3) . . . . ?
C144 C139 C140 C141 1.8(4) . . . . ?
C144 C139 C140 C145 -178.7(3) . . . . ?
C139 C140 C141 C142 -1.4(4) . . . . ?
C145 C140 C141 C142 179.1(3) . . . . ?
C140 C141 C142 C143 1.3(4) . . . . ?
C140 C141 C142 C187 179.6(3) . . . . ?
C141 C142 C143 C144 -1.6(4) . . . . ?
C187 C142 C143 C144 -179.9(3) . . . . ?
C142 C143 C144 C139 2.0(4) . . . . ?
C142 C143 C144 C166 -175.5(3) . . . . ?
C140 C139 C144 C143 -2.1(4) . . . . ?
C140 C139 C144 C166 175.3(3) . . . . ?
C139 C140 C145 C146 -32.1(4) . . . . ?
C141 C140 C145 C146 147.4(3) . . . . ?
C139 C140 C145 C150 147.1(3) . . . . ?
C141 C140 C145 C150 -33.4(4) . . . . ?
C150 C145 C146 C147 -2.6(4) . . . . ?
C140 C145 C146 C147 176.7(2) . . . . ?
C145 C146 C147 C148 1.1(4) . . . . ?
C146 C147 C148 C149 2.3(4) . . . . ?
C146 C147 C148 N33 -172.0(2) . . . . ?
C147 C148 C149 C150 -4.2(4) . . . . ?
N33 C148 C149 C150 169.7(2) . . . . ?
C146 C145 C150 C149 0.7(4) . . . . ?
C140 C145 C150 C149 -178.5(3) . . . . ?
C148 C149 C150 C145 2.7(4) . . . . ?
N34 C152 C153 C154 177.8(3) . . . . ?
C157 C152 C153 C154 -0.6(4) . . . . ?
C152 C153 C154 C155 0.7(4) . . . . ?
C153 C154 C155 C156 -1.3(5) . . . . ?
C154 C155 C156 C157 2.0(5) . . . . ?
C155 C156 C157 N35 -179.2(3) . . . . ?
C155 C156 C157 C152 -1.9(5) . . . . ?
C153 C152 C157 C156 1.2(4) . . . . ?
N34 C152 C157 C156 -177.3(3) . . . . ?
C153 C152 C157 N35 178.6(3) . . . . ?
N34 C152 C157 N35 0.1(4) . . . . ?
N36 C159 C160 C161 -177.8(4) . . . . ?
C164 C159 C160 C161 0.2(6) . . . . ?
C159 C160 C161 C162 0.0(6) . . . . ?
C160 C161 C162 C163 -0.8(6) . . . . ?
C160 C161 C162 C165 -179.9(4) . . . . ?
C161 C162 C163 C164 1.6(6) . . . . ?
C165 C162 C163 C164 -179.4(4) . . . . ?
C162 C163 C164 C159 -1.4(6) . . . . ?
C160 C159 C164 C163 0.4(6) . . . . ?
N36 C159 C164 C163 178.3(4) . . . . ?
C143 C144 C166 C171 -30.1(4) . . . . ?
C139 C144 C166 C171 152.6(3) . . . . ?
C143 C144 C166 C167 147.0(3) . . . . ?
C139 C144 C166 C167 -30.3(4) . . . . ?
C171 C166 C167 C168 4.7(4) . . . . ?
C144 C166 C167 C168 -172.5(3) . . . . ?
C166 C167 C168 C169 -0.6(4) . . . . ?
C167 C168 C169 N25 173.7(2) . . . . ?
C167 C168 C169 C170 -4.2(4) . . . . ?
N25 C169 C170 C171 -173.2(2) . . . . ?
C168 C169 C170 C171 4.8(4) . . . . ?
C169 C170 C171 C166 -0.7(4) . . . . ?
C167 C166 C171 C170 -4.0(4) . . . . ?
C144 C166 C171 C170 173.2(3) . . . . ?
C178 C173 C174 C175 0.0(4) . . . . ?
N26 C173 C174 C175 178.9(3) . . . . ?
C173 C174 C175 C176 1.1(5) . . . . ?
C174 C175 C176 C177 -2.0(5) . . . . ?
C175 C176 C177 C178 2.0(5) . . . . ?
C174 C173 C178 C177 0.0(4) . . . . ?
N26 C173 C178 C177 -179.0(3) . . . . ?
C174 C173 C178 N27 178.6(2) . . . . ?
N26 C173 C178 N27 -0.4(4) . . . . ?
C176 C177 C178 C173 -0.9(5) . . . . ?
C176 C177 C178 N27 -179.5(3) . . . . ?
C185 C180 C181 C182 0.5(4) . . . . ?
N28 C180 C181 C182 177.1(3) . . . . ?
C180 C181 C182 C183 -0.3(5) . . . . ?
C181 C182 C183 C184 -0.5(5) . . . . ?
C181 C182 C183 C186 -179.0(3) . . . . ?
C182 C183 C184 C185 1.0(4) . . . . ?
C186 C183 C184 C185 179.6(3) . . . . ?
C181 C180 C185 C184 0.0(4) . . . . ?
N28 C180 C185 C184 -176.7(3) . . . . ?
C183 C184 C185 C180 -0.8(4) . . . . ?
C143 C142 C187 C188 -148.3(3) . . . . ?
C141 C142 C187 C188 33.4(4) . . . . ?
C143 C142 C187 C192 34.3(4) . . . . ?
C141 C142 C187 C192 -144.0(3) . . . . ?
C192 C187 C188 C189 0.5(4) . . . . ?
C142 C187 C188 C189 -177.0(3) . . . . ?
C187 C188 C189 C190 0.1(4) . . . . ?
C188 C189 C190 C191 -1.3(4) . . . . ?
C188 C189 C190 N29 178.0(2) . . . . ?
C189 C190 C191 C192 1.9(4) . . . . ?
N29 C190 C191 C192 -177.4(2) . . . . ?
C190 C191 C192 C187 -1.3(4) . . . . ?
C188 C187 C192 C191 0.0(4) . . . . ?
C142 C187 C192 C191 177.5(3) . . . . ?
C199 C194 C195 C196 1.5(5) . . . . ?
N30 C194 C195 C196 -179.4(3) . . . . ?
C194 C195 C196 C197 -2.5(6) . . . . ?
C195 C196 C197 C198 1.1(6) . . . . ?
C196 C197 C198 C199 1.2(5) . . . . ?
C197 C198 C199 C194 -2.1(5) . . . . ?
C197 C198 C199 N31 178.9(3) . . . . ?
C195 C194 C199 C198 0.8(4) . . . . ?
N30 C194 C199 C198 -178.3(3) . . . . ?
C195 C194 C199 N31 179.7(3) . . . . ?
N30 C194 C199 N31 0.6(4) . . . . ?
C206 C201 C202 C203 2.7(7) . . . . ?
N32 C201 C202 C203 -178.9(4) . . . . ?
C201 C202 C203 C204 -7.5(9) . . . . ?
C202 C203 C204 C205 9.6(9) . . . . ?
C202 C203 C204 C207 -176.9(7) . . . . ?
C203 C204 C205 C206 -7.3(9) . . . . ?
C207 C204 C205 C206 178.9(6) . . . . ?
N32 C201 C206 C205 -179.0(4) . . . . ?
C202 C201 C206 C205 -0.5(6) . . . . ?
C204 C205 C206 C201 3.1(8) . . . . ?
C213 C208 C209 C210 0.9(4) . . . . ?
C213 C208 C209 C256 179.6(3) . . . . ?
C208 C209 C210 C211 -2.1(4) . . . . ?
C256 C209 C210 C211 179.2(3) . . . . ?
C209 C210 C211 C212 1.8(4) . . . . ?
C209 C210 C211 C235 -178.8(3) . . . . ?
C210 C211 C212 C213 -0.2(4) . . . . ?
C235 C211 C212 C213 -179.7(3) . . . . ?
C209 C208 C213 C212 0.6(4) . . . . ?
C209 C208 C213 C214 -178.0(3) . . . . ?
C211 C212 C213 C208 -0.9(4) . . . . ?
C211 C212 C213 C214 177.7(2) . . . . ?
C208 C213 C214 C215 30.7(4) . . . . ?
C212 C213 C214 C215 -147.9(3) . . . . ?
C208 C213 C214 C219 -150.9(3) . . . . ?
C212 C213 C214 C219 30.4(4) . . . . ?
C219 C214 C215 C216 -0.4(4) . . . . ?
C213 C214 C215 C216 178.0(3) . . . . ?
C214 C215 C216 C217 0.1(4) . . . . ?
C215 C216 C217 C218 -0.4(4) . . . . ?
C215 C216 C217 N45 -177.0(2) . . . . ?
C216 C217 C218 C219 1.1(4) . . . . ?
N45 C217 C218 C219 177.8(2) . . . . ?
C217 C218 C219 C214 -1.5(4) . . . . ?
C215 C214 C219 C218 1.1(4) . . . . ?
C213 C214 C219 C218 -177.4(2) . . . . ?
C226 C221 C222 C223 -4.7(5) . . . . ?
N46 C221 C222 C223 176.4(3) . . . . ?
C221 C222 C223 C224 3.1(6) . . . . ?
C222 C223 C224 C225 -1.8(6) . . . . ?
C223 C224 C225 C226 2.4(7) . . . . ?
C224 C225 C226 C221 -4.1(6) . . . . ?
C224 C225 C226 N47 -179.9(4) . . . . ?
C222 C221 C226 C225 5.2(5) . . . . ?
N46 C221 C226 C225 -175.8(3) . . . . ?
C222 C221 C226 N47 -178.9(3) . . . . ?
N46 C221 C226 N47 0.1(5) . . . . ?
C233 C228 C229 C230 -6.1(14) . . . . ?
N48 C228 C229 C230 175.5(9) . . . . ?
C228 C229 C230 C231 11.8(19) . . . . ?
C229 C230 C231 C232 -13.9(18) . . . . ?
C229 C230 C231 C234 -177.6(12) . . . . ?
C230 C231 C232 C233 11.0(13) . . . . ?
C234 C231 C232 C233 174.2(8) . . . . ?
C229 C228 C233 C232 3.8(12) . . . . ?
N48 C228 C233 C232 -177.7(7) . . . . ?
C231 C232 C233 C228 -6.7(12) . . . . ?
C210 C211 C235 C236 140.2(3) . . . . ?
C212 C211 C235 C236 -40.3(4) . . . . ?
C210 C211 C235 C240 -42.8(4) . . . . ?
C212 C211 C235 C240 136.6(3) . . . . ?
C240 C235 C236 C237 -2.7(4) . . . . ?
C211 C235 C236 C237 174.4(3) . . . . ?
C235 C236 C237 C238 2.0(4) . . . . ?
C236 C237 C238 N37 176.9(2) . . . . ?
C236 C237 C238 C239 -0.9(4) . . . . ?
C237 C238 C239 C240 0.7(4) . . . . ?
N37 C238 C239 C240 -177.1(2) . . . . ?
C238 C239 C240 C235 -1.5(4) . . . . ?
C236 C235 C240 C239 2.4(4) . . . . ?
C211 C235 C240 C239 -174.6(2) . . . . ?
C247 C242 C243 C244 1.0(4) . . . . ?
N38 C242 C243 C244 179.4(2) . . . . ?
C242 C243 C244 C245 -2.5(4) . . . . ?
C243 C244 C245 C246 1.9(4) . . . . ?
C244 C245 C246 C247 0.3(4) . . . . ?
C243 C242 C247 C246 1.2(4) . . . . ?
N38 C242 C247 C246 -177.3(2) . . . . ?
C243 C242 C247 N39 -179.9(2) . . . . ?
N38 C242 C247 N39 1.6(3) . . . . ?
C245 C246 C247 C242 -1.8(4) . . . . ?
C245 C246 C247 N39 179.2(2) . . . . ?
N40 C249 C250 C251 175.9(5) . . . . ?
C254 C249 C250 C251 -2.2(7) . . . . ?
C249 C250 C251 C252 3.2(9) . . . . ?
C250 C251 C252 C253 -1.5(9) . . . . ?
C250 C251 C252 C255 176.4(6) . . . . ?
C251 C252 C253 C254 -1.1(8) . . . . ?
C255 C252 C253 C254 -179.0(6) . . . . ?
C252 C253 C254 C249 2.0(7) . . . . ?
C250 C249 C254 C253 -0.4(6) . . . . ?
N40 C249 C254 C253 -178.6(4) . . . . ?
C208 C209 C256 C261 0.0(5) . . . . ?
C210 C209 C256 C261 178.7(3) . . . . ?
C208 C209 C256 C257 179.3(3) . . . . ?
C210 C209 C256 C257 -2.0(4) . . . . ?
C261 C256 C257 C258 2.0(4) . . . . ?
C209 C256 C257 C258 -177.3(3) . . . . ?
C256 C257 C258 C259 0.1(4) . . . . ?
C257 C258 C259 C260 -2.2(4) . . . . ?
C257 C258 C259 N41 175.5(2) . . . . ?
C258 C259 C260 C261 2.2(5) . . . . ?
N41 C259 C260 C261 -175.8(3) . . . . ?
C257 C256 C261 C260 -2.0(5) . . . . ?
C209 C256 C261 C260 177.3(3) . . . . ?
C259 C260 C261 C256 0.0(6) . . . . ?
N42 C263 C264 C265 178.3(3) . . . . ?
C268 C263 C264 C265 -0.2(4) . . . . ?
C263 C264 C265 C266 -0.9(5) . . . . ?
C264 C265 C266 C267 -0.4(5) . . . . ?
C265 C266 C267 C268 2.7(5) . . . . ?
C266 C267 C268 N43 177.6(3) . . . . ?
C266 C267 C268 C263 -3.6(4) . . . . ?
C264 C263 C268 C267 2.3(4) . . . . ?
N42 C263 C268 C267 -176.2(2) . . . . ?
C264 C263 C268 N43 -178.9(2) . . . . ?
N42 C263 C268 N43 2.6(4) . . . . ?
C275 C270 C271 C272 0.0 . . . . ?
N44 C270 C271 C272 -178.0(3) . . . . ?
C270 C271 C272 C273 0.0 . . . . ?
C271 C272 C273 C274 0.0 . . . . ?
C271 C272 C273 C276 179.8(7) . . . . ?
C272 C273 C274 C275 0.0 . . . . ?
C276 C273 C274 C275 -179.9(6) . . . . ?
C273 C274 C275 C270 0.0 . . . . ?
C271 C270 C275 C274 0.0 . . . . ?
N44 C270 C275 C274 178.1(3) . . . . ?
N49 C277 C278 C279 -169.6(4) . . . . ?
C277 C278 C279 C280 -171.2(5) . . . . ?
N49 C281 C282 C283 166.9(4) . . . . ?
C281 C282 C283 C284 175.7(6) . . . . ?
N49 C285 C286 C287 -170.7(5) . . . . ?
C285 C286 C287 C288 69.2(9) . . . . ?
N49 C289 C290 C291 175.8(4) . . . . ?
C289 C290 C291 C292 -66.8(6) . . . . ?
N50 C293 C294 C295 -176.3(3) . . . . ?
C293 C294 C295 C296 176.8(4) . . . . ?
N50 C297 C298 C299 -179.1(3) . . . . ?
C297 C298 C299 C300 66.6(5) . . . . ?
N50 C301 C302 C303 -167.5(4) . . . . ?
C301 C302 C303 C304 -175.8(6) . . . . ?
N50 C305 C306 C307 163.3(3) . . . . ?
C305 C306 C307 C308 -77.6(5) . . . . ?
N51 C309 C310 C311 162.3(3) . . . . ?
C309 C310 C311 C312 -174.0(4) . . . . ?
N51 C313 C314 C315 169.2(4) . . . . ?
C313 C314 C315 C316 -174.6(4) . . . . ?
N51 C317 C318 C319 175.7(4) . . . . ?
C317 C318 C319 C320 177.5(5) . . . . ?
N52 C325 C326 C327 -179.4(4) . . . . ?
C325 C326 C327 C328 174.2(5) . . . . ?
N52 C329 C330 C331 -175.2(4) . . . . ?
C329 C330 C331 C332 177.9(4) . . . . ?
N52 C333 C334 C335 179.2(4) . . . . ?
C333 C334 C335 C336 178.9(4) . . . . ?
N52 C337 C338 C339 -173.2(5) . . . . ?
N53 C341 C342 C343 171.8(4) . . . . ?
C341 C342 C343 C344 -65.0(6) . . . . ?
N53 C345 C346 C347 178.8(3) . . . . ?
C345 C346 C347 C348 -71.6(4) . . . . ?
N53 C349 C350 C351 172.3(3) . . . . ?
C349 C350 C351 C352 65.3(4) . . . . ?
N53 C353 C354 C355 -168.1(3) . . . . ?
N54 C357 C358 C359 -179.3(3) . . . . ?
C357 C358 C359 C360 -173.9(3) . . . . ?
N54 C361 C362 C363 -175.3(3) . . . . ?
C361 C362 C363 C364 -166.5(4) . . . . ?
N54 C365 C366 C367 -175.2(3) . . . . ?
C365 C366 C367 C368 -58.1(4) . . . . ?
N54 C369 C370 C371 175.5(2) . . . . ?
C369 C370 C371 C372 179.9(3) . . . . ?
N55 C373 C374 C375 157.7(7) . . . . ?
C373 C374 C375 C376 178.5(7) . . . . ?
N55 C377 C378 C379 -144.3(6) . . . . ?
C377 C378 C379 C380 74.8(10) . . . . ?
N55 C385 C386 C387 -176.1(7) . . . . ?
N56 C389 C390 C391 164.8(3) . . . . ?
C389 C390 C391 C392 175.7(3) . . . . ?
N56 C393 C394 C395 -164.5(3) . . . . ?
C393 C394 C395 C396 178.4(3) . . . . ?
N56 C397 C398 C399 -178.2(4) . . . . ?
C397 C398 C399 C400 175.4(7) . . . . ?
N56 C401 C402 C403 -169.2(3) . . . . ?
C401 C402 C403 C404 -177.0(4) . . . . ?
N57 C405 C406 C407 176.8(4) . . . . ?
C405 C406 C407 C408 -70.7(5) . . . . ?
N57 C409 C410 C411 -170.9(4) . . . . ?
C409 C410 C411 C412 -174.5(5) . . . . ?
N57 C413 C414 C415 -172.0(4) . . . . ?
C413 C414 C415 C416 -168.9(4) . . . . ?
N57 C417 C418 C419 171.7(6) . . . . ?
C417 C418 C419 C420 177.3(8) . . . . ?
N58 C421 C422 C423 -170.0(3) . . . . ?
C421 C422 C423 C424 72.5(4) . . . . ?
N58 C425 C426 C427 -178.0(4) . . . . ?
C425 C426 C427 C428 177.6(4) . . . . ?
N58 C429 C430 C431 165.0(3) . . . . ?
C429 C430 C431 C432 55.1(4) . . . . ?
N58 C433 C434 C435 -167.7(2) . . . . ?
C433 C434 C435 C436 -170.7(3) . . . . ?
N59 C437 C438 C439 -165.6(9) . . . . ?
C441 C437 C438 C439 153.6(10) . . . . ?
N59 C441 C442 C443 -112(3) . . . . ?
C437 C441 C442 C443 -169.2(16) . . . . ?
N59 C445 C446 C447 77.1(14) . . . . ?
N60 C453 C454 C455 176.2(3) . . . . ?
C453 C454 C455 C456 174.7(4) . . . . ?
N60 C457 C458 C459 167.4(5) . . . . ?
C457 C458 C459 C460 155.9(7) . . . . ?
N60 C461 C462 C463 -167.6(5) . . . . ?
C461 C462 C463 C464 -179.6(9) . . . . ?
N60 C465 C466 C467 -178.5(5) . . . . ?
C465 C466 C467 C468 176.0(7) . . . . ?
O1 C13 N1 C10 1.1(4) . . . . ?
N2 C13 N1 C10 -178.4(2) . . . . ?
C11 C10 N1 C13 13.1(4) . . . . ?
C9 C10 N1 C13 -166.4(2) . . . . ?
O1 C13 N2 C14 5.1(4) . . . . ?
N1 C13 N2 C14 -175.5(2) . . . . ?
C15 C14 N2 C13 8.1(4) . . . . ?
C19 C14 N2 C13 -173.2(2) . . . . ?
O2 C20 N3 C19 1.0(5) . . . . ?
N4 C20 N3 C19 -175.4(3) . . . . ?
C18 C19 N3 C20 -32.3(4) . . . . ?
C14 C19 N3 C20 146.9(3) . . . . ?
O2 C20 N4 C21 6.6(5) . . . . ?
N3 C20 N4 C21 -177.0(3) . . . . ?
C22 C21 N4 C20 -147.2(3) . . . . ?
C26 C21 N4 C20 33.4(5) . . . . ?
O3 C34 N5 C31 9.5(4) . . . . ?
N6 C34 N5 C31 -169.0(2) . . . . ?
C32 C31 N5 C34 160.2(2) . . . . ?
C30 C31 N5 C34 -18.0(4) . . . . ?
O3 C34 N6 C35 3.8(4) . . . . ?
N5 C34 N6 C35 -177.6(2) . . . . ?
C36 C35 N6 C34 11.1(4) . . . . ?
C40 C35 N6 C34 -171.3(2) . . . . ?
O4 C41 N7 C40 2.4(5) . . . . ?
N8 C41 N7 C40 -174.1(3) . . . . ?
C39 C40 N7 C41 -38.7(4) . . . . ?
C35 C40 N7 C41 142.1(3) . . . . ?
O4 C41 N8 C42 -0.3(5) . . . . ?
N7 C41 N8 C42 176.2(3) . . . . ?
C47 C42 N8 C41 -125.1(4) . . . . ?
C43 C42 N8 C41 55.3(5) . . . . ?
O5 C55 N9 C52 12.5(4) . . . . ?
N10 C55 N9 C52 -167.2(2) . . . . ?
C51 C52 N9 C55 24.1(4) . . . . ?
C53 C52 N9 C55 -159.1(2) . . . . ?
O5 C55 N10 C56 3.2(4) . . . . ?
N9 C55 N10 C56 -177.1(2) . . . . ?
C61 C56 N10 C55 -161.1(3) . . . . ?
C57 C56 N10 C55 20.3(4) . . . . ?
O6 C62 N11 C61 -7.0(4) . . . . ?
N12 C62 N11 C61 173.1(2) . . . . ?
C60 C61 N11 C62 -37.1(4) . . . . ?
C56 C61 N11 C62 145.3(3) . . . . ?
O6 C62 N12 C63 12.1(5) . . . . ?
N11 C62 N12 C63 -168.1(2) . . . . ?
C64 C63 N12 C62 -171.7(3) . . . . ?
C68 C63 N12 C62 9.3(5) . . . . ?
O7 C124 N13 C121 -1.2(5) . . . . ?
N14 C124 N13 C121 176.6(3) . . . . ?
C122 C121 N13 C124 -156.9(3) . . . . ?
C120 C121 N13 C124 25.9(4) . . . . ?
O7 C124 N14 C125 8.1(5) . . . . ?
N13 C124 N14 C125 -169.6(3) . . . . ?
C126 C125 N14 C124 15.2(5) . . . . ?
C130 C125 N14 C124 -165.2(3) . . . . ?
O8 C131 N15 C130 3.8(4) . . . . ?
N16 C131 N15 C130 -176.7(2) . . . . ?
C129 C130 N15 C131 -30.2(4) . . . . ?
C125 C130 N15 C131 152.8(3) . . . . ?
O8 C131 N16 C132 1.3(5) . . . . ?
N15 C131 N16 C132 -178.2(3) . . . . ?
C133 C132 N16 C131 33.6(5) . . . . ?
C137 C132 N16 C131 -150.4(3) . . . . ?
C99 C100 N17 C103 -143.6(3) . . . . ?
C101 C100 N17 C103 39.5(4) . . . . ?
O9 C103 N17 C100 2.6(4) . . . . ?
N18 C103 N17 C100 -176.9(2) . . . . ?
O9 C103 N18 C104 1.2(5) . . . . ?
N17 C103 N18 C104 -179.3(3) . . . . ?
C105 C104 N18 C103 10.8(5) . . . . ?
C109 C104 N18 C103 -168.8(3) . . . . ?
O10 C110 N19 C109 -1.2(5) . . . . ?
N20 C110 N19 C109 179.5(3) . . . . ?
C108 C109 N19 C110 -39.5(5) . . . . ?
C104 C109 N19 C110 142.1(3) . . . . ?
O10 C110 N20 C111 6.1(5) . . . . ?
N19 C110 N20 C111 -174.5(3) . . . . ?
C112 C111 N20 C110 22.4(5) . . . . ?
C116 C111 N20 C110 -158.1(3) . . . . ?
O11 C82 N21 C79 0.8(4) . . . . ?
N22 C82 N21 C79 -178.8(2) . . . . ?
C80 C79 N21 C82 -164.1(2) . . . . ?
C78 C79 N21 C82 17.0(4) . . . . ?
O11 C82 N22 C83 -1.9(4) . . . . ?
N21 C82 N22 C83 177.8(2) . . . . ?
C88 C83 N22 C82 -176.1(3) . . . . ?
C84 C83 N22 C82 4.4(4) . . . . ?
O12 C89 N23 C88 5.2(4) . . . . ?
N24 C89 N23 C88 -174.7(3) . . . . ?
C83 C88 N23 C89 154.8(3) . . . . ?
C87 C88 N23 C89 -26.0(4) . . . . ?
O12 C89 N24 C90 -1.9(5) . . . . ?
N23 C89 N24 C90 178.0(3) . . . . ?
C91 C90 N24 C89 33.9(5) . . . . ?
C95 C90 N24 C89 -145.2(3) . . . . ?
O13 C172 N25 C169 -1.3(4) . . . . ?
N26 C172 N25 C169 179.3(2) . . . . ?
C170 C169 N25 C172 -148.6(3) . . . . ?
C168 C169 N25 C172 33.6(4) . . . . ?
O13 C172 N26 C173 1.7(4) . . . . ?
N25 C172 N26 C173 -178.9(2) . . . . ?
C178 C173 N26 C172 -161.7(2) . . . . ?
C174 C173 N26 C172 19.3(4) . . . . ?
O14 C179 N27 C178 -1.4(4) . . . . ?
N28 C179 N27 C178 179.3(2) . . . . ?
C173 C178 N27 C179 149.0(3) . . . . ?
C177 C178 N27 C179 -32.5(4) . . . . ?
O14 C179 N28 C180 6.7(4) . . . . ?
N27 C179 N28 C180 -174.1(2) . . . . ?
C185 C180 N28 C179 -148.5(3) . . . . ?
C181 C180 N28 C179 35.0(4) . . . . ?
O15 C193 N29 C190 2.0(4) . . . . ?
N30 C193 N29 C190 -175.7(2) . . . . ?
C191 C190 N29 C193 -45.0(3) . . . . ?
C189 C190 N29 C193 135.7(3) . . . . ?
O15 C193 N30 C194 -0.5(4) . . . . ?
N29 C193 N30 C194 177.2(2) . . . . ?
C195 C194 N30 C193 22.9(4) . . . . ?
C199 C194 N30 C193 -158.1(3) . . . . ?
O16 C200 N31 C199 -2.4(5) . . . . ?
N32 C200 N31 C199 179.6(3) . . . . ?
C198 C199 N31 C200 -27.4(4) . . . . ?
C194 C199 N31 C200 153.6(3) . . . . ?
O16 C200 N32 C201 6.0(5) . . . . ?
N31 C200 N32 C201 -175.9(3) . . . . ?
C206 C201 N32 C200 -175.4(3) . . . . ?
C202 C201 N32 C200 6.2(6) . . . . ?
O17 C151 N33 C148 11.8(4) . . . . ?
N34 C151 N33 C148 -169.1(2) . . . . ?
C149 C148 N33 C151 21.5(4) . . . . ?
C147 C148 N33 C151 -164.5(2) . . . . ?
C153 C152 N34 C151 19.2(4) . . . . ?
C157 C152 N34 C151 -162.3(2) . . . . ?
O17 C151 N34 C152 8.9(4) . . . . ?
N33 C151 N34 C152 -170.2(2) . . . . ?
O18 C158 N35 C157 7.5(5) . . . . ?
N36 C158 N35 C157 -173.8(3) . . . . ?
C156 C157 N35 C158 -28.3(5) . . . . ?
C152 C157 N35 C158 154.5(3) . . . . ?
O18 C158 N36 C159 0.5(5) . . . . ?
N35 C158 N36 C159 -178.2(3) . . . . ?
C160 C159 N36 C158 -148.4(4) . . . . ?
C164 C159 N36 C158 33.8(6) . . . . ?
O19 C241 N37 C238 7.5(4) . . . . ?
N38 C241 N37 C238 -172.9(2) . . . . ?
C237 C238 N37 C241 41.4(4) . . . . ?
C239 C238 N37 C241 -140.8(2) . . . . ?
O19 C241 N38 C242 -3.3(4) . . . . ?
N37 C241 N38 C242 177.2(2) . . . . ?
C243 C242 N38 C241 24.4(4) . . . . ?
C247 C242 N38 C241 -157.2(2) . . . . ?
O20 C248 N39 C247 -4.7(4) . . . . ?
N40 C248 N39 C247 175.4(2) . . . . ?
C242 C247 N39 C248 153.1(3) . . . . ?
C246 C247 N39 C248 -28.0(4) . . . . ?
O20 C248 N40 C249 6.2(5) . . . . ?
N39 C248 N40 C249 -173.9(3) . . . . ?
C250 C249 N40 C248 13.3(6) . . . . ?
C254 C249 N40 C248 -168.6(3) . . . . ?
O23 C262 N41 C259 18.0(4) . . . . ?
N42 C262 N41 C259 -164.1(2) . . . . ?
C260 C259 N41 C262 174.7(3) . . . . ?
C258 C259 N41 C262 -3.0(4) . . . . ?
O23 C262 N42 C263 3.6(4) . . . . ?
N41 C262 N42 C263 -174.4(2) . . . . ?
C264 C263 N42 C262 -5.1(4) . . . . ?
C268 C263 N42 C262 173.3(2) . . . . ?
O24 C269 N43 C268 7.0(6) . . . . ?
N44 C269 N43 C268 -172.9(3) . . . . ?
C267 C268 N43 C269 -34.1(4) . . . . ?
C263 C268 N43 C269 147.2(3) . . . . ?
O24 C269 N44 C270 16.3(7) . . . . ?
N43 C269 N44 C270 -163.9(3) . . . . ?
C271 C270 N44 C269 -2.7(5) . . . . ?
C275 C270 N44 C269 179.2(4) . . . . ?
O21 C220 N45 C217 3.1(4) . . . . ?
N46 C220 N45 C217 -175.0(2) . . . . ?
C218 C217 N45 C220 143.9(3) . . . . ?
C216 C217 N45 C220 -39.6(4) . . . . ?
O21 C220 N46 C221 -3.0(5) . . . . ?
N45 C220 N46 C221 175.0(3) . . . . ?
C222 C221 N46 C220 17.2(5) . . . . ?
C226 C221 N46 C220 -161.7(3) . . . . ?
O22 C227 N47 C226 -4.5(7) . . . . ?
N48 C227 N47 C226 176.4(4) . . . . ?
C225 C226 N47 C227 -37.7(6) . . . . ?
C221 C226 N47 C227 146.4(4) . . . . ?
O22 C227 N48 C228 4.1(9) . . . . ?
N47 C227 N48 C228 -176.8(5) . . . . ?
C233 C228 N48 C227 -156.8(6) . . . . ?
C229 C228 N48 C227 21.6(10) . . . . ?
C282 C281 N49 C285 -65.7(5) . . . . ?
C282 C281 N49 C277 55.3(5) . . . . ?
C282 C281 N49 C289 175.3(4) . . . . ?
C286 C285 N49 C281 -51.2(6) . . . . ?
C286 C285 N49 C277 -174.8(4) . . . . ?
C286 C285 N49 C289 65.2(5) . . . . ?
C278 C277 N49 C281 66.7(5) . . . . ?
C278 C277 N49 C285 -169.7(4) . . . . ?
C278 C277 N49 C289 -50.2(5) . . . . ?
C290 C289 N49 C281 -178.4(4) . . . . ?
C290 C289 N49 C285 61.0(5) . . . . ?
C290 C289 N49 C277 -57.3(5) . . . . ?
C294 C293 N50 C297 -49.9(4) . . . . ?
C294 C293 N50 C301 67.8(4) . . . . ?
C294 C293 N50 C305 -173.4(3) . . . . ?
C298 C297 N50 C293 -53.1(4) . . . . ?
C298 C297 N50 C301 -169.6(3) . . . . ?
C298 C297 N50 C305 70.1(4) . . . . ?
C302 C301 N50 C293 -168.7(4) . . . . ?
C302 C301 N50 C297 -48.6(5) . . . . ?
C302 C301 N50 C305 72.3(5) . . . . ?
C306 C305 N50 C293 -68.0(4) . . . . ?
C306 C305 N50 C297 167.9(3) . . . . ?
C306 C305 N50 C301 48.5(4) . . . . ?
C318 C317 N51 C321 62.1(5) . . . . ?
C318 C317 N51 C309 -177.6(4) . . . . ?
C318 C317 N51 C313 -60.7(5) . . . . ?
C322 C321 N51 C317 66.6(5) . . . . ?
C322 C321 N51 C309 -51.9(5) . . . . ?
C322 C321 N51 C313 -170.5(4) . . . . ?
C310 C309 N51 C317 -175.5(3) . . . . ?
C310 C309 N51 C321 -54.7(5) . . . . ?
C310 C309 N51 C313 65.6(4) . . . . ?
C314 C313 N51 C317 -48.7(5) . . . . ?
C314 C313 N51 C321 -171.8(4) . . . . ?
C314 C313 N51 C309 68.0(5) . . . . ?
C326 C325 N52 C337 -67.5(5) . . . . ?
C326 C325 N52 C333 172.0(3) . . . . ?
C326 C325 N52 C329 51.5(4) . . . . ?
C338 C337 N52 C325 -170.0(5) . . . . ?
C338 C337 N52 C333 -50.6(6) . . . . ?
C338 C337 N52 C329 70.6(6) . . . . ?
C334 C333 N52 C325 63.3(5) . . . . ?
C334 C333 N52 C337 -55.6(5) . . . . ?
C334 C333 N52 C329 -176.4(4) . . . . ?
C330 C329 N52 C325 57.5(5) . . . . ?
C330 C329 N52 C337 175.9(4) . . . . ?
C330 C329 N52 C333 -62.4(5) . . . . ?
C350 C349 N53 C341 177.2(3) . . . . ?
C350 C349 N53 C345 55.7(4) . . . . ?
C350 C349 N53 C353 -62.0(4) . . . . ?
C342 C341 N53 C349 176.3(3) . . . . ?
C342 C341 N53 C345 -61.5(4) . . . . ?
C342 C341 N53 C353 56.2(4) . . . . ?
C346 C345 N53 C349 62.7(4) . . . . ?
C346 C345 N53 C341 -56.9(4) . . . . ?
C346 C345 N53 C353 -177.5(3) . . . . ?
C354 C353 N53 C349 -55.6(4) . . . . ?
C354 C353 N53 C341 63.0(4) . . . . ?
C354 C353 N53 C345 -176.6(3) . . . . ?
C358 C357 N54 C361 -53.2(3) . . . . ?
C358 C357 N54 C369 -172.9(3) . . . . ?
C358 C357 N54 C365 66.5(3) . . . . ?
C362 C361 N54 C357 -51.3(4) . . . . ?
C362 C361 N54 C369 68.4(3) . . . . ?
C362 C361 N54 C365 -170.9(3) . . . . ?
C370 C369 N54 C357 -69.5(3) . . . . ?
C370 C369 N54 C361 168.8(3) . . . . ?
C370 C369 N54 C365 49.5(3) . . . . ?
C366 C365 N54 C357 177.4(3) . . . . ?
C366 C365 N54 C361 -60.9(3) . . . . ?
C366 C365 N54 C369 58.4(3) . . . . ?
C386 C385 N55 C381 -171.7(6) . . . . ?
C386 C385 N55 C373 61.0(9) . . . . ?
C386 C385 N55 C377 -54.4(8) . . . . ?
C382 C381 N55 C385 -178.1(10) . . . . ?
C382 C381 N55 C373 -50.7(12) . . . . ?
C382 C381 N55 C377 67.3(11) . . . . ?
C374 C373 N55 C385 70.7(9) . . . . ?
C374 C373 N55 C381 -56.0(9) . . . . ?
C374 C373 N55 C377 -175.3(6) . . . . ?
C378 C377 N55 C385 -53.9(8) . . . . ?
C378 C377 N55 C381 65.0(8) . . . . ?
C378 C377 N55 C373 -173.3(7) . . . . ?
C398 C397 N56 C393 -64.4(4) . . . . ?
C398 C397 N56 C401 53.6(4) . . . . ?
C398 C397 N56 C389 174.4(3) . . . . ?
C394 C393 N56 C397 -59.8(3) . . . . ?
C394 C393 N56 C401 178.4(3) . . . . ?
C394 C393 N56 C389 58.1(3) . . . . ?
C402 C401 N56 C397 54.3(4) . . . . ?
C402 C401 N56 C393 175.3(3) . . . . ?
C402 C401 N56 C389 -63.7(4) . . . . ?
C390 C389 N56 C397 167.0(2) . . . . ?
C390 C389 N56 C393 46.3(3) . . . . ?
C390 C389 N56 C401 -71.3(3) . . . . ?
C406 C405 N57 C409 -56.2(5) . . . . ?
C406 C405 N57 C413 -178.0(4) . . . . ?
C406 C405 N57 C417 63.1(5) . . . . ?
C410 C409 N57 C405 -52.8(5) . . . . ?
C410 C409 N57 C413 66.6(5) . . . . ?
C410 C409 N57 C417 -174.4(4) . . . . ?
C414 C413 N57 C405 -171.7(4) . . . . ?
C414 C413 N57 C409 66.5(5) . . . . ?
C414 C413 N57 C417 -51.5(5) . . . . ?
C418 C417 N57 C405 59.9(5) . . . . ?
C418 C417 N57 C409 -178.3(4) . . . . ?
C418 C417 N57 C413 -57.8(5) . . . . ?
C426 C425 N58 C433 177.6(3) . . . . ?
C426 C425 N58 C429 -60.6(3) . . . . ?
C426 C425 N58 C421 56.1(3) . . . . ?
C434 C433 N58 C425 -173.7(2) . . . . ?
C434 C433 N58 C429 64.3(3) . . . . ?
C434 C433 N58 C421 -52.0(3) . . . . ?
C430 C429 N58 C425 -65.2(3) . . . . ?
C430 C429 N58 C433 54.2(3) . . . . ?
C430 C429 N58 C421 174.2(3) . . . . ?
C422 C421 N58 C425 58.8(3) . . . . ?
C422 C421 N58 C433 -60.3(3) . . . . ?
C422 C421 N58 C429 179.6(3) . . . . ?
C442 C441 N59 C437 -92(2) . . . . ?
C442 C441 N59 C445 160.9(19) . . . . ?
C437 C441 N59 C445 -107.3(12) . . . . ?
C442 C441 N59 C472 19(3) . . . . ?
C437 C441 N59 C472 110.4(11) . . . . ?
C438 C437 N59 C441 -64.7(11) . . . . ?
C438 C437 N59 C445 56.0(10) . . . . ?
C441 C437 N59 C445 120.6(12) . . . . ?
C438 C437 N59 C472 179.6(10) . . . . ?
C441 C437 N59 C472 -115.8(13) . . . . ?
C446 C445 N59 C441 -166.7(14) . . . . ?
C446 C445 N59 C437 97.3(11) . . . . ?
C446 C445 N59 C472 -23.8(16) . . . . ?
C466 C465 N60 C453 -61.2(5) . . . . ?
C466 C465 N60 C461 57.9(5) . . . . ?
C466 C465 N60 C457 175.3(4) . . . . ?
C454 C453 N60 C465 -62.7(4) . . . . ?
C454 C453 N60 C461 175.5(3) . . . . ?
C454 C453 N60 C457 59.1(5) . . . . ?
C462 C461 N60 C465 58.4(5) . . . . ?
C462 C461 N60 C453 -179.5(4) . . . . ?
C462 C461 N60 C457 -60.0(6) . . . . ?
C458 C457 N60 C465 43.1(7) . . . . ?
C458 C457 N60 C453 -80.5(7) . . . . ?
C458 C457 N60 C461 163.3(6) . . . . ?
